data_4084355
loop_
_publ_author_name
'Suzuki, Noriyuki'
'Yoshitani, Takao'
'Inoue, Shota'
'Hashizume, Daisuke'
'Yoshida, Hajime'
'Tezuka, Meguru'
'Ida, Keisuke'
'Nagashima, Sayoko'
'Chihara, Teiji'
'Kobayashi, Osamu'
'Nanbu, Shinkoh'
'Masuyama, Yoshiro'

_publ_section_title
;
 Haptotropic Shift of [5]Cumulenes in Zirconocene Complexes and Effects of
 Steric Factors
;
_journal_issue 19
_journal_name_full Organometallics
_journal_page_first 5220
_journal_paper_doi 10.1021/om500536c
_journal_volume 33
_journal_year 2014
_chemical_formula_moiety 'C42 H64 N2 Zr'
_chemical_formula_sum 'C42 H64 N2 Zr'
_chemical_formula_weight 688.20
_space_group_IT_number 2
_symmetry_cell_setting triclinic
_symmetry_Int_Tables_number 2
_symmetry_space_group_name_Hall '-P 1'
_symmetry_space_group_name_H-M 'P -1'
_atom_sites_solution_hydrogens geom
_atom_sites_solution_primary direct
_atom_sites_solution_secondary difmap
_cell_angle_alpha 110.75(4)
_cell_angle_beta 96.16(4)
_cell_angle_gamma 96.57(5)
_cell_formula_units_Z 4
_cell_length_a 8.161(3)
_cell_length_b 22.558(6)
_cell_length_c 23.013(4)
_cell_measurement_reflns_used 407
_cell_measurement_temperature 100
_cell_measurement_theta_max 29.59
_cell_measurement_theta_min 1.08
_cell_volume 3886(2)
_computing_cell_refinement CrystalClear
_computing_data_collection 'CrystalClear (Rigaku Corp., 2000)'
_computing_data_reduction CrystalClear
_computing_molecular_graphics 'CrystalStructure 4.0'
_computing_publication_material 'CrystalStructure 4.0 (Rigaku, 2010)'
_computing_structure_refinement 'SHELXL97 (Sheldrick, 2008)'
_computing_structure_solution 'SIR2004 (Burla, et al., 2005)'
_diffrn_ambient_temperature 100
_diffrn_measured_fraction_theta_full 0.698
_diffrn_measured_fraction_theta_max 0.698
_diffrn_radiation_type 'Mo K\a'
_diffrn_radiation_wavelength 0.71069
_diffrn_reflns_av_R_equivalents 0.0818
_diffrn_reflns_limit_h_max 8
_diffrn_reflns_limit_h_min -8
_diffrn_reflns_limit_k_max 25
_diffrn_reflns_limit_k_min -25
_diffrn_reflns_limit_l_max 24
_diffrn_reflns_limit_l_min -24
_diffrn_reflns_number 20664
_diffrn_reflns_theta_full 25.91
_diffrn_reflns_theta_max 25.91
_diffrn_standards_number 0
_exptl_absorpt_coefficient_mu 0.312
_exptl_absorpt_correction_T_max 0.940
_exptl_absorpt_correction_T_min 0.492
_exptl_absorpt_correction_type multi-scan
_exptl_absorpt_process_details 'CrystalClear (Rigaku, ????)'
_exptl_crystal_colour colorless
_exptl_crystal_density_diffrn 1.176
_exptl_crystal_density_method 'not measured'
_exptl_crystal_description prism
_exptl_crystal_F_000 1480.00
_exptl_crystal_size_max 0.200
_exptl_crystal_size_mid 0.200
_exptl_crystal_size_min 0.200
_refine_diff_density_max 1.960
_refine_diff_density_min -2.390
_refine_ls_extinction_method none
_refine_ls_goodness_of_fit_ref 1.229
_refine_ls_hydrogen_treatment constr
_refine_ls_number_parameters 866
_refine_ls_number_reflns 10538
_refine_ls_number_restraints 0
_refine_ls_R_factor_gt 0.1144
_refine_ls_shift/su_max 1.419
_refine_ls_structure_factor_coef Fsqd
_refine_ls_weighting_details 'w = 1/[\s^2^(Fo^2^)+(0.2000P)^2^+0.0000P] where P=(Fo^2^+2Fc^2^)/3'
_refine_ls_weighting_scheme calc
_refine_ls_wR_factor_ref 0.3549
_reflns_number_gt 7846
_reflns_number_total 10538
_reflns_threshold_expression F^2^>2.0\s(F^2^)
_cod_data_source_file om500536c_si_002.cif
_cod_data_source_block 16_Zr-M
_cod_depositor_comments 'Adding full bibliography for 4084349--4084356.cif.'
_cod_original_cell_volume 3885(3)
_cod_database_code 4084355

loop_
_symmetry_equiv_pos_site_id
_symmetry_equiv_pos_as_xyz
1 +X,+Y,+Z
2 -X,-Y,-Z

loop_
_atom_site_label
_atom_site_type_symbol
_atom_site_fract_x
_atom_site_fract_y
_atom_site_fract_z
_atom_site_U_iso_or_equiv
_atom_site_adp_type
_atom_site_occupancy
_atom_site_symmetry_multiplicity
_atom_site_calc_flag
_atom_site_refinement_flags
Zr(1) Zr -0.06950(11) 0.59950(4) 0.91773(4) 0.0243(4) Uani 1.0 2 d .
Zr(2) Zr 0.44315(12) 0.20456(4) 0.79201(5) 0.0274(4) Uani 1.0 2 d .
N(1) N 0.3848(11) 0.1542(4) 0.8542(4) 0.030(2) Uani 1.0 2 d .
N(2) N -0.0262(12) 0.6598(5) 0.8656(5) 0.039(3) Uani 1.0 2 d .
N(3) N 0.0402(11) 0.5277(5) 0.8506(4) 0.033(2) Uani 1.0 2 d .
N(4) N 0.2558(12) 0.1328(5) 0.7188(5) 0.039(3) Uani 1.0 2 d .
C(1) C -0.0660(14) 0.6078(5) 0.8104(5) 0.030(3) Uani 1.0 2 d .
C(2) C -0.0320(13) 0.5445(5) 0.8034(5) 0.030(3) Uani 1.0 2 d .
C(3) C -0.0255(18) 0.7248(6) 0.8616(6) 0.047(4) Uani 1.0 2 d .
C(4) C 0.032(3) 0.7768(6) 0.9267(7) 0.063(5) Uani 1.0 2 d .
C(5) C 0.099(3) 0.7326(7) 0.8187(7) 0.067(5) Uani 1.0 2 d .
C(6) C -0.1949(19) 0.7343(7) 0.8355(8) 0.063(4) Uani 1.0 2 d .
C(7) C 0.1038(13) 0.4668(6) 0.8333(5) 0.031(3) Uani 1.0 2 d .
C(8) C 0.2133(15) 0.4615(6) 0.7829(6) 0.036(3) Uani 1.0 2 d .
C(9) C -0.0401(14) 0.4094(6) 0.8103(6) 0.035(3) Uani 1.0 2 d .
C(10) C 0.2116(14) 0.4621(6) 0.8921(6) 0.037(3) Uani 1.0 2 d .
C(11) C -0.1656(12) 0.5833(5) 0.7452(5) 0.026(2) Uani 1.0 2 d .
C(12) C -0.1286(14) 0.5157(5) 0.7379(6) 0.033(3) Uani 1.0 2 d .
C(13) C -0.2564(14) 0.6026(6) 0.7060(5) 0.036(3) Uani 1.0 2 d .
C(14) C -0.3440(13) 0.6171(5) 0.6656(5) 0.031(3) Uani 1.0 2 d .
C(15) C -0.1717(14) 0.4617(6) 0.6899(5) 0.033(3) Uani 1.0 2 d .
C(16) C -0.2172(12) 0.4091(5) 0.6386(5) 0.028(3) Uani 1.0 2 d .
C(17) C -0.5308(15) 0.6178(6) 0.6679(6) 0.039(3) Uani 1.0 2 d .
C(18) C -0.6383(14) 0.5786(7) 0.6025(6) 0.046(3) Uani 1.0 2 d .
C(19) C -0.5882(14) 0.5863(6) 0.7119(6) 0.039(3) Uani 1.0 2 d .
C(20) C -0.5683(19) 0.6872(8) 0.6936(8) 0.060(4) Uani 1.0 2 d .
C(21) C -0.2512(15) 0.6325(6) 0.6150(5) 0.038(3) Uani 1.0 2 d .
C(22) C -0.2763(17) 0.5727(7) 0.5550(6) 0.052(4) Uani 1.0 2 d .
C(23) C -0.0646(16) 0.6517(7) 0.6388(6) 0.048(3) Uani 1.0 2 d .
C(24) C -0.3088(18) 0.6885(7) 0.5976(6) 0.049(4) Uani 1.0 2 d .
C(25) C -0.3957(15) 0.3724(6) 0.6266(5) 0.038(3) Uani 1.0 2 d .
C(26) C -0.4730(15) 0.3923(6) 0.6883(6) 0.038(3) Uani 1.0 2 d .
C(27) C -0.5056(14) 0.3897(7) 0.5793(6) 0.043(3) Uani 1.0 2 d .
C(28) C -0.4096(19) 0.2977(6) 0.6041(7) 0.056(4) Uani 1.0 2 d .
C(29) C -0.0864(14) 0.3875(6) 0.5936(6) 0.034(3) Uani 1.0 2 d .
C(30) C -0.1614(17) 0.3659(6) 0.5253(6) 0.045(3) Uani 1.0 2 d .
C(31) C 0.0507(14) 0.4454(6) 0.6073(6) 0.036(3) Uani 1.0 2 d .
C(32) C -0.0038(16) 0.3346(6) 0.6070(6) 0.043(3) Uani 1.0 2 d .
C(33) C -0.3640(14) 0.5537(9) 0.8533(6) 0.053(4) Uani 1.0 2 d .
C(34) C -0.3267(15) 0.5129(6) 0.8871(8) 0.062(5) Uani 1.0 2 d .
C(35) C -0.3204(15) 0.5490(7) 0.9494(7) 0.046(4) Uani 1.0 2 d .
C(36) C -0.3492(15) 0.6077(7) 0.9563(7) 0.050(4) Uani 1.0 2 d .
C(37) C -0.3750(15) 0.6100(8) 0.8982(8) 0.054(4) Uani 1.0 2 d .
C(38) C 0.2192(13) 0.6165(6) 0.9829(5) 0.035(3) Uani 1.0 2 d .
C(39) C 0.1062(14) 0.5919(6) 1.0134(5) 0.037(3) Uani 1.0 2 d .
C(40) C 0.0085(15) 0.6398(5) 1.0375(5) 0.032(3) Uani 1.0 2 d .
C(41) C 0.0563(14) 0.6913(6) 1.0210(5) 0.034(3) Uani 1.0 2 d .
C(42) C 0.1903(14) 0.6756(5) 0.9858(5) 0.032(3) Uani 1.0 2 d .
C(43) C 0.3661(13) 0.0983(5) 0.8030(5) 0.028(3) Uani 1.0 2 d .
C(44) C 0.3019(13) 0.0874(5) 0.7389(6) 0.033(3) Uani 1.0 2 d .
C(45) C 0.4035(14) 0.1543(6) 0.9175(6) 0.036(3) Uani 1.0 2 d .
C(46) C 0.2632(17) 0.1045(6) 0.9229(6) 0.043(3) Uani 1.0 2 d .
C(47) C 0.5776(15) 0.1365(6) 0.9353(7) 0.043(3) Uani 1.0 2 d .
C(48) C 0.3921(15) 0.2188(6) 0.9647(6) 0.039(3) Uani 1.0 2 d .
C(49) C 0.1531(17) 0.1141(7) 0.6562(6) 0.050(4) Uani 1.0 2 d .
C(50) C -0.0058(17) 0.0687(8) 0.6525(7) 0.061(4) Uani 1.0 2 d .
C(51) C 0.2477(19) 0.0828(9) 0.6024(7) 0.062(4) Uani 1.0 2 d .
C(52) C 0.102(3) 0.1735(8) 0.6483(8) 0.076(5) Uani 1.0 2 d .
C(53) C 0.4170(14) 0.0323(6) 0.7833(6) 0.035(3) Uani 1.0 2 d .
C(54) C 0.3405(15) 0.0217(6) 0.7145(7) 0.043(3) Uani 1.0 2 d .
C(55) C 0.4952(14) -0.0039(6) 0.8094(6) 0.043(4) Uani 1.0 2 d .
C(56) C 0.5718(16) -0.0412(6) 0.8290(6) 0.041(3) Uani 1.0 2 d .
C(57) C 0.3253(15) -0.0307(6) 0.6652(6) 0.042(3) Uani 1.0 2 d .
C(58) C 0.3094(16) -0.0848(6) 0.6176(6) 0.044(3) Uani 1.0 2 d .
C(59) C 0.7624(15) -0.0387(7) 0.8295(7) 0.045(3) Uani 1.0 2 d .
C(60) C 0.8590(18) -0.0178(10) 0.8967(8) 0.070(5) Uani 1.0 2 d .
C(61) C 0.8282(17) 0.0117(6) 0.8047(7) 0.051(4) Uani 1.0 2 d .
C(62) C 0.8011(18) -0.1035(7) 0.7862(7) 0.054(4) Uani 1.0 2 d .
C(63) C 0.450(4) -0.0955(14) 0.8344(16) 0.045(7) Uani 0.5401 2 d .
C(64) C 0.2863(18) -0.0818(8) 0.8475(8) 0.058(4) Uani 1.0 2 d .
C(65) C 0.534(6) -0.126(3) 0.879(3) 0.11(3) Uani 0.5401 2 d .
C(66) C 0.408(4) -0.1548(13) 0.7737(14) 0.059(7) Uani 0.5401 2 d .
C(67) C 0.4506(17) -0.0972(8) 0.5769(7) 0.058(4) Uani 1.0 2 d .
C(68) C 0.529(3) -0.1519(9) 0.5849(11) 0.087(6) Uani 1.0 2 d .
C(69) C 0.393(3) -0.1094(12) 0.5060(8) 0.092(7) Uani 1.0 2 d .
C(70) C 0.592(2) -0.0379(8) 0.6017(9) 0.077(6) Uani 1.0 2 d .
C(71) C 0.156(6) -0.137(3) 0.607(3) 0.10(2) Uani 0.7828 2 d .
C(72) C 0.141(4) -0.1990(10) 0.5746(13) 0.081(8) Uani 0.7828 2 d .
C(73) C 0.0355(19) -0.1128(7) 0.6527(7) 0.060(4) Uani 1.0 2 d .
C(74) C 0.025(3) -0.1137(10) 0.5444(9) 0.057(5) Uani 0.7828 2 d .
C(75) C 0.7414(14) 0.1825(6) 0.8120(6) 0.040(3) Uani 1.0 2 d .
C(76) C 0.7620(14) 0.2449(7) 0.8136(8) 0.053(4) Uani 1.0 2 d .
C(77) C 0.6987(15) 0.2417(6) 0.7509(6) 0.037(3) Uani 1.0 2 d .
C(78) C 0.6457(14) 0.1747(7) 0.7122(6) 0.043(3) Uani 1.0 2 d .
C(79) C 0.6692(14) 0.1395(6) 0.7493(6) 0.039(3) Uani 1.0 2 d .
C(80) C 0.2023(15) 0.2698(5) 0.7969(6) 0.037(3) Uani 1.0 2 d .
C(81) C 0.2655(14) 0.2800(6) 0.8607(6) 0.040(3) Uani 1.0 2 d .
C(82) C 0.4333(16) 0.3144(5) 0.8749(6) 0.039(3) Uani 1.0 2 d .
C(83) C 0.4687(15) 0.3255(5) 0.8205(6) 0.036(3) Uani 1.0 2 d .
C(84) C 0.3270(15) 0.2964(5) 0.7734(6) 0.037(3) Uani 1.0 2 d .
C(90) C 0.495(4) -0.0337(18) 0.9447(14) 0.059(9) Uani 0.4598 2 d .
C(91) C 0.477(4) -0.0780(17) 0.872(2) 0.042(9) Uani 0.4598 2 d .
C(92) C 0.503(8) -0.139(4) 0.865(7) 0.27(9) Uani 0.4598 2 d .
C(93) C 0.125(9) -0.126(4) 0.596(4) 0.020(17) Uani 0.2172 2 d .
C(94) C 0.216(7) -0.190(4) 0.630(3) 0.045(16) Uani 0.2172 2 d .
C(95) C 0.09(3) -0.183(7) 0.542(4) 0.29(15) Uani 0.2172 2 d .
H(4A) H -0.0482 0.7727 0.9546 0.0761 Uiso 1.0 2 calc R
H(4B) H 0.0371 0.8192 0.9236 0.0761 Uiso 1.0 2 calc R
H(4C) H 0.1422 0.7720 0.9439 0.0761 Uiso 1.0 2 calc R
H(5A) H 0.0645 0.6993 0.7766 0.0799 Uiso 1.0 2 calc R
H(5B) H 0.2106 0.7284 0.8361 0.0799 Uiso 1.0 2 calc R
H(5C) H 0.1032 0.7751 0.8159 0.0799 Uiso 1.0 2 calc R
H(6A) H -0.2760 0.7295 0.8627 0.0754 Uiso 1.0 2 calc R
H(6B) H -0.2318 0.7021 0.7929 0.0754 Uiso 1.0 2 calc R
H(6C) H -0.1866 0.7774 0.8341 0.0754 Uiso 1.0 2 calc R
H(8A) H 0.3043 0.4983 0.7982 0.0438 Uiso 1.0 2 calc R
H(8B) H 0.1461 0.4611 0.7448 0.0438 Uiso 1.0 2 calc R
H(8C) H 0.2602 0.4216 0.7732 0.0438 Uiso 1.0 2 calc R
H(9A) H -0.1102 0.4136 0.8431 0.0425 Uiso 1.0 2 calc R
H(9B) H 0.0060 0.3694 0.8011 0.0425 Uiso 1.0 2 calc R
H(9C) H -0.1076 0.4086 0.7721 0.0425 Uiso 1.0 2 calc R
H(10A) H 0.1429 0.4655 0.9252 0.0446 Uiso 1.0 2 calc R
H(10B) H 0.3074 0.4971 0.9080 0.0446 Uiso 1.0 2 calc R
H(10C) H 0.2517 0.4207 0.8797 0.0446 Uiso 1.0 2 calc R
H(18A) H -0.6066 0.5972 0.5720 0.0550 Uiso 1.0 2 calc R
H(18B) H -0.7567 0.5800 0.6057 0.0550 Uiso 1.0 2 calc R
H(18C) H -0.6194 0.5339 0.5887 0.0550 Uiso 1.0 2 calc R
H(19A) H -0.7079 0.5868 0.7127 0.0464 Uiso 1.0 2 calc R
H(19B) H -0.5258 0.6098 0.7544 0.0464 Uiso 1.0 2 calc R
H(19C) H -0.5682 0.5417 0.6971 0.0464 Uiso 1.0 2 calc R
H(20A) H -0.5331 0.7097 0.6665 0.0726 Uiso 1.0 2 calc R
H(20B) H -0.5071 0.7098 0.7364 0.0726 Uiso 1.0 2 calc R
H(20C) H -0.6884 0.6861 0.6942 0.0726 Uiso 1.0 2 calc R
H(22A) H -0.3958 0.5593 0.5382 0.0618 Uiso 1.0 2 calc R
H(22B) H -0.2322 0.5380 0.5645 0.0618 Uiso 1.0 2 calc R
H(22C) H -0.2171 0.5824 0.5238 0.0618 Uiso 1.0 2 calc R
H(23A) H -0.0442 0.6904 0.6772 0.0571 Uiso 1.0 2 calc R
H(23B) H -0.0078 0.6603 0.6065 0.0571 Uiso 1.0 2 calc R
H(23C) H -0.0215 0.6166 0.6481 0.0571 Uiso 1.0 2 calc R
H(24A) H -0.4290 0.6781 0.5817 0.0588 Uiso 1.0 2 calc R
H(24B) H -0.2479 0.6945 0.5651 0.0588 Uiso 1.0 2 calc R
H(24C) H -0.2856 0.7282 0.6351 0.0588 Uiso 1.0 2 calc R
H(26A) H -0.5868 0.3687 0.6798 0.0456 Uiso 1.0 2 calc R
H(26B) H -0.4760 0.4386 0.7036 0.0456 Uiso 1.0 2 calc R
H(26C) H -0.4048 0.3823 0.7202 0.0456 Uiso 1.0 2 calc R
H(27A) H -0.6193 0.3660 0.5716 0.0514 Uiso 1.0 2 calc R
H(27B) H -0.4603 0.3781 0.5397 0.0514 Uiso 1.0 2 calc R
H(27C) H -0.5081 0.4360 0.5961 0.0514 Uiso 1.0 2 calc R
H(28A) H -0.5272 0.2782 0.5973 0.0677 Uiso 1.0 2 calc R
H(28B) H -0.3459 0.2866 0.6363 0.0677 Uiso 1.0 2 calc R
H(28C) H -0.3645 0.2815 0.5647 0.0677 Uiso 1.0 2 calc R
H(30A) H -0.2489 0.3284 0.5145 0.0535 Uiso 1.0 2 calc R
H(30B) H -0.0742 0.3542 0.4991 0.0535 Uiso 1.0 2 calc R
H(30C) H -0.2098 0.4008 0.5178 0.0535 Uiso 1.0 2 calc R
H(31A) H 0.1031 0.4609 0.6515 0.0434 Uiso 1.0 2 calc R
H(31B) H 0.0012 0.4798 0.5990 0.0434 Uiso 1.0 2 calc R
H(31C) H 0.1351 0.4325 0.5801 0.0434 Uiso 1.0 2 calc R
H(32A) H 0.0445 0.3501 0.6517 0.0519 Uiso 1.0 2 calc R
H(32B) H 0.0847 0.3240 0.5813 0.0519 Uiso 1.0 2 calc R
H(32C) H -0.0879 0.2962 0.5967 0.0519 Uiso 1.0 2 calc R
H(33) H -0.3778 0.5432 0.8091 0.0640 Uiso 1.0 2 calc R
H(34) H -0.3097 0.4695 0.8696 0.0738 Uiso 1.0 2 calc R
H(35) H -0.2987 0.5342 0.9829 0.0551 Uiso 1.0 2 calc R
H(36) H -0.3512 0.6418 0.9948 0.0606 Uiso 1.0 2 calc R
H(37) H -0.3981 0.6469 0.8900 0.0644 Uiso 1.0 2 calc R
H(38) H 0.3036 0.5951 0.9631 0.0417 Uiso 1.0 2 calc R
H(39) H 0.0971 0.5511 1.0172 0.0446 Uiso 1.0 2 calc R
H(40) H -0.0776 0.6370 1.0615 0.0380 Uiso 1.0 2 calc R
H(41) H 0.0096 0.7297 1.0309 0.0413 Uiso 1.0 2 calc R
H(42) H 0.2486 0.7018 0.9677 0.0387 Uiso 1.0 2 calc R
H(46A) H 0.2670 0.0618 0.8920 0.0518 Uiso 1.0 2 calc R
H(46B) H 0.1542 0.1167 0.9146 0.0518 Uiso 1.0 2 calc R
H(46C) H 0.2801 0.1037 0.9654 0.0518 Uiso 1.0 2 calc R
H(47A) H 0.5886 0.0946 0.9046 0.0513 Uiso 1.0 2 calc R
H(47B) H 0.5856 0.1345 0.9774 0.0513 Uiso 1.0 2 calc R
H(47C) H 0.6672 0.1693 0.9352 0.0513 Uiso 1.0 2 calc R
H(48A) H 0.4790 0.2512 0.9622 0.0472 Uiso 1.0 2 calc R
H(48B) H 0.4078 0.2175 1.0071 0.0472 Uiso 1.0 2 calc R
H(48C) H 0.2819 0.2298 0.9558 0.0472 Uiso 1.0 2 calc R
H(50A) H 0.0245 0.0301 0.6582 0.0730 Uiso 1.0 2 calc R
H(50B) H -0.0752 0.0565 0.6112 0.0730 Uiso 1.0 2 calc R
H(50C) H -0.0685 0.0905 0.6856 0.0730 Uiso 1.0 2 calc R
H(51A) H 0.2818 0.0438 0.6059 0.0746 Uiso 1.0 2 calc R
H(51B) H 0.3470 0.1129 0.6047 0.0746 Uiso 1.0 2 calc R
H(51C) H 0.1749 0.0716 0.5620 0.0746 Uiso 1.0 2 calc R
H(52A) H 0.0417 0.1949 0.6822 0.0914 Uiso 1.0 2 calc R
H(52B) H 0.0303 0.1612 0.6076 0.0914 Uiso 1.0 2 calc R
H(52C) H 0.2025 0.2029 0.6498 0.0914 Uiso 1.0 2 calc R
H(60A) H 0.8212 -0.0487 0.9156 0.0838 Uiso 1.0 2 calc R
H(60B) H 0.8382 0.0249 0.9222 0.0838 Uiso 1.0 2 calc R
H(60C) H 0.9788 -0.0164 0.8952 0.0838 Uiso 1.0 2 calc R
H(61A) H 0.9488 0.0132 0.8050 0.0606 Uiso 1.0 2 calc R
H(61B) H 0.8064 0.0538 0.8314 0.0606 Uiso 1.0 2 calc R
H(61C) H 0.7721 0.0008 0.7615 0.0606 Uiso 1.0 2 calc R
H(62A) H 0.7601 -0.1373 0.8010 0.0653 Uiso 1.0 2 calc R
H(62B) H 0.9221 -0.1007 0.7870 0.0653 Uiso 1.0 2 calc R
H(62C) H 0.7458 -0.1136 0.7431 0.0653 Uiso 1.0 2 calc R
H(68A) H 0.6193 -0.1602 0.5596 0.1048 Uiso 1.0 2 calc R
H(68B) H 0.4445 -0.1906 0.5711 0.1048 Uiso 1.0 2 calc R
H(68C) H 0.5752 -0.1403 0.6294 0.1048 Uiso 1.0 2 calc R
H(69A) H 0.3444 -0.0727 0.5027 0.1110 Uiso 1.0 2 calc R
H(69B) H 0.3092 -0.1485 0.4871 0.1110 Uiso 1.0 2 calc R
H(69C) H 0.4895 -0.1146 0.4838 0.1110 Uiso 1.0 2 calc R
H(70A) H 0.5477 -0.0008 0.5973 0.0925 Uiso 1.0 2 calc R
H(70B) H 0.6832 -0.0471 0.5772 0.0925 Uiso 1.0 2 calc R
H(70C) H 0.6334 -0.0284 0.6461 0.0925 Uiso 1.0 2 calc R
H(75) H 0.7702 0.1701 0.8467 0.0484 Uiso 1.0 2 calc R
H(76) H 0.8087 0.2827 0.8489 0.0635 Uiso 1.0 2 calc R
H(77) H 0.6933 0.2770 0.7378 0.0442 Uiso 1.0 2 calc R
H(78) H 0.6019 0.1579 0.6685 0.0511 Uiso 1.0 2 calc R
H(79) H 0.6422 0.0941 0.7357 0.0473 Uiso 1.0 2 calc R
H(80) H 0.0941 0.2486 0.7748 0.0443 Uiso 1.0 2 calc R
H(81) H 0.2072 0.2665 0.8886 0.0480 Uiso 1.0 2 calc R
H(82) H 0.5068 0.3273 0.9137 0.0471 Uiso 1.0 2 calc R
H(83) H 0.5692 0.3484 0.8164 0.0435 Uiso 1.0 2 calc R
H(84) H 0.3189 0.2953 0.7315 0.0447 Uiso 1.0 2 calc R

loop_
_atom_site_aniso_label
_atom_site_aniso_U_11
_atom_site_aniso_U_22
_atom_site_aniso_U_33
_atom_site_aniso_U_12
_atom_site_aniso_U_13
_atom_site_aniso_U_23
Zr(1) 0.0213(7) 0.0234(6) 0.0250(6) 0.0022(4) 0.0053(4) 0.0050(4)
Zr(2) 0.0248(7) 0.0232(6) 0.0319(6) 0.0047(4) 0.0090(4) 0.0058(5)
N(1) 0.028(6) 0.022(5) 0.037(6) 0.000(4) 0.009(4) 0.006(4)
N(2) 0.038(6) 0.023(5) 0.043(6) 0.003(4) 0.011(4) -0.003(4)
N(3) 0.032(6) 0.036(5) 0.032(5) 0.008(4) 0.008(4) 0.012(4)
N(4) 0.031(6) 0.046(6) 0.034(6) 0.002(5) 0.003(4) 0.009(5)
C(1) 0.034(7) 0.022(6) 0.034(6) 0.006(5) 0.017(5) 0.007(5)
C(2) 0.016(6) 0.035(6) 0.040(7) 0.001(5) 0.009(4) 0.013(5)
C(3) 0.076(10) 0.025(6) 0.034(7) -0.006(6) 0.005(6) 0.012(5)
C(4) 0.104(13) 0.026(7) 0.051(9) -0.001(7) -0.003(8) 0.011(6)
C(5) 0.113(14) 0.038(8) 0.045(8) -0.003(8) 0.028(8) 0.010(6)
C(6) 0.064(10) 0.046(8) 0.062(10) 0.008(7) -0.005(7) 0.005(7)
C(7) 0.018(6) 0.035(6) 0.028(6) 0.002(5) -0.002(4) 0.000(5)
C(8) 0.039(7) 0.036(6) 0.041(7) 0.012(5) 0.018(5) 0.017(5)
C(9) 0.034(7) 0.035(6) 0.045(7) 0.017(5) 0.013(5) 0.020(5)
C(10) 0.024(7) 0.026(6) 0.058(8) 0.006(5) 0.001(5) 0.014(5)
C(11) 0.028(6) 0.029(6) 0.026(6) 0.013(5) 0.010(4) 0.013(5)
C(12) 0.029(7) 0.028(6) 0.041(7) 0.002(5) 0.013(5) 0.011(5)
C(13) 0.031(7) 0.035(6) 0.033(7) 0.002(5) 0.008(5) 0.002(5)
C(14) 0.019(6) 0.030(6) 0.039(7) 0.001(5) 0.014(5) 0.006(5)
C(15) 0.029(7) 0.038(7) 0.029(6) -0.003(5) 0.009(5) 0.012(5)
C(16) 0.017(6) 0.029(6) 0.035(6) 0.006(5) 0.008(4) 0.007(5)
C(17) 0.036(7) 0.026(6) 0.046(7) 0.013(5) 0.004(5) 0.001(5)
C(18) 0.018(7) 0.073(9) 0.051(8) 0.003(6) 0.004(5) 0.031(7)
C(19) 0.029(7) 0.055(8) 0.049(7) 0.016(6) 0.009(5) 0.036(6)
C(20) 0.058(10) 0.061(10) 0.070(10) 0.033(8) 0.014(7) 0.025(8)
C(21) 0.044(8) 0.043(7) 0.026(6) 0.007(6) 0.011(5) 0.010(5)
C(22) 0.048(9) 0.073(10) 0.033(7) 0.009(7) 0.005(6) 0.019(7)
C(23) 0.047(9) 0.064(9) 0.045(8) 0.009(7) 0.017(6) 0.034(7)
C(24) 0.062(9) 0.048(8) 0.033(7) 0.002(7) 0.001(6) 0.015(6)
C(25) 0.041(8) 0.031(6) 0.029(6) 0.009(5) 0.002(5) -0.002(5)
C(26) 0.029(7) 0.046(7) 0.042(7) 0.005(5) 0.016(5) 0.016(6)
C(27) 0.023(7) 0.053(8) 0.040(7) 0.002(6) 0.005(5) 0.004(6)
C(28) 0.052(10) 0.035(7) 0.070(10) -0.013(6) 0.018(7) 0.007(7)
C(29) 0.024(7) 0.038(6) 0.037(7) 0.002(5) 0.008(5) 0.011(5)
C(30) 0.050(9) 0.041(7) 0.036(7) 0.001(6) 0.019(6) 0.006(6)
C(31) 0.031(7) 0.040(7) 0.040(7) 0.008(5) 0.014(5) 0.015(5)
C(32) 0.044(8) 0.032(6) 0.049(8) 0.023(6) 0.017(6) 0.001(6)
C(33) 0.010(7) 0.108(13) 0.039(8) -0.008(7) -0.009(5) 0.033(8)
C(34) 0.026(8) 0.012(6) 0.120(14) -0.003(5) 0.027(7) -0.010(7)
C(35) 0.024(7) 0.069(10) 0.065(9) -0.005(6) 0.005(6) 0.053(8)
C(36) 0.022(8) 0.055(9) 0.050(9) -0.012(6) 0.015(5) -0.007(7)
C(37) 0.016(7) 0.069(10) 0.086(12) 0.008(6) 0.008(6) 0.040(9)
C(38) 0.014(6) 0.049(7) 0.027(6) -0.000(5) -0.005(4) 0.001(5)
C(39) 0.032(7) 0.038(7) 0.030(6) -0.007(5) 0.003(5) 0.003(5)
C(40) 0.047(7) 0.029(6) 0.022(6) 0.009(5) 0.005(5) 0.011(5)
C(41) 0.035(7) 0.031(6) 0.033(6) 0.005(5) 0.000(5) 0.007(5)
C(42) 0.032(7) 0.024(6) 0.021(6) -0.018(5) -0.010(4) -0.005(4)
C(43) 0.027(6) 0.018(5) 0.037(7) 0.005(5) 0.003(4) 0.007(5)
C(44) 0.019(6) 0.024(6) 0.050(7) 0.003(5) 0.012(5) 0.004(5)
C(45) 0.029(7) 0.035(6) 0.043(7) -0.006(5) 0.004(5) 0.017(5)
C(46) 0.057(9) 0.031(6) 0.042(7) 0.005(6) 0.016(6) 0.012(6)
C(47) 0.032(7) 0.032(6) 0.066(9) 0.001(5) 0.009(6) 0.021(6)
C(48) 0.035(7) 0.042(7) 0.034(7) 0.008(6) 0.005(5) 0.006(6)
C(49) 0.047(9) 0.057(8) 0.035(7) 0.009(7) 0.000(6) 0.006(6)
C(50) 0.033(9) 0.071(10) 0.065(10) -0.006(7) 0.008(6) 0.014(8)
C(51) 0.051(9) 0.093(12) 0.039(8) 0.012(8) 0.007(6) 0.019(8)
C(52) 0.098(14) 0.067(10) 0.052(10) 0.019(9) -0.027(8) 0.017(8)
C(53) 0.037(7) 0.031(6) 0.034(7) 0.007(5) 0.004(5) 0.010(5)
C(54) 0.029(7) 0.042(7) 0.060(9) 0.001(6) 0.006(5) 0.021(7)
C(55) 0.023(7) 0.039(7) 0.049(8) -0.003(6) 0.008(5) -0.005(6)
C(56) 0.046(8) 0.028(6) 0.046(8) 0.017(6) 0.003(5) 0.009(6)
C(57) 0.040(8) 0.034(7) 0.036(7) -0.002(6) 0.010(5) -0.007(6)
C(58) 0.040(8) 0.038(7) 0.037(7) 0.003(6) 0.009(5) -0.004(6)
C(59) 0.032(8) 0.049(8) 0.062(9) 0.013(6) 0.013(6) 0.028(7)
C(60) 0.031(9) 0.100(13) 0.076(11) -0.007(8) -0.003(7) 0.038(10)
C(61) 0.046(9) 0.037(7) 0.073(10) 0.010(6) 0.017(7) 0.022(7)
C(62) 0.062(10) 0.062(9) 0.052(9) 0.029(8) 0.020(7) 0.027(7)
C(63) 0.044(18) 0.037(16) 0.06(2) 0.003(13) 0.003(15) 0.027(15)
C(64) 0.046(9) 0.064(9) 0.083(11) 0.018(7) 0.029(7) 0.043(8)
C(65) 0.06(3) 0.21(6) 0.17(5) 0.03(3) 0.05(3) 0.18(5)
C(66) 0.041(16) 0.045(14) 0.076(19) -0.001(12) 0.004(12) 0.010(13)
C(67) 0.038(9) 0.068(10) 0.046(8) 0.004(7) 0.013(6) -0.003(7)
C(68) 0.063(12) 0.075(12) 0.135(18) 0.023(10) 0.042(11) 0.041(12)
C(69) 0.084(14) 0.139(19) 0.039(9) -0.007(12) 0.014(8) 0.021(10)
C(70) 0.051(10) 0.056(9) 0.085(12) -0.003(8) 0.029(8) -0.022(9)
C(71) 0.10(4) 0.10(3) 0.09(3) -0.01(3) 0.04(3) -0.01(3)
C(72) 0.12(2) 0.031(12) 0.069(19) -0.005(11) 0.056(16) -0.012(11)
C(73) 0.059(10) 0.055(9) 0.060(9) 0.013(7) 0.027(7) 0.010(7)
C(74) 0.037(11) 0.067(12) 0.050(11) -0.006(9) -0.015(8) 0.010(9)
C(75) 0.022(7) 0.052(8) 0.045(7) 0.005(6) 0.008(5) 0.015(6)
C(76) 0.008(7) 0.056(8) 0.091(11) 0.003(6) 0.012(6) 0.023(8)
C(77) 0.036(7) 0.043(7) 0.040(7) 0.004(5) 0.008(5) 0.026(6)
C(78) 0.022(7) 0.066(9) 0.039(7) 0.006(6) 0.008(5) 0.018(6)
C(79) 0.029(7) 0.036(7) 0.047(7) 0.009(5) 0.016(5) 0.004(6)
C(80) 0.035(7) 0.023(6) 0.053(8) 0.011(5) 0.010(5) 0.012(5)
C(81) 0.032(8) 0.031(6) 0.059(8) 0.012(6) 0.027(6) 0.011(6)
C(82) 0.056(9) 0.024(6) 0.031(7) 0.007(6) 0.006(5) 0.003(5)
C(83) 0.042(8) 0.016(5) 0.059(8) 0.014(5) 0.019(6) 0.019(5)
C(84) 0.045(8) 0.024(6) 0.047(7) 0.016(5) 0.012(5) 0.013(5)
C(90) 0.049(19) 0.10(3) 0.045(17) -0.005(17) 0.005(13) 0.058(18)
C(91) 0.005(15) 0.05(2) 0.07(3) -0.010(12) -0.015(14) 0.04(2)
C(92) 0.00(3) 0.10(5) 0.6(3) 0.01(3) 0.02(5) 0.05(8)
C(93) 0.00(3) 0.00(3) 0.02(3) -0.002(18) -0.005(18) -0.04(3)
C(94) 0.04(4) 0.08(5) 0.00(3) 0.01(3) 0.009(19) 0.01(3)
C(95) 0.5(3) 0.18(12) 0.00(4) -0.30(17) 0.06(8) -0.03(5)

loop_
_atom_type_symbol
_atom_type_description
_atom_type_scat_dispersion_real
_atom_type_scat_dispersion_imag
_atom_type_scat_source
C C 0.0033 0.0016
;
International Tables for Crystallography
(1992, Vol. C, Tables 4.2.6.8 and 6.1.1.4)
;
H H 0.0000 0.0000
;
International Tables for Crystallography
(1992, Vol. C, Table 6.1.1.4)
;
N N 0.0061 0.0033
;
International Tables for Crystallography
(1992, Vol. C, Tables 4.2.6.8 and 6.1.1.4)
;
Zr Zr -2.9673 0.5597
;
International Tables for Crystallography
(1992, Vol. C, Tables 4.2.6.8 and 6.1.1.4)
;

loop_
_geom_angle_atom_site_label_1
_geom_angle_atom_site_label_2
_geom_angle_atom_site_label_3
_geom_angle
_geom_angle_publ_flag
N(2) Zr(1) N(3) 88.5(4) yes
N(2) Zr(1) C(1) 32.5(3) yes
N(2) Zr(1) C(2) 63.1(4) yes
N(2) Zr(1) C(33) 90.4(5) yes
N(2) Zr(1) C(34) 122.0(5) yes
N(2) Zr(1) C(35) 136.4(5) yes
N(2) Zr(1) C(36) 111.0(5) yes
N(2) Zr(1) C(37) 86.1(6) yes
N(2) Zr(1) C(38) 102.0(4) yes
N(2) Zr(1) C(39) 131.4(4) yes
N(2) Zr(1) C(40) 122.6(4) yes
N(2) Zr(1) C(41) 91.4(4) yes
N(2) Zr(1) C(42) 79.4(4) yes
N(3) Zr(1) C(1) 63.5(4) yes
N(3) Zr(1) C(2) 32.5(4) yes
N(3) Zr(1) C(33) 92.0(4) yes
N(3) Zr(1) C(34) 85.5(4) yes
N(3) Zr(1) C(35) 111.4(4) yes
N(3) Zr(1) C(36) 137.0(4) yes
N(3) Zr(1) C(37) 122.0(4) yes
N(3) Zr(1) C(38) 80.8(4) yes
N(3) Zr(1) C(39) 93.7(4) yes
N(3) Zr(1) C(40) 125.6(4) yes
N(3) Zr(1) C(41) 132.1(4) yes
N(3) Zr(1) C(42) 101.0(4) yes
C(1) Zr(1) C(2) 32.8(4) yes
C(1) Zr(1) C(33) 72.1(5) yes
C(1) Zr(1) C(34) 97.5(5) yes
C(1) Zr(1) C(35) 124.2(4) yes
C(1) Zr(1) C(36) 114.5(5) yes
C(1) Zr(1) C(37) 83.7(5) yes
C(1) Zr(1) C(38) 115.0(4) yes
C(1) Zr(1) C(39) 145.5(4) yes
C(1) Zr(1) C(40) 154.2(4) yes
C(1) Zr(1) C(41) 123.3(4) yes
C(1) Zr(1) C(42) 104.2(4) yes
C(2) Zr(1) C(33) 73.2(4) yes
C(2) Zr(1) C(34) 83.8(5) yes
C(2) Zr(1) C(35) 115.0(4) yes
C(2) Zr(1) C(36) 124.9(4) yes
C(2) Zr(1) C(37) 98.0(5) yes
C(2) Zr(1) C(38) 105.5(4) yes
C(2) Zr(1) C(39) 125.5(4) yes
C(2) Zr(1) C(40) 156.4(4) yes
C(2) Zr(1) C(41) 143.8(4) yes
C(2) Zr(1) C(42) 112.9(4) yes
C(33) Zr(1) C(34) 32.6(6) yes
C(33) Zr(1) C(35) 52.2(5) yes
C(33) Zr(1) C(36) 51.7(4) yes
C(33) Zr(1) C(37) 30.5(5) yes
C(33) Zr(1) C(38) 165.4(6) yes
C(33) Zr(1) C(39) 137.9(5) yes
C(33) Zr(1) C(40) 126.7(4) yes
C(33) Zr(1) C(41) 135.9(4) yes
C(33) Zr(1) C(42) 163.1(5) yes
C(34) Zr(1) C(35) 31.3(5) yes
C(34) Zr(1) C(36) 51.5(4) yes
C(34) Zr(1) C(37) 51.3(5) yes
C(34) Zr(1) C(38) 133.4(5) yes
C(34) Zr(1) C(39) 106.6(5) yes
C(34) Zr(1) C(40) 106.9(5) yes
C(34) Zr(1) C(41) 132.4(5) yes
C(34) Zr(1) C(42) 158.0(5) yes
C(35) Zr(1) C(36) 30.4(5) yes
C(35) Zr(1) C(37) 50.4(6) yes
C(35) Zr(1) C(38) 118.7(5) yes
C(35) Zr(1) C(39) 87.2(5) yes
C(35) Zr(1) C(40) 77.5(4) yes
C(35) Zr(1) C(41) 101.1(4) yes
C(35) Zr(1) C(42) 129.8(4) yes
C(36) Zr(1) C(37) 30.9(6) yes
C(36) Zr(1) C(38) 127.9(4) yes
C(36) Zr(1) C(39) 99.9(5) yes
C(36) Zr(1) C(40) 76.4(4) yes
C(36) Zr(1) C(41) 86.9(4) yes
C(36) Zr(1) C(42) 119.7(4) yes
C(37) Zr(1) C(38) 156.4(4) yes
C(37) Zr(1) C(39) 130.7(5) yes
C(37) Zr(1) C(40) 105.1(5) yes
C(37) Zr(1) C(41) 105.8(4) yes
C(37) Zr(1) C(42) 134.2(4) yes
C(38) Zr(1) C(39) 31.6(4) yes
C(38) Zr(1) C(40) 51.8(4) yes
C(38) Zr(1) C(41) 52.4(4) yes
C(38) Zr(1) C(42) 30.9(4) yes
C(39) Zr(1) C(40) 31.9(4) yes
C(39) Zr(1) C(41) 52.8(4) yes
C(39) Zr(1) C(42) 52.5(4) yes
C(40) Zr(1) C(41) 31.2(4) yes
C(40) Zr(1) C(42) 52.4(4) yes
C(41) Zr(1) C(42) 32.7(4) yes
N(1) Zr(2) N(4) 88.0(4) yes
N(1) Zr(2) C(43) 32.9(3) yes
N(1) Zr(2) C(44) 63.6(4) yes
N(1) Zr(2) C(75) 85.4(5) yes
N(1) Zr(2) C(76) 108.8(5) yes
N(1) Zr(2) C(77) 138.3(4) yes
N(1) Zr(2) C(78) 125.2(5) yes
N(1) Zr(2) C(79) 94.6(5) yes
N(1) Zr(2) C(80) 101.8(4) yes
N(1) Zr(2) C(81) 79.7(4) yes
N(1) Zr(2) C(82) 93.1(4) yes
N(1) Zr(2) C(83) 125.2(4) yes
N(1) Zr(2) C(84) 131.3(4) yes
N(4) Zr(2) C(43) 62.5(4) yes
N(4) Zr(2) C(44) 31.6(5) yes
N(4) Zr(2) C(75) 120.6(4) yes
N(4) Zr(2) C(76) 139.2(4) yes
N(4) Zr(2) C(77) 113.7(4) yes
N(4) Zr(2) C(78) 86.0(4) yes
N(4) Zr(2) C(79) 89.7(4) yes
N(4) Zr(2) C(80) 80.4(4) yes
N(4) Zr(2) C(81) 102.9(4) yes
N(4) Zr(2) C(82) 133.3(4) yes
N(4) Zr(2) C(83) 124.9(5) yes
N(4) Zr(2) C(84) 92.6(4) yes
C(43) Zr(2) C(44) 32.9(4) yes
C(43) Zr(2) C(75) 82.7(4) yes
C(43) Zr(2) C(76) 113.7(5) yes
C(43) Zr(2) C(77) 127.6(4) yes
C(43) Zr(2) C(78) 100.3(5) yes
C(43) Zr(2) C(79) 74.7(4) yes
C(43) Zr(2) C(80) 114.4(4) yes
C(43) Zr(2) C(81) 105.3(4) yes
C(43) Zr(2) C(82) 125.4(4) yes
C(43) Zr(2) C(83) 157.1(4) yes
C(43) Zr(2) C(84) 144.1(4) yes
C(44) Zr(2) C(75) 96.9(4) yes
C(44) Zr(2) C(76) 125.5(4) yes
C(44) Zr(2) C(77) 118.2(4) yes
C(44) Zr(2) C(78) 85.5(4) yes
C(44) Zr(2) C(79) 73.2(4) yes
C(44) Zr(2) C(80) 104.7(4) yes
C(44) Zr(2) C(81) 114.7(4) yes
C(44) Zr(2) C(82) 146.0(4) yes
C(44) Zr(2) C(83) 155.7(4) yes
C(44) Zr(2) C(84) 123.5(4) yes
C(75) Zr(2) C(76) 31.2(5) yes
C(75) Zr(2) C(77) 53.0(5) yes
C(75) Zr(2) C(78) 52.9(5) yes
C(75) Zr(2) C(79) 32.6(4) yes
C(75) Zr(2) C(80) 158.3(4) yes
C(75) Zr(2) C(81) 133.4(4) yes
C(75) Zr(2) C(82) 106.0(4) yes
C(75) Zr(2) C(83) 106.1(4) yes
C(75) Zr(2) C(84) 133.1(5) yes
C(76) Zr(2) C(77) 32.8(5) yes
C(76) Zr(2) C(78) 53.6(4) yes
C(76) Zr(2) C(79) 53.0(4) yes
C(76) Zr(2) C(80) 128.7(5) yes
C(76) Zr(2) C(81) 116.4(4) yes
C(76) Zr(2) C(82) 84.1(5) yes
C(76) Zr(2) C(83) 75.7(5) yes
C(76) Zr(2) C(84) 102.1(5) yes
C(77) Zr(2) C(78) 32.7(4) yes
C(77) Zr(2) C(79) 52.9(5) yes
C(77) Zr(2) C(80) 116.1(5) yes
C(77) Zr(2) C(81) 124.8(4) yes
C(77) Zr(2) C(82) 95.8(4) yes
C(77) Zr(2) C(83) 71.9(4) yes
C(77) Zr(2) C(84) 84.8(5) yes
C(78) Zr(2) C(79) 31.0(5) yes
C(78) Zr(2) C(80) 130.5(5) yes
C(78) Zr(2) C(81) 154.3(5) yes
C(78) Zr(2) C(82) 128.4(5) yes
C(78) Zr(2) C(83) 101.8(5) yes
C(78) Zr(2) C(84) 103.4(5) yes
C(79) Zr(2) C(80) 160.5(5) yes
C(79) Zr(2) C(81) 165.9(4) yes
C(79) Zr(2) C(82) 136.6(4) yes
C(79) Zr(2) C(83) 123.9(4) yes
C(79) Zr(2) C(84) 134.1(5) yes
C(80) Zr(2) C(81) 32.2(4) yes
C(80) Zr(2) C(82) 53.6(4) yes
C(80) Zr(2) C(83) 53.0(4) yes
C(80) Zr(2) C(84) 31.3(5) yes
C(81) Zr(2) C(82) 32.5(4) yes
C(81) Zr(2) C(83) 53.2(5) yes
C(81) Zr(2) C(84) 52.7(5) yes
C(82) Zr(2) C(83) 32.2(5) yes
C(82) Zr(2) C(84) 53.3(4) yes
C(83) Zr(2) C(84) 32.4(4) yes
Zr(2) N(1) C(43) 87.3(8) yes
Zr(2) N(1) C(45) 147.8(7) yes
C(43) N(1) C(45) 121.2(10) yes
Zr(1) N(2) C(1) 90.6(8) yes
Zr(1) N(2) C(3) 148.2(8) yes
C(1) N(2) C(3) 117.0(11) yes
Zr(1) N(3) C(2) 89.6(7) yes
Zr(1) N(3) C(7) 148.3(9) yes
C(2) N(3) C(7) 118.4(9) yes
Zr(2) N(4) C(44) 89.9(6) yes
Zr(2) N(4) C(49) 146.8(10) yes
C(44) N(4) C(49) 119.8(10) yes
Zr(1) C(1) N(2) 56.9(7) yes
Zr(1) C(1) C(2) 73.8(7) yes
Zr(1) C(1) C(11) 141.6(8) yes
N(2) C(1) C(2) 123.9(11) yes
N(2) C(1) C(11) 143.6(11) yes
C(2) C(1) C(11) 91.8(8) yes
Zr(1) C(2) N(3) 57.9(6) yes
Zr(1) C(2) C(1) 73.4(6) yes
Zr(1) C(2) C(12) 141.7(8) yes
N(3) C(2) C(1) 125.4(9) yes
N(3) C(2) C(12) 141.6(10) yes
C(1) C(2) C(12) 92.0(10) yes
N(2) C(3) C(4) 109.7(12) yes
N(2) C(3) C(5) 108.1(11) yes
N(2) C(3) C(6) 113.3(11) yes
C(4) C(3) C(5) 108.6(12) yes
C(4) C(3) C(6) 108.4(12) yes
C(5) C(3) C(6) 108.7(13) yes
N(3) C(7) C(8) 110.0(11) yes
N(3) C(7) C(9) 111.2(9) yes
N(3) C(7) C(10) 110.7(8) yes
C(8) C(7) C(9) 110.4(8) yes
C(8) C(7) C(10) 108.3(9) yes
C(9) C(7) C(10) 106.1(11) yes
C(1) C(11) C(12) 88.0(9) yes
C(1) C(11) C(13) 141.6(10) yes
C(12) C(11) C(13) 130.4(9) yes
C(2) C(12) C(11) 88.2(8) yes
C(2) C(12) C(15) 142.2(13) yes
C(11) C(12) C(15) 129.6(12) yes
C(11) C(13) C(14) 176.0(11) yes
C(13) C(14) C(17) 119.5(12) yes
C(13) C(14) C(21) 116.6(11) yes
C(17) C(14) C(21) 123.9(11) yes
C(12) C(15) C(16) 176.0(15) yes
C(15) C(16) C(25) 118.1(10) yes
C(15) C(16) C(29) 118.4(9) yes
C(25) C(16) C(29) 123.5(8) yes
C(14) C(17) C(18) 111.6(10) yes
C(14) C(17) C(19) 110.4(11) yes
C(14) C(17) C(20) 111.4(10) yes
C(18) C(17) C(19) 105.9(10) yes
C(18) C(17) C(20) 110.9(12) yes
C(19) C(17) C(20) 106.5(11) yes
C(14) C(21) C(22) 109.8(10) yes
C(14) C(21) C(23) 110.2(10) yes
C(14) C(21) C(24) 114.2(11) yes
C(22) C(21) C(23) 107.5(11) yes
C(22) C(21) C(24) 108.4(11) yes
C(23) C(21) C(24) 106.6(11) yes
C(16) C(25) C(26) 110.4(8) yes
C(16) C(25) C(27) 109.7(11) yes
C(16) C(25) C(28) 114.8(11) yes
C(26) C(25) C(27) 107.0(10) yes
C(26) C(25) C(28) 104.9(12) yes
C(27) C(25) C(28) 109.7(10) yes
C(16) C(29) C(30) 112.5(10) yes
C(16) C(29) C(31) 108.3(9) yes
C(16) C(29) C(32) 109.9(11) yes
C(30) C(29) C(31) 106.9(11) yes
C(30) C(29) C(32) 111.2(10) yes
C(31) C(29) C(32) 107.8(10) yes
Zr(1) C(33) C(34) 72.7(7) yes
Zr(1) C(33) C(37) 73.3(7) yes
C(34) C(33) C(37) 104.6(14) yes
Zr(1) C(34) C(33) 74.7(7) yes
Zr(1) C(34) C(35) 73.7(7) yes
C(33) C(34) C(35) 106.3(12) yes
Zr(1) C(35) C(34) 75.0(9) yes
Zr(1) C(35) C(36) 75.2(9) yes
C(34) C(35) C(36) 110.0(15) yes
Zr(1) C(36) C(35) 74.4(8) yes
Zr(1) C(36) C(37) 74.6(8) yes
C(35) C(36) C(37) 107.3(13) yes
Zr(1) C(37) C(33) 76.2(8) yes
Zr(1) C(37) C(36) 74.6(8) yes
C(33) C(37) C(36) 111.8(17) yes
Zr(1) C(38) C(39) 74.2(7) yes
Zr(1) C(38) C(42) 73.5(7) yes
C(39) C(38) C(42) 109.8(11) yes
Zr(1) C(39) C(38) 74.2(7) yes
Zr(1) C(39) C(40) 73.8(7) yes
C(38) C(39) C(40) 106.1(12) yes
Zr(1) C(40) C(39) 74.4(7) yes
Zr(1) C(40) C(41) 74.0(7) yes
C(39) C(40) C(41) 109.8(11) yes
Zr(1) C(41) C(40) 74.8(6) yes
Zr(1) C(41) C(42) 73.3(5) yes
C(40) C(41) C(42) 106.5(11) yes
Zr(1) C(42) C(38) 75.6(6) yes
Zr(1) C(42) C(41) 74.0(6) yes
C(38) C(42) C(41) 107.8(11) yes
Zr(2) C(43) N(1) 59.8(6) yes
Zr(2) C(43) C(44) 75.1(7) yes
Zr(2) C(43) C(53) 139.7(8) yes
N(1) C(43) C(44) 127.6(11) yes
N(1) C(43) C(53) 140.7(11) yes
C(44) C(43) C(53) 91.0(8) yes
Zr(2) C(44) N(4) 58.5(5) yes
Zr(2) C(44) C(43) 72.1(6) yes
Zr(2) C(44) C(54) 141.6(8) yes
N(4) C(44) C(43) 124.5(9) yes
N(4) C(44) C(54) 140.7(12) yes
C(43) C(44) C(54) 93.9(11) yes
N(1) C(45) C(46) 110.3(9) yes
N(1) C(45) C(47) 110.6(10) yes
N(1) C(45) C(48) 111.4(11) yes
C(46) C(45) C(47) 108.7(11) yes
C(46) C(45) C(48) 107.7(10) yes
C(47) C(45) C(48) 108.0(9) yes
N(4) C(49) C(50) 109.0(13) yes
N(4) C(49) C(51) 112.6(12) yes
N(4) C(49) C(52) 109.1(11) yes
C(50) C(49) C(51) 110.5(11) yes
C(50) C(49) C(52) 108.2(13) yes
C(51) C(49) C(52) 107.3(15) yes
C(43) C(53) C(54) 87.2(10) yes
C(43) C(53) C(55) 139.2(10) yes
C(54) C(53) C(55) 133.6(10) yes
C(44) C(54) C(53) 87.9(9) yes
C(44) C(54) C(57) 145.3(14) yes
C(53) C(54) C(57) 126.7(14) yes
C(53) C(55) C(56) 174.7(13) yes
C(55) C(56) C(59) 120.1(13) yes
C(55) C(56) C(63) 111.9(17) yes
C(55) C(56) C(91) 118.9(16) yes
C(59) C(56) C(63) 126.2(17) yes
C(59) C(56) C(91) 119.0(16) yes
C(63) C(56) C(91) 28.3(17) yes
C(54) C(57) C(58) 177.2(17) yes
C(57) C(58) C(67) 119.2(12) yes
C(57) C(58) C(71) 118(2) yes
C(57) C(58) C(93) 115(3) yes
C(67) C(58) C(71) 122(2) yes
C(67) C(58) C(93) 124(3) yes
C(71) C(58) C(93) 17(4) yes
C(56) C(59) C(60) 111.8(12) yes
C(56) C(59) C(61) 109.7(12) yes
C(56) C(59) C(62) 110.9(10) yes
C(60) C(59) C(61) 105.5(12) yes
C(60) C(59) C(62) 111.4(13) yes
C(61) C(59) C(62) 107.3(12) yes
C(56) C(63) C(64) 117(3) yes
C(56) C(63) C(65) 112(3) yes
C(56) C(63) C(66) 113(3) yes
C(56) C(63) C(91) 87(4) yes
C(56) C(63) C(92) 123(4) yes
C(64) C(63) C(65) 112(4) yes
C(64) C(63) C(66) 102(2) yes
C(64) C(63) C(91) 84(4) yes
C(64) C(63) C(92) 110(5) yes
C(65) C(63) C(66) 99(3) yes
C(65) C(63) C(91) 55(4) yes
C(65) C(63) C(92) 14(4) yes
C(66) C(63) C(91) 153(5) yes
C(66) C(63) C(92) 86(5) yes
C(91) C(63) C(92) 67(6) yes
C(63) C(64) C(91) 30(2) yes
C(63) C(65) C(91) 31(3) yes
C(63) C(66) C(92) 46(3) yes
C(58) C(67) C(68) 108.6(16) yes
C(58) C(67) C(69) 114.0(13) yes
C(58) C(67) C(70) 110.0(11) yes
C(68) C(67) C(69) 111.9(15) yes
C(68) C(67) C(70) 105.9(13) yes
C(69) C(67) C(70) 106.1(16) yes
C(58) C(71) C(72) 127(4) yes
C(58) C(71) C(73) 112(3) yes
C(58) C(71) C(74) 94(4) yes
C(58) C(71) C(94) 108(4) yes
C(58) C(71) C(95) 119(8) yes
C(72) C(71) C(73) 119(4) yes
C(72) C(71) C(74) 98(3) yes
C(72) C(71) C(94) 52(3) yes
C(72) C(71) C(95) 42(7) yes
C(73) C(71) C(74) 90(3) yes
C(73) C(71) C(94) 100(4) yes
C(73) C(71) C(95) 119(9) yes
C(74) C(71) C(94) 150(4) yes
C(74) C(71) C(95) 56(7) yes
C(94) C(71) C(95) 94(7) yes
C(71) C(72) C(93) 16(4) yes
C(71) C(72) C(94) 75(5) yes
C(71) C(72) C(95) 78(7) yes
C(93) C(72) C(94) 91(5) yes
C(93) C(72) C(95) 62(7) yes
C(94) C(72) C(95) 152(7) yes
C(71) C(73) C(93) 18(4) yes
C(71) C(74) C(93) 4(3) yes
C(71) C(74) C(95) 47(4) yes
C(93) C(74) C(95) 52(4) yes
Zr(2) C(75) C(76) 75.3(8) yes
Zr(2) C(75) C(79) 73.1(7) yes
C(76) C(75) C(79) 108.7(13) yes
Zr(2) C(76) C(75) 73.4(7) yes
Zr(2) C(76) C(77) 72.3(7) yes
C(75) C(76) C(77) 107.1(11) yes
Zr(2) C(77) C(76) 74.9(8) yes
Zr(2) C(77) C(78) 74.1(8) yes
C(76) C(77) C(78) 107.1(13) yes
Zr(2) C(78) C(77) 73.2(7) yes
Zr(2) C(78) C(79) 73.8(8) yes
C(77) C(78) C(79) 108.1(11) yes
Zr(2) C(79) C(75) 74.2(7) yes
Zr(2) C(79) C(78) 75.1(8) yes
C(75) C(79) C(78) 109.0(11) yes
Zr(2) C(80) C(81) 74.0(7) yes
Zr(2) C(80) C(84) 72.2(8) yes
C(81) C(80) C(84) 107.5(10) yes
Zr(2) C(81) C(80) 73.8(7) yes
Zr(2) C(81) C(82) 72.7(7) yes
C(80) C(81) C(82) 107.5(12) yes
Zr(2) C(82) C(81) 74.7(6) yes
Zr(2) C(82) C(83) 73.7(6) yes
C(81) C(82) C(83) 107.3(11) yes
Zr(2) C(83) C(82) 74.1(7) yes
Zr(2) C(83) C(84) 72.8(7) yes
C(82) C(83) C(84) 107.4(11) yes
Zr(2) C(84) C(80) 76.5(8) yes
Zr(2) C(84) C(83) 74.8(8) yes
C(80) C(84) C(83) 110.2(12) yes
C(56) C(91) C(63) 65(4) yes
C(56) C(91) C(64) 102(3) yes
C(56) C(91) C(65) 119(4) yes
C(56) C(91) C(90) 114(3) yes
C(56) C(91) C(92) 119(6) yes
C(63) C(91) C(64) 66(3) yes
C(63) C(91) C(65) 94(5) yes
C(63) C(91) C(90) 166(5) yes
C(63) C(91) C(92) 81(7) yes
C(64) C(91) C(65) 122(3) yes
C(64) C(91) C(90) 102(3) yes
C(64) C(91) C(92) 108(4) yes
C(65) C(91) C(90) 98(4) yes
C(65) C(91) C(92) 16(5) yes
C(90) C(91) C(92) 111(7) yes
C(63) C(92) C(66) 48(5) yes
C(63) C(92) C(91) 32(4) yes
C(66) C(92) C(91) 80(7) yes
C(58) C(93) C(72) 108(5) yes
C(58) C(93) C(73) 109(5) yes
C(58) C(93) C(74) 113(6) yes
C(58) C(93) C(94) 87(4) yes
C(58) C(93) C(95) 121(10) yes
C(72) C(93) C(73) 106(6) yes
C(72) C(93) C(74) 110(5) yes
C(72) C(93) C(94) 39(3) yes
C(72) C(93) C(95) 40(7) yes
C(73) C(93) C(74) 110(5) yes
C(73) C(93) C(94) 82(5) yes
C(73) C(93) C(95) 125(9) yes
C(74) C(93) C(94) 149(5) yes
C(74) C(93) C(95) 71(8) yes
C(94) C(93) C(95) 79(8) yes
C(71) C(94) C(72) 54(4) yes
C(71) C(94) C(93) 4(3) yes
C(72) C(94) C(93) 50(4) yes
C(71) C(95) C(72) 60(5) yes
C(71) C(95) C(74) 76(6) yes
C(71) C(95) C(93) 19(5) yes
C(72) C(95) C(74) 135(7) yes
C(72) C(95) C(93) 79(7) yes
C(74) C(95) C(93) 57(7) yes
C(3) C(4) H(4A) 109.469 no
C(3) C(4) H(4B) 109.471 no
C(3) C(4) H(4C) 109.471 no
H(4A) C(4) H(4B) 109.471 no
H(4A) C(4) H(4C) 109.467 no
H(4B) C(4) H(4C) 109.477 no
C(3) C(5) H(5A) 109.472 no
C(3) C(5) H(5B) 109.481 no
C(3) C(5) H(5C) 109.470 no
H(5A) C(5) H(5B) 109.469 no
H(5A) C(5) H(5C) 109.470 no
H(5B) C(5) H(5C) 109.465 no
C(3) C(6) H(6A) 109.472 no
C(3) C(6) H(6B) 109.471 no
C(3) C(6) H(6C) 109.475 no
H(6A) C(6) H(6B) 109.482 no
H(6A) C(6) H(6C) 109.473 no
H(6B) C(6) H(6C) 109.454 no
C(7) C(8) H(8A) 109.473 no
C(7) C(8) H(8B) 109.480 no
C(7) C(8) H(8C) 109.470 no
H(8A) C(8) H(8B) 109.477 no
H(8A) C(8) H(8C) 109.466 no
H(8B) C(8) H(8C) 109.461 no
C(7) C(9) H(9A) 109.471 no
C(7) C(9) H(9B) 109.470 no
C(7) C(9) H(9C) 109.472 no
H(9A) C(9) H(9B) 109.480 no
H(9A) C(9) H(9C) 109.465 no
H(9B) C(9) H(9C) 109.470 no
C(7) C(10) H(10A) 109.470 no
C(7) C(10) H(10B) 109.471 no
C(7) C(10) H(10C) 109.468 no
H(10A) C(10) H(10B) 109.470 no
H(10A) C(10) H(10C) 109.475 no
H(10B) C(10) H(10C) 109.473 no
C(17) C(18) H(18A) 109.465 no
C(17) C(18) H(18B) 109.465 no
C(17) C(18) H(18C) 109.474 no
H(18A) C(18) H(18B) 109.472 no
H(18A) C(18) H(18C) 109.480 no
H(18B) C(18) H(18C) 109.472 no
C(17) C(19) H(19A) 109.472 no
C(17) C(19) H(19B) 109.477 no
C(17) C(19) H(19C) 109.480 no
H(19A) C(19) H(19B) 109.474 no
H(19A) C(19) H(19C) 109.471 no
H(19B) C(19) H(19C) 109.454 no
C(17) C(20) H(20A) 109.465 no
C(17) C(20) H(20B) 109.473 no
C(17) C(20) H(20C) 109.478 no
H(20A) C(20) H(20B) 109.468 no
H(20A) C(20) H(20C) 109.465 no
H(20B) C(20) H(20C) 109.478 no
C(21) C(22) H(22A) 109.467 no
C(21) C(22) H(22B) 109.466 no
C(21) C(22) H(22C) 109.469 no
H(22A) C(22) H(22B) 109.459 no
H(22A) C(22) H(22C) 109.488 no
H(22B) C(22) H(22C) 109.478 no
C(21) C(23) H(23A) 109.461 no
C(21) C(23) H(23B) 109.476 no
C(21) C(23) H(23C) 109.481 no
H(23A) C(23) H(23B) 109.465 no
H(23A) C(23) H(23C) 109.466 no
H(23B) C(23) H(23C) 109.479 no
C(21) C(24) H(24A) 109.480 no
C(21) C(24) H(24B) 109.474 no
C(21) C(24) H(24C) 109.478 no
H(24A) C(24) H(24B) 109.455 no
H(24A) C(24) H(24C) 109.473 no
H(24B) C(24) H(24C) 109.468 no
C(25) C(26) H(26A) 109.467 no
C(25) C(26) H(26B) 109.478 no
C(25) C(26) H(26C) 109.464 no
H(26A) C(26) H(26B) 109.482 no
H(26A) C(26) H(26C) 109.464 no
H(26B) C(26) H(26C) 109.473 no
C(25) C(27) H(27A) 109.473 no
C(25) C(27) H(27B) 109.462 no
C(25) C(27) H(27C) 109.475 no
H(27A) C(27) H(27B) 109.467 no
H(27A) C(27) H(27C) 109.471 no
H(27B) C(27) H(27C) 109.479 no
C(25) C(28) H(28A) 109.472 no
C(25) C(28) H(28B) 109.478 no
C(25) C(28) H(28C) 109.463 no
H(28A) C(28) H(28B) 109.473 no
H(28A) C(28) H(28C) 109.474 no
H(28B) C(28) H(28C) 109.467 no
C(29) C(30) H(30A) 109.459 no
C(29) C(30) H(30B) 109.468 no
C(29) C(30) H(30C) 109.466 no
H(30A) C(30) H(30B) 109.474 no
H(30A) C(30) H(30C) 109.475 no
H(30B) C(30) H(30C) 109.486 no
C(29) C(31) H(31A) 109.466 no
C(29) C(31) H(31B) 109.469 no
C(29) C(31) H(31C) 109.465 no
H(31A) C(31) H(31B) 109.478 no
H(31A) C(31) H(31C) 109.476 no
H(31B) C(31) H(31C) 109.474 no
C(29) C(32) H(32A) 109.470 no
C(29) C(32) H(32B) 109.479 no
C(29) C(32) H(32C) 109.479 no
H(32A) C(32) H(32B) 109.466 no
H(32A) C(32) H(32C) 109.473 no
H(32B) C(32) H(32C) 109.461 no
Zr(1) C(33) H(33) 118.552 no
C(34) C(33) H(33) 127.711 no
C(37) C(33) H(33) 127.725 no
Zr(1) C(34) H(34) 116.979 no
C(33) C(34) H(34) 126.841 no
C(35) C(34) H(34) 126.830 no
Zr(1) C(35) H(35) 116.626 no
C(34) C(35) H(35) 124.996 no
C(36) C(35) H(35) 125.005 no
Zr(1) C(36) H(36) 116.812 no
C(35) C(36) H(36) 126.336 no
C(37) C(36) H(36) 126.359 no
Zr(1) C(37) H(37) 116.706 no
C(33) C(37) H(37) 124.109 no
C(36) C(37) H(37) 124.092 no
Zr(1) C(38) H(38) 118.896 no
C(39) C(38) H(38) 125.100 no
C(42) C(38) H(38) 125.108 no
Zr(1) C(39) H(39) 117.337 no
C(38) C(39) H(39) 126.962 no
C(40) C(39) H(39) 126.944 no
Zr(1) C(40) H(40) 118.291 no
C(39) C(40) H(40) 125.131 no
C(41) C(40) H(40) 125.095 no
Zr(1) C(41) H(41) 117.313 no
C(40) C(41) H(41) 126.753 no
C(42) C(41) H(41) 126.743 no
Zr(1) C(42) H(42) 116.476 no
C(38) C(42) H(42) 126.103 no
C(41) C(42) H(42) 126.097 no
C(45) C(46) H(46A) 109.472 no
C(45) C(46) H(46B) 109.484 no
C(45) C(46) H(46C) 109.472 no
H(46A) C(46) H(46B) 109.466 no
H(46A) C(46) H(46C) 109.463 no
H(46B) C(46) H(46C) 109.471 no
C(45) C(47) H(47A) 109.480 no
C(45) C(47) H(47B) 109.461 no
C(45) C(47) H(47C) 109.468 no
H(47A) C(47) H(47B) 109.474 no
H(47A) C(47) H(47C) 109.479 no
H(47B) C(47) H(47C) 109.464 no
C(45) C(48) H(48A) 109.474 no
C(45) C(48) H(48B) 109.477 no
C(45) C(48) H(48C) 109.477 no
H(48A) C(48) H(48B) 109.462 no
H(48A) C(48) H(48C) 109.475 no
H(48B) C(48) H(48C) 109.464 no
C(49) C(50) H(50A) 109.474 no
C(49) C(50) H(50B) 109.474 no
C(49) C(50) H(50C) 109.463 no
H(50A) C(50) H(50B) 109.472 no
H(50A) C(50) H(50C) 109.475 no
H(50B) C(50) H(50C) 109.469 no
C(49) C(51) H(51A) 109.470 no
C(49) C(51) H(51B) 109.482 no
C(49) C(51) H(51C) 109.473 no
H(51A) C(51) H(51B) 109.470 no
H(51A) C(51) H(51C) 109.463 no
H(51B) C(51) H(51C) 109.469 no
C(49) C(52) H(52A) 109.476 no
C(49) C(52) H(52B) 109.471 no
C(49) C(52) H(52C) 109.463 no
H(52A) C(52) H(52B) 109.470 no
H(52A) C(52) H(52C) 109.470 no
H(52B) C(52) H(52C) 109.476 no
C(59) C(60) H(60A) 109.470 no
C(59) C(60) H(60B) 109.471 no
C(59) C(60) H(60C) 109.481 no
H(60A) C(60) H(60B) 109.465 no
H(60A) C(60) H(60C) 109.465 no
H(60B) C(60) H(60C) 109.475 no
C(59) C(61) H(61A) 109.468 no
C(59) C(61) H(61B) 109.480 no
C(59) C(61) H(61C) 109.473 no
H(61A) C(61) H(61B) 109.475 no
H(61A) C(61) H(61C) 109.469 no
H(61B) C(61) H(61C) 109.462 no
C(59) C(62) H(62A) 109.479 no
C(59) C(62) H(62B) 109.466 no
C(59) C(62) H(62C) 109.471 no
H(62A) C(62) H(62B) 109.488 no
H(62A) C(62) H(62C) 109.473 no
H(62B) C(62) H(62C) 109.451 no
C(67) C(68) H(68A) 109.480 no
C(67) C(68) H(68B) 109.474 no
C(67) C(68) H(68C) 109.471 no
H(68A) C(68) H(68B) 109.465 no
H(68A) C(68) H(68C) 109.471 no
H(68B) C(68) H(68C) 109.467 no
C(67) C(69) H(69A) 109.471 no
C(67) C(69) H(69B) 109.457 no
C(67) C(69) H(69C) 109.463 no
H(69A) C(69) H(69B) 109.477 no
H(69A) C(69) H(69C) 109.489 no
H(69B) C(69) H(69C) 109.471 no
C(67) C(70) H(70A) 109.465 no
C(67) C(70) H(70B) 109.463 no
C(67) C(70) H(70C) 109.477 no
H(70A) C(70) H(70B) 109.470 no
H(70A) C(70) H(70C) 109.480 no
H(70B) C(70) H(70C) 109.472 no
Zr(2) C(75) H(75) 117.792 no
C(76) C(75) H(75) 125.665 no
C(79) C(75) H(75) 125.660 no
Zr(2) C(76) H(76) 119.685 no
C(75) C(76) H(76) 126.445 no
C(77) C(76) H(76) 126.450 no
Zr(2) C(77) H(77) 116.740 no
C(76) C(77) H(77) 126.454 no
C(78) C(77) H(77) 126.461 no
Zr(2) C(78) H(78) 118.857 no
C(77) C(78) H(78) 125.922 no
C(79) C(78) H(78) 125.942 no
Zr(2) C(79) H(79) 117.050 no
C(75) C(79) H(79) 125.520 no
C(78) C(79) H(79) 125.524 no
Zr(2) C(80) H(80) 119.449 no
C(81) C(80) H(80) 126.218 no
C(84) C(80) H(80) 126.237 no
Zr(2) C(81) H(81) 119.154 no
C(80) C(81) H(81) 126.263 no
C(82) C(81) H(81) 126.262 no
Zr(2) C(82) H(82) 117.298 no
C(81) C(82) H(82) 126.332 no
C(83) C(82) H(82) 126.322 no
Zr(2) C(83) H(83) 118.724 no
C(82) C(83) H(83) 126.302 no
C(84) C(83) H(83) 126.286 no
Zr(2) C(84) H(84) 115.715 no
C(80) C(84) H(84) 124.910 no
C(83) C(84) H(84) 124.921 no

loop_
_geom_bond_atom_site_label_1
_geom_bond_atom_site_label_2
_geom_bond_distance
_geom_bond_publ_flag
Zr(1) N(2) 2.133(12) yes
Zr(1) N(3) 2.161(9) yes
Zr(1) C(1) 2.546(13) yes
Zr(1) C(2) 2.551(11) yes
Zr(1) C(33) 2.573(11) yes
Zr(1) C(34) 2.546(12) yes
Zr(1) C(35) 2.530(14) yes
Zr(1) C(36) 2.538(13) yes
Zr(1) C(37) 2.538(13) yes
Zr(1) C(38) 2.564(10) yes
Zr(1) C(39) 2.564(13) yes
Zr(1) C(40) 2.557(11) yes
Zr(1) C(41) 2.547(10) yes
Zr(1) C(42) 2.538(10) yes
Zr(2) N(1) 2.177(11) yes
Zr(2) N(4) 2.178(9) yes
Zr(2) C(43) 2.514(12) yes
Zr(2) C(44) 2.553(10) yes
Zr(2) C(75) 2.566(12) yes
Zr(2) C(76) 2.589(12) yes
Zr(2) C(77) 2.556(13) yes
Zr(2) C(78) 2.567(13) yes
Zr(2) C(79) 2.551(12) yes
Zr(2) C(80) 2.576(13) yes
Zr(2) C(81) 2.579(12) yes
Zr(2) C(82) 2.552(11) yes
Zr(2) C(83) 2.548(11) yes
Zr(2) C(84) 2.523(13) yes
N(1) C(43) 1.367(12) yes
N(1) C(45) 1.447(17) yes
N(2) C(1) 1.366(12) yes
N(2) C(3) 1.499(17) yes
N(3) C(2) 1.371(17) yes
N(3) C(7) 1.461(16) yes
N(4) C(44) 1.338(18) yes
N(4) C(49) 1.479(16) yes
C(1) C(2) 1.440(17) yes
C(1) C(11) 1.504(14) yes
C(2) C(12) 1.499(15) yes
C(3) C(4) 1.523(16) yes
C(3) C(5) 1.53(3) yes
C(3) C(6) 1.52(3) yes
C(7) C(8) 1.519(18) yes
C(7) C(9) 1.539(15) yes
C(7) C(10) 1.576(18) yes
C(11) C(12) 1.541(17) yes
C(11) C(13) 1.327(18) yes
C(12) C(15) 1.302(13) yes
C(13) C(14) 1.269(18) yes
C(14) C(17) 1.533(16) yes
C(14) C(21) 1.571(19) yes
C(15) C(16) 1.323(13) yes
C(16) C(25) 1.536(15) yes
C(16) C(29) 1.564(16) yes
C(17) C(18) 1.553(15) yes
C(17) C(19) 1.51(2) yes
C(17) C(20) 1.54(2) yes
C(21) C(22) 1.524(16) yes
C(21) C(23) 1.519(17) yes
C(21) C(24) 1.56(3) yes
C(25) C(26) 1.555(18) yes
C(25) C(27) 1.520(19) yes
C(25) C(28) 1.564(18) yes
C(29) C(30) 1.505(16) yes
C(29) C(31) 1.534(16) yes
C(29) C(32) 1.54(2) yes
C(33) C(34) 1.44(3) yes
C(33) C(37) 1.34(2) yes
C(34) C(35) 1.37(2) yes
C(35) C(36) 1.33(3) yes
C(36) C(37) 1.35(3) yes
C(38) C(39) 1.396(18) yes
C(38) C(42) 1.361(18) yes
C(39) C(40) 1.406(17) yes
C(40) C(41) 1.372(18) yes
C(41) C(42) 1.433(17) yes
C(43) C(44) 1.434(17) yes
C(43) C(53) 1.515(16) yes
C(44) C(54) 1.471(17) yes
C(45) C(46) 1.556(18) yes
C(45) C(47) 1.572(18) yes
C(45) C(48) 1.496(15) yes
C(49) C(50) 1.53(2) yes
C(49) C(51) 1.53(2) yes
C(49) C(52) 1.51(3) yes
C(53) C(54) 1.561(19) yes
C(53) C(55) 1.35(2) yes
C(54) C(57) 1.299(15) yes
C(55) C(56) 1.28(2) yes
C(56) C(59) 1.548(18) yes
C(56) C(63) 1.53(4) yes
C(56) C(91) 1.69(5) yes
C(57) C(58) 1.300(15) yes
C(58) C(67) 1.55(2) yes
C(58) C(71) 1.55(5) yes
C(58) C(93) 1.61(7) yes
C(59) C(60) 1.54(2) yes
C(59) C(61) 1.52(3) yes
C(59) C(62) 1.538(19) yes
C(63) C(64) 1.45(4) yes
C(63) C(65) 1.57(8) yes
C(63) C(66) 1.53(4) yes
C(63) C(91) 0.80(6) yes
C(63) C(92) 1.47(14) yes
C(64) C(91) 1.58(4) yes
C(65) C(91) 1.29(8) yes
C(66) C(92) 2.05(15) yes
C(67) C(68) 1.51(3) yes
C(67) C(69) 1.56(3) yes
C(67) C(70) 1.55(2) yes
C(71) C(72) 1.32(5) yes
C(71) C(73) 1.52(6) yes
C(71) C(74) 1.96(7) yes
C(71) C(94) 1.58(10) yes
C(71) C(95) 1.48(9) yes
C(72) C(93) 1.56(8) yes
C(72) C(94) 1.28(6) yes
C(72) C(95) 1.02(14) yes
C(73) C(93) 1.52(9) yes
C(74) C(93) 1.50(10) yes
C(74) C(95) 1.68(16) yes
C(75) C(76) 1.39(3) yes
C(75) C(79) 1.437(15) yes
C(76) C(77) 1.45(2) yes
C(77) C(78) 1.440(16) yes
C(78) C(79) 1.37(3) yes
C(80) C(81) 1.431(19) yes
C(80) C(84) 1.376(19) yes
C(81) C(82) 1.437(16) yes
C(82) C(83) 1.41(2) yes
C(83) C(84) 1.414(15) yes
C(90) C(91) 1.60(5) yes
C(91) C(92) 1.37(10) yes
C(93) C(94) 2.03(12) yes
C(93) C(95) 1.40(11) yes
C(4) H(4A) 0.980 no
C(4) H(4B) 0.980 no
C(4) H(4C) 0.980 no
C(5) H(5A) 0.980 no
C(5) H(5B) 0.980 no
C(5) H(5C) 0.980 no
C(6) H(6A) 0.980 no
C(6) H(6B) 0.980 no
C(6) H(6C) 0.980 no
C(8) H(8A) 0.980 no
C(8) H(8B) 0.980 no
C(8) H(8C) 0.980 no
C(9) H(9A) 0.980 no
C(9) H(9B) 0.980 no
C(9) H(9C) 0.980 no
C(10) H(10A) 0.980 no
C(10) H(10B) 0.980 no
C(10) H(10C) 0.980 no
C(18) H(18A) 0.980 no
C(18) H(18B) 0.980 no
C(18) H(18C) 0.980 no
C(19) H(19A) 0.980 no
C(19) H(19B) 0.980 no
C(19) H(19C) 0.980 no
C(20) H(20A) 0.980 no
C(20) H(20B) 0.980 no
C(20) H(20C) 0.980 no
C(22) H(22A) 0.980 no
C(22) H(22B) 0.980 no
C(22) H(22C) 0.980 no
C(23) H(23A) 0.980 no
C(23) H(23B) 0.980 no
C(23) H(23C) 0.980 no
C(24) H(24A) 0.980 no
C(24) H(24B) 0.980 no
C(24) H(24C) 0.980 no
C(26) H(26A) 0.980 no
C(26) H(26B) 0.980 no
C(26) H(26C) 0.980 no
C(27) H(27A) 0.980 no
C(27) H(27B) 0.980 no
C(27) H(27C) 0.980 no
C(28) H(28A) 0.980 no
C(28) H(28B) 0.980 no
C(28) H(28C) 0.980 no
C(30) H(30A) 0.980 no
C(30) H(30B) 0.980 no
C(30) H(30C) 0.980 no
C(31) H(31A) 0.980 no
C(31) H(31B) 0.980 no
C(31) H(31C) 0.980 no
C(32) H(32A) 0.980 no
C(32) H(32B) 0.980 no
C(32) H(32C) 0.980 no
C(33) H(33) 0.950 no
C(34) H(34) 0.950 no
C(35) H(35) 0.950 no
C(36) H(36) 0.950 no
C(37) H(37) 0.950 no
C(38) H(38) 0.950 no
C(39) H(39) 0.950 no
C(40) H(40) 0.950 no
C(41) H(41) 0.950 no
C(42) H(42) 0.950 no
C(46) H(46A) 0.980 no
C(46) H(46B) 0.980 no
C(46) H(46C) 0.980 no
C(47) H(47A) 0.980 no
C(47) H(47B) 0.980 no
C(47) H(47C) 0.980 no
C(48) H(48A) 0.980 no
C(48) H(48B) 0.980 no
C(48) H(48C) 0.980 no
C(50) H(50A) 0.980 no
C(50) H(50B) 0.980 no
C(50) H(50C) 0.980 no
C(51) H(51A) 0.980 no
C(51) H(51B) 0.980 no
C(51) H(51C) 0.980 no
C(52) H(52A) 0.980 no
C(52) H(52B) 0.980 no
C(52) H(52C) 0.980 no
C(60) H(60A) 0.980 no
C(60) H(60B) 0.980 no
C(60) H(60C) 0.980 no
C(61) H(61A) 0.980 no
C(61) H(61B) 0.980 no
C(61) H(61C) 0.980 no
C(62) H(62A) 0.980 no
C(62) H(62B) 0.980 no
C(62) H(62C) 0.980 no
C(68) H(68A) 0.980 no
C(68) H(68B) 0.980 no
C(68) H(68C) 0.980 no
C(69) H(69A) 0.980 no
C(69) H(69B) 0.980 no
C(69) H(69C) 0.980 no
C(70) H(70A) 0.980 no
C(70) H(70B) 0.980 no
C(70) H(70C) 0.980 no
C(75) H(75) 0.950 no
C(76) H(76) 0.950 no
C(77) H(77) 0.950 no
C(78) H(78) 0.950 no
C(79) H(79) 0.950 no
C(80) H(80) 0.950 no
C(81) H(81) 0.950 no
C(82) H(82) 0.950 no
C(83) H(83) 0.950 no
C(84) H(84) 0.950 no

loop_
_geom_contact_atom_site_label_1
_geom_contact_atom_site_label_2
_geom_contact_distance
_geom_contact_publ_flag
_geom_contact_site_symmetry_2
N(1) C(54) 3.477(14) no .
N(1) C(55) 3.595(16) no .
N(2) C(12) 3.462(13) no .
N(3) C(11) 3.469(16) no .
N(4) C(53) 3.422(19) no .
N(4) C(57) 3.585(17) no .
C(1) C(5) 2.91(2) no .
C(1) C(6) 3.04(2) no .
C(1) C(15) 3.414(13) no .
C(2) C(8) 2.860(17) no .
C(2) C(9) 3.103(18) no .
C(2) C(13) 3.440(18) no .
C(3) C(11) 3.334(13) no .
C(4) C(41) 3.38(3) no .
C(4) C(42) 3.35(2) no .
C(5) C(11) 3.521(17) no .
C(6) C(11) 3.355(17) no .
C(6) C(13) 3.320(17) no .
C(7) C(12) 3.308(18) no .
C(8) C(12) 3.379(18) no .
C(9) C(12) 3.47(2) no .
C(9) C(15) 3.49(2) no .
C(10) C(38) 3.357(15) no .
C(10) C(39) 3.523(16) no .
C(11) C(19) 3.465(16) no .
C(11) C(21) 3.576(18) no .
C(11) C(23) 3.45(2) no .
C(11) C(33) 3.32(2) no .
C(12) C(26) 3.496(16) no .
C(12) C(31) 3.433(17) no .
C(12) C(33) 3.367(18) no .
C(13) C(15) 3.231(18) no .
C(13) C(18) 3.576(16) no .
C(13) C(19) 2.715(17) no .
C(13) C(20) 3.40(2) no .
C(13) C(22) 3.279(18) no .
C(13) C(23) 2.72(2) no .
C(15) C(26) 2.748(17) no .
C(15) C(27) 3.333(15) no .
C(15) C(31) 2.727(17) no .
C(15) C(32) 3.363(17) no .
C(17) C(22) 3.445(19) no .
C(17) C(24) 3.20(2) no .
C(18) C(21) 3.197(17) no .
C(18) C(22) 3.259(19) no .
C(18) C(24) 3.48(2) no .
C(20) C(21) 3.41(2) no .
C(20) C(24) 3.23(3) no .
C(25) C(30) 3.145(19) no .
C(25) C(32) 3.438(18) no .
C(27) C(29) 3.409(16) no .
C(27) C(30) 3.217(19) no .
C(28) C(29) 3.221(19) no .
C(28) C(30) 3.44(3) no .
C(28) C(32) 3.31(2) no .
C(43) C(46) 2.931(19) no .
C(43) C(47) 3.110(17) no .
C(43) C(57) 3.412(14) no .
C(44) C(50) 2.921(18) no .
C(44) C(51) 3.09(2) no .
C(44) C(55) 3.45(2) no .
C(45) C(53) 3.352(15) no .
C(46) C(53) 3.489(18) no .
C(47) C(53) 3.459(16) no .
C(47) C(55) 3.387(15) no .
C(48) C(81) 3.29(2) no .
C(48) C(82) 3.49(2) no .
C(49) C(54) 3.28(3) no .
C(50) C(54) 3.47(3) no .
C(51) C(54) 3.39(3) no .
C(51) C(57) 3.44(3) no .
C(52) C(80) 3.289(18) no .
C(52) C(84) 3.374(17) no .
C(53) C(61) 3.447(19) no .
C(53) C(63) 3.50(4) no .
C(53) C(64) 3.52(3) no .
C(53) C(79) 3.353(19) no .
C(54) C(70) 3.47(3) no .
C(54) C(71) 3.59(5) no .
C(54) C(73) 3.446(18) no .
C(54) C(79) 3.362(17) no .
C(54) C(93) 3.59(7) no .
C(55) C(57) 3.270(18) no .
C(55) C(60) 3.51(2) no .
C(55) C(61) 2.719(19) no .
C(55) C(62) 3.50(2) no .
C(55) C(64) 2.74(3) no .
C(55) C(66) 3.18(3) no .
C(55) C(90) 3.41(4) no .
C(57) C(68) 3.43(3) no .
C(57) C(69) 3.60(2) no .
C(57) C(70) 2.74(3) no .
C(57) C(73) 2.75(2) no .
C(57) C(74) 3.322(19) no .
C(57) C(94) 3.38(8) no .
C(59) C(65) 3.14(7) no .
C(59) C(66) 3.46(3) no .
C(59) C(90) 3.59(4) no .
C(59) C(92) 3.30(11) no .
C(60) C(63) 3.48(4) no .
C(60) C(65) 3.28(6) no .
C(60) C(90) 3.31(4) no .
C(60) C(91) 3.16(3) no .
C(60) C(92) 3.57(8) no .
C(62) C(63) 3.18(4) no .
C(62) C(65) 3.33(7) no .
C(62) C(66) 3.23(3) no .
C(62) C(91) 3.45(4) no .
C(62) C(92) 3.37(12) no .
C(66) C(94) 3.29(6) no .
C(67) C(72) 3.19(3) no .
C(67) C(74) 3.42(3) no .
C(67) C(94) 3.31(8) no .
C(67) C(95) 3.18(18) no .
C(68) C(71) 3.18(6) no .
C(68) C(72) 3.18(4) no .
C(68) C(93) 3.43(8) no .
C(68) C(94) 3.00(7) no .
C(68) C(95) 3.5(2) no .
C(69) C(71) 3.35(6) no .
C(69) C(72) 3.58(4) no .
C(69) C(74) 3.22(3) no .
C(69) C(93) 3.25(9) no .
C(69) C(95) 3.17(18) no .
C(20) C(66) 3.42(3) no 1_465
C(40) C(81) 3.579(17) no 2_567
C(66) C(20) 3.42(3) no 1_645
C(81) C(40) 3.579(17) no 2_567
C(90) C(90) 2.44(4) no 2_657
N(1) H(46A) 2.6528 no .
N(1) H(46B) 2.6872 no .
N(1) H(46C) 3.2997 no .
N(1) H(47A) 2.6683 no .
N(1) H(47B) 3.3142 no .
N(1) H(47C) 2.7112 no .
N(1) H(48A) 2.6277 no .
N(1) H(48B) 3.2691 no .
N(1) H(48C) 2.6465 no .
N(1) H(75) 3.1543 no .
N(1) H(79) 3.5982 no .
N(1) H(81) 2.9677 no .
N(2) H(4A) 2.6831 no .
N(2) H(4B) 3.3165 no .
N(2) H(4C) 2.6424 no .
N(2) H(5A) 2.6461 no .
N(2) H(5B) 2.6331 no .
N(2) H(5C) 3.3040 no .
N(2) H(6A) 2.7216 no .
N(2) H(6B) 2.7229 no .
N(2) H(6C) 3.3510 no .
N(2) H(33) 3.4485 no .
N(2) H(37) 3.1451 no .
N(2) H(41) 3.5278 no .
N(2) H(42) 2.8717 no .
N(3) H(8A) 2.6185 no .
N(3) H(8B) 2.6621 no .
N(3) H(8C) 3.2822 no .
N(3) H(9A) 2.6596 no .
N(3) H(9B) 3.3096 no .
N(3) H(9C) 2.7000 no .
N(3) H(10A) 2.6989 no .
N(3) H(10B) 2.7103 no .
N(3) H(10C) 3.3320 no .
N(3) H(33) 3.5326 no .
N(3) H(34) 3.1441 no .
N(3) H(38) 2.9834 no .
N(4) H(50A) 2.6488 no .
N(4) H(50B) 3.2966 no .
N(4) H(50C) 2.6392 no .
N(4) H(51A) 2.7112 no .
N(4) H(51B) 2.7063 no .
N(4) H(51C) 3.3349 no .
N(4) H(52A) 2.6087 no .
N(4) H(52B) 3.2820 no .
N(4) H(52C) 2.6453 no .
N(4) H(78) 3.2316 no .
N(4) H(79) 3.3861 no .
N(4) H(80) 2.9988 no .
N(4) H(84) 3.5448 no .
C(1) H(5A) 2.6092 no .
C(1) H(5B) 3.1650 no .
C(1) H(6A) 3.3319 no .
C(1) H(6B) 2.7685 no .
C(1) H(33) 2.7754 no .
C(1) H(37) 3.4574 no .
C(2) H(8A) 3.0453 no .
C(2) H(8B) 2.5928 no .
C(2) H(9A) 3.4020 no .
C(2) H(9C) 2.8662 no .
C(2) H(33) 2.8362 no .
C(2) H(34) 3.4665 no .
C(3) H(37) 3.5753 no .
C(3) H(42) 3.3483 no .
C(4) H(5A) 3.3308 no .
C(4) H(5B) 2.6619 no .
C(4) H(5C) 2.6644 no .
C(4) H(6A) 2.6622 no .
C(4) H(6B) 3.3183 no .
C(4) H(6C) 2.6314 no .
C(4) H(41) 2.9601 no .
C(4) H(42) 2.8880 no .
C(5) H(4A) 3.3322 no .
C(5) H(4B) 2.6559 no .
C(5) H(4C) 2.6668 no .
C(5) H(6A) 3.3291 no .
C(5) H(6B) 2.6590 no .
C(5) H(6C) 2.6571 no .
C(5) H(23A) 3.1010 no .
C(6) H(4A) 2.6587 no .
C(6) H(4B) 2.6380 no .
C(6) H(4C) 3.3170 no .
C(6) H(5A) 2.6804 no .
C(6) H(5B) 3.3261 no .
C(6) H(5C) 2.6430 no .
C(6) H(19B) 3.4832 no .
C(6) H(20B) 3.0877 no .
C(6) H(37) 3.1081 no .
C(7) H(34) 3.5644 no .
C(7) H(38) 3.4210 no .
C(8) H(9A) 3.3531 no .
C(8) H(9B) 2.7050 no .
C(8) H(9C) 2.6977 no .
C(8) H(10A) 3.3556 no .
C(8) H(10B) 2.6945 no .
C(8) H(10C) 2.6959 no .
C(8) H(31A) 3.0567 no .
C(8) H(32A) 3.2047 no .
C(9) H(8A) 3.3572 no .
C(9) H(8B) 2.6967 no .
C(9) H(8C) 2.6963 no .
C(9) H(10A) 2.6773 no .
C(9) H(10B) 3.3466 no .
C(9) H(10C) 2.6529 no .
C(9) H(26C) 3.3003 no .
C(9) H(32A) 3.5897 no .
C(9) H(34) 2.9261 no .
C(10) H(8A) 2.7141 no .
C(10) H(8B) 3.3656 no .
C(10) H(8C) 2.6492 no .
C(10) H(9A) 2.6826 no .
C(10) H(9B) 2.6295 no .
C(10) H(9C) 3.3532 no .
C(10) H(38) 2.8259 no .
C(10) H(39) 3.1790 no .
C(11) H(5A) 2.8531 no .
C(11) H(6B) 2.6562 no .
C(11) H(19B) 3.0804 no .
C(11) H(19C) 3.2673 no .
C(11) H(23A) 3.4269 no .
C(11) H(23C) 2.9157 no .
C(11) H(33) 2.6656 no .
C(12) H(8B) 2.6956 no .
C(12) H(9C) 2.8120 no .
C(12) H(26B) 3.0177 no .
C(12) H(26C) 3.4187 no .
C(12) H(31A) 2.9423 no .
C(12) H(31B) 3.3287 no .
C(12) H(33) 2.7365 no .
C(13) H(5A) 3.0858 no .
C(13) H(6B) 2.3893 no .
C(13) H(18C) 3.5680 no .
C(13) H(19B) 2.5646 no .
C(13) H(19C) 2.6999 no .
C(13) H(20B) 3.2811 no .
C(13) H(22B) 3.0998 no .
C(13) H(23A) 2.7857 no .
C(13) H(23C) 2.5025 no .
C(13) H(33) 3.2944 no .
C(14) H(6B) 2.8529 no .
C(14) H(18A) 2.7466 no .
C(14) H(18B) 3.3894 no .
C(14) H(18C) 2.7445 no .
C(14) H(19A) 3.3474 no .
C(14) H(19B) 2.6897 no .
C(14) H(19C) 2.6853 no .
C(14) H(20A) 2.7313 no .
C(14) H(20B) 2.7360 no .
C(14) H(20C) 3.3807 no .
C(14) H(22A) 2.7159 no .
C(14) H(22B) 2.7054 no .
C(14) H(22C) 3.3831 no .
C(14) H(23A) 2.7230 no .
C(14) H(23B) 3.3845 no .
C(14) H(23C) 2.7056 no .
C(14) H(24A) 2.8139 no .
C(14) H(24B) 3.4571 no .
C(14) H(24C) 2.8359 no .
C(15) H(8B) 2.7641 no .
C(15) H(9C) 2.6123 no .
C(15) H(26B) 2.5545 no .
C(15) H(26C) 2.7750 no .
C(15) H(27C) 3.1641 no .
C(15) H(31A) 2.4964 no .
C(15) H(31B) 2.7635 no .
C(15) H(32A) 3.1626 no .
C(15) H(33) 3.4437 no .
C(16) H(8B) 3.4287 no .
C(16) H(9C) 3.1108 no .
C(16) H(26A) 3.3813 no .
C(16) H(26B) 2.7268 no .
C(16) H(26C) 2.7290 no .
C(16) H(27A) 3.3483 no .
C(16) H(27B) 2.6815 no .
C(16) H(27C) 2.6857 no .
C(16) H(28A) 3.4359 no .
C(16) H(28B) 2.8213 no .
C(16) H(28C) 2.8148 no .
C(16) H(30A) 2.7549 no .
C(16) H(30B) 3.3934 no .
C(16) H(30C) 2.7260 no .
C(16) H(31A) 2.6779 no .
C(16) H(31B) 2.6968 no .
C(16) H(31C) 3.3671 no .
C(16) H(32A) 2.6867 no .
C(16) H(32B) 3.3883 no .
C(16) H(32C) 2.7601 no .
C(17) H(6B) 3.3772 no .
C(17) H(22A) 3.1794 no .
C(17) H(24A) 2.9115 no .
C(17) H(24C) 3.3587 no .
C(18) H(19A) 2.6044 no .
C(18) H(19B) 3.3124 no .
C(18) H(19C) 2.6240 no .
C(18) H(20A) 2.7771 no .
C(18) H(20B) 3.3918 no .
C(18) H(20C) 2.6997 no .
C(18) H(22A) 2.5818 no .
C(18) H(24A) 2.8713 no .
C(18) H(27C) 3.4618 no .
C(19) H(6B) 3.5229 no .
C(19) H(18A) 3.3046 no .
C(19) H(18B) 2.6223 no .
C(19) H(18C) 2.6263 no .
C(19) H(20A) 3.3059 no .
C(19) H(20B) 2.6283 no .
C(19) H(20C) 2.6281 no .
C(19) H(26B) 3.5009 no .
C(19) H(33) 3.1613 no .
C(20) H(6B) 3.2829 no .
C(20) H(18A) 2.7742 no .
C(20) H(18B) 2.7061 no .
C(20) H(18C) 3.3904 no .
C(20) H(19A) 2.6147 no .
C(20) H(19B) 2.6258 no .
C(20) H(19C) 3.3122 no .
C(20) H(24A) 2.8764 no .
C(20) H(24C) 3.0077 no .
C(21) H(18A) 2.8849 no .
C(21) H(18C) 3.3862 no .
C(21) H(20A) 3.1251 no .
C(22) H(18A) 2.8525 no .
C(22) H(18C) 3.0973 no .
C(22) H(23A) 3.3105 no .
C(22) H(23B) 2.6271 no .
C(22) H(23C) 2.6382 no .
C(22) H(24A) 2.7180 no .
C(22) H(24B) 2.6540 no .
C(22) H(24C) 3.3487 no .
C(22) H(31B) 3.5568 no .
C(23) H(5A) 2.9884 no .
C(23) H(22A) 3.3096 no .
C(23) H(22B) 2.6376 no .
C(23) H(22C) 2.6297 no .
C(23) H(24A) 3.3234 no .
C(23) H(24B) 2.6449 no .
C(23) H(24C) 2.6498 no .
C(24) H(18A) 2.8609 no .
C(24) H(20A) 2.5248 no .
C(24) H(22A) 2.7133 no .
C(24) H(22B) 3.3551 no .
C(24) H(22C) 2.6417 no .
C(24) H(23A) 2.6628 no .
C(24) H(23B) 2.6120 no .
C(24) H(23C) 3.3303 no .
C(25) H(30A) 2.8636 no .
C(25) H(30C) 3.2719 no .
C(25) H(32C) 3.2032 no .
C(26) H(9C) 3.2802 no .
C(26) H(19C) 3.4843 no .
C(26) H(27A) 2.6469 no .
C(26) H(27B) 3.3328 no .
C(26) H(27C) 2.6391 no .
C(26) H(28A) 2.6321 no .
C(26) H(28B) 2.6467 no .
C(26) H(28C) 3.3365 no .
C(26) H(33) 3.4841 no .
C(27) H(18C) 3.4251 no .
C(27) H(26A) 2.6559 no .
C(27) H(26B) 2.6479 no .
C(27) H(26C) 3.3259 no .
C(27) H(28A) 2.6786 no .
C(27) H(28B) 3.3632 no .
C(27) H(28C) 2.7452 no .
C(27) H(30A) 2.8976 no .
C(27) H(30C) 2.9559 no .
C(28) H(26A) 2.6047 no .
C(28) H(26B) 3.3370 no .
C(28) H(26C) 2.6700 no .
C(28) H(27A) 2.6469 no .
C(28) H(27B) 2.7575 no .
C(28) H(27C) 3.3696 no .
C(28) H(30A) 2.8001 no .
C(28) H(32C) 2.6528 no .
C(29) H(8B) 3.4976 no .
C(29) H(27B) 3.1224 no .
C(29) H(28B) 3.3986 no .
C(29) H(28C) 2.9349 no .
C(30) H(27B) 2.5301 no .
C(30) H(28C) 2.8303 no .
C(30) H(31A) 3.2974 no .
C(30) H(31B) 2.6245 no .
C(30) H(31C) 2.6216 no .
C(30) H(32A) 3.3511 no .
C(30) H(32B) 2.7069 no .
C(30) H(32C) 2.7119 no .
C(31) H(8B) 3.0597 no .
C(31) H(22B) 3.5683 no .
C(31) H(30A) 3.3031 no .
C(31) H(30B) 2.6101 no .
C(31) H(30C) 2.6212 no .
C(31) H(32A) 2.6847 no .
C(31) H(32B) 2.6428 no .
C(31) H(32C) 3.3378 no .
C(32) H(8B) 3.4126 no .
C(32) H(28B) 3.1062 no .
C(32) H(28C) 2.9668 no .
C(32) H(30A) 2.7147 no .
C(32) H(30B) 2.6877 no .
C(32) H(30C) 3.3575 no .
C(32) H(31A) 2.6631 no .
C(32) H(31B) 3.3391 no .
C(32) H(31C) 2.6612 no .
C(33) H(19B) 3.2097 no .
C(33) H(26B) 3.4481 no .
C(33) H(35) 3.1649 no .
C(33) H(36) 3.1410 no .
C(34) H(9A) 2.9738 no .
C(34) H(36) 3.1266 no .
C(34) H(37) 3.1209 no .
C(35) H(33) 3.1669 no .
C(35) H(37) 3.0688 no .
C(35) H(39) 3.5790 no .
C(35) H(40) 2.9823 no .
C(36) H(33) 3.1470 no .
C(36) H(34) 3.1242 no .
C(36) H(40) 2.9316 no .
C(36) H(41) 3.5801 no .
C(37) H(6A) 3.1287 no .
C(37) H(19B) 3.4025 no .
C(37) H(34) 3.1201 no .
C(37) H(35) 3.0750 no .
C(38) H(10A) 3.1437 no .
C(38) H(10B) 2.8574 no .
C(38) H(40) 3.1553 no .
C(38) H(41) 3.1739 no .
C(39) H(10A) 2.9274 no .
C(39) H(10B) 3.3381 no .
C(39) H(35) 3.3128 no .
C(39) H(41) 3.1907 no .
C(39) H(42) 3.1713 no .
C(40) H(35) 3.0616 no .
C(40) H(36) 3.0039 no .
C(40) H(38) 3.1564 no .
C(40) H(42) 3.1646 no .
C(41) H(4A) 2.9158 no .
C(41) H(4C) 3.0362 no .
C(41) H(36) 3.3023 no .
C(41) H(38) 3.1757 no .
C(41) H(39) 3.1877 no .
C(42) H(4A) 3.2998 no .
C(42) H(4C) 2.7220 no .
C(42) H(39) 3.1706 no .
C(42) H(40) 3.1674 no .
C(43) H(46A) 2.6330 no .
C(43) H(46B) 3.1824 no .
C(43) H(47A) 2.8342 no .
C(43) H(47C) 3.4507 no .
C(43) H(75) 3.3793 no .
C(43) H(79) 2.8590 no .
C(44) H(50A) 2.6404 no .
C(44) H(50C) 3.1558 no .
C(44) H(51A) 2.8434 no .
C(44) H(51B) 3.3867 no .
C(44) H(78) 3.5961 no .
C(44) H(79) 2.7741 no .
C(45) H(75) 3.5976 no .
C(45) H(81) 3.3625 no .
C(46) H(47A) 2.7543 no .
C(46) H(47B) 2.6899 no .
C(46) H(47C) 3.3891 no .
C(46) H(48A) 3.3263 no .
C(46) H(48B) 2.6392 no .
C(46) H(48C) 2.6356 no .
C(47) H(46A) 2.7474 no .
C(47) H(46B) 3.3924 no .
C(47) H(46C) 2.6891 no .
C(47) H(48A) 2.6777 no .
C(47) H(48B) 2.6305 no .
C(47) H(48C) 3.3438 no .
C(47) H(60B) 3.4316 no .
C(47) H(61B) 3.3583 no .
C(47) H(75) 2.9516 no .
C(48) H(46A) 3.3146 no .
C(48) H(46B) 2.6478 no .
C(48) H(46C) 2.6572 no .
C(48) H(47A) 3.3295 no .
C(48) H(47B) 2.6788 no .
C(48) H(47C) 2.6661 no .
C(48) H(81) 2.7644 no .
C(48) H(82) 3.1611 no .
C(49) H(80) 3.4104 no .
C(50) H(51A) 2.7186 no .
C(50) H(51B) 3.3609 no .
C(50) H(51C) 2.6923 no .
C(50) H(52A) 2.6509 no .
C(50) H(52B) 2.6369 no .
C(50) H(52C) 3.3202 no .
C(51) H(50A) 2.7329 no .
C(51) H(50B) 2.6797 no .
C(51) H(50C) 3.3598 no .
C(51) H(52A) 3.3074 no .
C(51) H(52B) 2.6266 no .
C(51) H(52C) 2.6233 no .
C(51) H(70A) 3.2441 no .
C(51) H(78) 3.1067 no .
C(52) H(50A) 3.3159 no .
C(52) H(50B) 2.6558 no .
C(52) H(50C) 2.6430 no .
C(52) H(51A) 3.3036 no .
C(52) H(51B) 2.6335 no .
C(52) H(51C) 2.6269 no .
C(52) H(80) 2.8156 no .
C(52) H(84) 2.9619 no .
C(53) H(46A) 2.8052 no .
C(53) H(47A) 2.7674 no .
C(53) H(61B) 3.1727 no .
C(53) H(61C) 3.1119 no .
C(53) H(79) 2.7282 no .
C(54) H(50A) 2.8168 no .
C(54) H(51A) 2.7215 no .
C(54) H(70A) 3.2555 no .
C(54) H(70C) 3.1043 no .
C(54) H(79) 2.6880 no .
C(55) H(46A) 2.9460 no .
C(55) H(47A) 2.4751 no .
C(55) H(60B) 3.4397 no .
C(55) H(61B) 2.6261 no .
C(55) H(61C) 2.6253 no .
C(55) H(62C) 3.4324 no .
C(55) H(79) 3.4177 no .
C(56) H(47A) 2.9176 no .
C(56) H(60A) 2.7540 no .
C(56) H(60B) 2.7463 no .
C(56) H(60C) 3.3981 no .
C(56) H(61A) 3.3550 no .
C(56) H(61B) 2.6859 no .
C(56) H(61C) 2.6864 no .
C(56) H(62A) 2.7317 no .
C(56) H(62B) 3.3849 no .
C(56) H(62C) 2.7265 no .
C(57) H(50A) 2.9626 no .
C(57) H(51A) 2.5438 no .
C(57) H(68C) 3.3208 no .
C(57) H(69A) 3.5427 no .
C(57) H(70A) 2.6957 no .
C(57) H(70C) 2.5965 no .
C(57) H(79) 3.3829 no .
C(58) H(51A) 3.0365 no .
C(58) H(68A) 3.3429 no .
C(58) H(68B) 2.6666 no .
C(58) H(68C) 2.6628 no .
C(58) H(69A) 2.7918 no .
C(58) H(69B) 2.8324 no .
C(58) H(69C) 3.4393 no .
C(58) H(70A) 2.7510 no .
C(58) H(70B) 3.3866 no .
C(58) H(70C) 2.7033 no .
C(59) H(47A) 3.4451 no .
C(60) H(47A) 3.5185 no .
C(60) H(61A) 2.5969 no .
C(60) H(61B) 2.6073 no .
C(60) H(61C) 3.2996 no .
C(60) H(62A) 2.7722 no .
C(60) H(62B) 2.7006 no .
C(60) H(62C) 3.3840 no .
C(61) H(47A) 3.3713 no .
C(61) H(60A) 3.2945 no .
C(61) H(60B) 2.6066 no .
C(61) H(60C) 2.6114 no .
C(61) H(62A) 3.3137 no .
C(61) H(62B) 2.6394 no .
C(61) H(62C) 2.6404 no .
C(61) H(70C) 3.5707 no .
C(61) H(75) 3.4580 no .
C(61) H(79) 3.2390 no .
C(62) H(60A) 2.7674 no .
C(62) H(60B) 3.3838 no .
C(62) H(60C) 2.7064 no .
C(62) H(61A) 2.6308 no .
C(62) H(61B) 3.3182 no .
C(62) H(61C) 2.6376 no .
C(63) H(60A) 3.2278 no .
C(63) H(62A) 2.8855 no .
C(63) H(62C) 3.3320 no .
C(64) H(46A) 3.0611 no .
C(65) H(60A) 2.6170 no .
C(65) H(62A) 2.6770 no .
C(66) H(62A) 2.8270 no .
C(66) H(62C) 3.0431 no .
C(67) H(51A) 3.4859 no .
C(68) H(69A) 3.3828 no .
C(68) H(69B) 2.7543 no .
C(68) H(69C) 2.7423 no .
C(68) H(70A) 3.3035 no .
C(68) H(70B) 2.6201 no .
C(68) H(70C) 2.6252 no .
C(69) H(68A) 2.6902 no .
C(69) H(68B) 2.7862 no .
C(69) H(68C) 3.3902 no .
C(69) H(70A) 2.6624 no .
C(69) H(70B) 2.6531 no .
C(69) H(70C) 3.3506 no .
C(70) H(51A) 3.2853 no .
C(70) H(61C) 3.5675 no .
C(70) H(68A) 2.6260 no .
C(70) H(68B) 3.3110 no .
C(70) H(68C) 2.5996 no .
C(70) H(69A) 2.6938 no .
C(70) H(69B) 3.3473 no .
C(70) H(69C) 2.6287 no .
C(70) H(79) 3.3899 no .
C(71) H(68B) 2.8372 no .
C(71) H(68C) 3.4172 no .
C(71) H(69B) 3.0906 no .
C(72) H(68B) 2.4720 no .
C(72) H(68C) 3.5591 no .
C(72) H(69B) 3.0144 no .
C(73) H(50A) 3.1942 no .
C(74) H(50A) 3.3716 no .
C(74) H(69A) 3.0292 no .
C(74) H(69B) 2.8408 no .
C(75) H(47C) 3.0681 no .
C(75) H(61B) 3.1810 no .
C(75) H(77) 3.2017 no .
C(75) H(78) 3.2034 no .
C(76) H(78) 3.2454 no .
C(76) H(79) 3.2069 no .
C(76) H(82) 3.4611 no .
C(76) H(83) 2.9455 no .
C(77) H(75) 3.2061 no .
C(77) H(79) 3.1946 no .
C(77) H(83) 2.7456 no .
C(77) H(84) 3.4944 no .
C(78) H(51B) 3.0807 no .
C(78) H(75) 3.1952 no .
C(78) H(76) 3.2460 no .
C(79) H(61B) 3.3458 no .
C(79) H(61C) 3.4280 no .
C(79) H(76) 3.2154 no .
C(79) H(77) 3.1900 no .
C(80) H(52A) 2.6701 no .
C(80) H(52C) 3.1804 no .
C(80) H(82) 3.2314 no .
C(80) H(83) 3.1998 no .
C(81) H(48A) 3.0619 no .
C(81) H(48C) 2.7947 no .
C(81) H(83) 3.2164 no .
C(81) H(84) 3.1818 no .
C(82) H(48A) 2.8636 no .
C(82) H(48C) 3.3312 no .
C(82) H(76) 3.2930 no .
C(82) H(80) 3.2315 no .
C(82) H(84) 3.1921 no .
C(83) H(76) 3.1187 no .
C(83) H(77) 2.8129 no .
C(83) H(80) 3.2038 no .
C(83) H(81) 3.2138 no .
C(84) H(52A) 3.0641 no .
C(84) H(52C) 2.8643 no .
C(84) H(77) 3.2198 no .
C(84) H(81) 3.1810 no .
C(84) H(82) 3.1976 no .
C(90) H(46A) 3.4421 no .
C(90) H(47A) 3.3706 no .
C(90) H(47B) 3.5667 no .
C(90) H(60A) 2.8451 no .
C(90) H(60B) 3.1338 no .
C(91) H(60A) 2.8002 no .
C(91) H(60B) 3.3493 no .
C(91) H(62A) 3.1242 no .
C(92) H(60A) 2.9534 no .
C(92) H(62A) 2.6960 no .
C(93) H(50A) 3.5389 no .
C(93) H(68B) 3.1338 no .
C(93) H(69A) 3.3856 no .
C(93) H(69B) 2.9824 no .
C(94) H(68B) 2.4124 no .
C(94) H(68C) 3.0169 no .
C(95) H(68B) 2.9447 no .
C(95) H(69A) 3.4775 no .
C(95) H(69B) 2.5029 no .
H(4A) H(5B) 3.5616 no .
H(4A) H(5C) 3.5583 no .
H(4A) H(6A) 2.4819 no .
H(4A) H(6B) 3.5609 no .
H(4A) H(6C) 2.9223 no .
H(4A) H(37) 3.5589 no .
H(4A) H(41) 2.3200 no .
H(4A) H(42) 3.0954 no .
H(4B) H(5A) 3.5538 no .
H(4B) H(5B) 2.9339 no .
H(4B) H(5C) 2.4664 no .
H(4B) H(6A) 2.9372 no .
H(4B) H(6B) 3.5303 no .
H(4B) H(6C) 2.4264 no .
H(4C) H(5A) 3.5608 no .
H(4C) H(5B) 2.4755 no .
H(4C) H(5C) 2.9538 no .
H(4C) H(6A) 3.5600 no .
H(4C) H(6C) 3.5268 no .
H(4C) H(41) 2.7703 no .
H(4C) H(42) 2.0937 no .
H(5A) H(6A) 3.5732 no .
H(5A) H(6B) 2.4905 no .
H(5A) H(6C) 2.9684 no .
H(5A) H(23A) 2.2938 no .
H(5A) H(23C) 2.8398 no .
H(5B) H(6B) 3.5626 no .
H(5B) H(6C) 3.5431 no .
H(5B) H(42) 3.2786 no .
H(5C) H(6A) 3.5439 no .
H(5C) H(6B) 2.9159 no .
H(5C) H(6C) 2.4482 no .
H(5C) H(23A) 3.1014 no .
H(6A) H(19B) 3.2468 no .
H(6A) H(20B) 3.1489 no .
H(6A) H(37) 2.3242 no .
H(6B) H(19B) 2.8238 no .
H(6B) H(20B) 2.5284 no .
H(6B) H(23A) 3.1590 no .
H(6B) H(37) 3.2595 no .
H(6C) H(20B) 3.1007 no .
H(8A) H(9B) 3.5971 no .
H(8A) H(9C) 3.5919 no .
H(8A) H(10A) 3.5991 no .
H(8A) H(10B) 2.5328 no .
H(8A) H(10C) 3.0144 no .
H(8A) H(31A) 3.3588 no .
H(8B) H(9A) 3.5855 no .
H(8B) H(9B) 2.9902 no .
H(8B) H(9C) 2.5155 no .
H(8B) H(10C) 3.5795 no .
H(8B) H(31A) 2.1370 no .
H(8B) H(32A) 2.6251 no .
H(8C) H(9A) 3.5888 no .
H(8C) H(9B) 2.5228 no .
H(8C) H(9C) 2.9787 no .
H(8C) H(10A) 3.5505 no .
H(8C) H(10B) 2.9178 no .
H(8C) H(10C) 2.4650 no .
H(8C) H(31A) 3.3954 no .
H(8C) H(32A) 2.9363 no .
H(9A) H(10A) 2.4989 no .
H(9A) H(10B) 3.5819 no .
H(9A) H(10C) 2.9528 no .
H(9A) H(26C) 3.3186 no .
H(9A) H(34) 2.1797 no .
H(9B) H(10A) 2.9117 no .
H(9B) H(10B) 3.5294 no .
H(9B) H(10C) 2.4162 no .
H(9B) H(32A) 3.3640 no .
H(9C) H(10A) 3.5899 no .
H(9C) H(10C) 3.5469 no .
H(9C) H(26B) 3.4907 no .
H(9C) H(26C) 2.4910 no .
H(9C) H(28B) 3.5347 no .
H(9C) H(32A) 3.0794 no .
H(9C) H(34) 2.9623 no .
H(10A) H(38) 2.8458 no .
H(10A) H(39) 2.4064 no .
H(10B) H(38) 2.1298 no .
H(10B) H(39) 3.1593 no .
H(18A) H(19A) 3.5058 no .
H(18A) H(19C) 3.5230 no .
H(18A) H(20A) 2.6444 no .
H(18A) H(20C) 3.0165 no .
H(18A) H(22A) 2.1086 no .
H(18A) H(22B) 3.4691 no .
H(18A) H(22C) 3.4904 no .
H(18A) H(24A) 2.1256 no .
H(18A) H(24B) 3.5048 no .
H(18A) H(24C) 3.4749 no .
H(18B) H(19A) 2.3988 no .
H(18B) H(19B) 3.5232 no .
H(18B) H(19C) 2.9054 no .
H(18B) H(20A) 3.0300 no .
H(18B) H(20B) 3.5856 no .
H(18B) H(20C) 2.4880 no .
H(18B) H(22A) 3.4764 no .
H(18B) H(24A) 3.4904 no .
H(18C) H(19A) 2.8828 no .
H(18C) H(19B) 3.5351 no .
H(18C) H(19C) 2.4241 no .
H(18C) H(20C) 3.5818 no .
H(18C) H(22A) 2.3868 no .
H(18C) H(22B) 3.2637 no .
H(18C) H(24A) 3.5054 no .
H(18C) H(27C) 2.5353 no .
H(19A) H(20A) 3.5153 no .
H(19A) H(20B) 2.8932 no .
H(19A) H(20C) 2.4136 no .
H(19B) H(20A) 3.5241 no .
H(19B) H(20B) 2.4258 no .
H(19B) H(20C) 2.9089 no .
H(19B) H(33) 2.5939 no .
H(19B) H(37) 2.9635 no .
H(19C) H(20B) 3.5341 no .
H(19C) H(20C) 3.5289 no .
H(19C) H(26B) 2.5727 no .
H(19C) H(27C) 2.8140 no .
H(19C) H(33) 2.8499 no .
H(20A) H(24A) 2.1317 no .
H(20A) H(24B) 3.4282 no .
H(20A) H(24C) 2.2593 no .
H(20B) H(24A) 3.5189 no .
H(20B) H(24C) 3.2078 no .
H(20C) H(24A) 3.4868 no .
H(22A) H(23B) 3.5254 no .
H(22A) H(23C) 3.5375 no .
H(22A) H(24A) 2.5648 no .
H(22A) H(24B) 2.9659 no .
H(22A) H(27C) 3.5578 no .
H(22B) H(23A) 3.5387 no .
H(22B) H(23B) 2.9109 no .
H(22B) H(23C) 2.4444 no .
H(22B) H(24B) 3.5427 no .
H(22B) H(27C) 3.3529 no .
H(22B) H(30C) 2.9286 no .
H(22B) H(31B) 2.6401 no .
H(22C) H(23A) 3.5274 no .
H(22C) H(23B) 2.4241 no .
H(22C) H(23C) 2.9154 no .
H(22C) H(24A) 2.9558 no .
H(22C) H(24B) 2.4196 no .
H(22C) H(24C) 3.5288 no .
H(23A) H(24A) 3.5568 no .
H(23A) H(24B) 2.9510 no .
H(23A) H(24C) 2.4701 no .
H(23B) H(24A) 3.5153 no .
H(23B) H(24B) 2.4106 no .
H(23B) H(24C) 2.8842 no .
H(23C) H(24B) 3.5362 no .
H(23C) H(24C) 3.5634 no .
H(23C) H(31B) 2.9241 no .
H(26A) H(27A) 2.4555 no .
H(26A) H(27B) 3.5589 no .
H(26A) H(27C) 2.9243 no .
H(26A) H(28A) 2.3852 no .
H(26A) H(28B) 2.8702 no .
H(26A) H(28C) 3.5127 no .
H(26B) H(27A) 2.9237 no .
H(26B) H(27B) 3.5493 no .
H(26B) H(27C) 2.4389 no .
H(26B) H(28A) 3.5226 no .
H(26B) H(28B) 3.5638 no .
H(26B) H(33) 2.6821 no .
H(26C) H(27A) 3.5458 no .
H(26C) H(27C) 3.5361 no .
H(26C) H(28A) 2.9435 no .
H(26C) H(28B) 2.4705 no .
H(26C) H(28C) 3.5705 no .
H(26C) H(33) 3.4439 no .
H(26C) H(34) 3.2525 no .
H(27A) H(28A) 2.4315 no .
H(27A) H(28B) 3.5347 no .
H(27A) H(28C) 2.9571 no .
H(27A) H(30A) 3.4973 no .
H(27B) H(28A) 3.0204 no .
H(27B) H(28C) 2.6215 no .
H(27B) H(30A) 2.1835 no .
H(27B) H(30B) 3.4286 no .
H(27B) H(30C) 2.2042 no .
H(27C) H(28A) 3.5538 no .
H(27C) H(30A) 3.5615 no .
H(27C) H(30C) 3.1887 no .
H(28A) H(30A) 3.4553 no .
H(28A) H(32C) 3.5635 no .
H(28B) H(30A) 3.3990 no .
H(28B) H(32A) 3.2675 no .
H(28B) H(32C) 2.3999 no .
H(28C) H(30A) 2.0531 no .
H(28C) H(30B) 3.4944 no .
H(28C) H(30C) 3.4011 no .
H(28C) H(32A) 3.5681 no .
H(28C) H(32C) 2.2467 no .
H(30A) H(31B) 3.5289 no .
H(30A) H(31C) 3.5214 no .
H(30A) H(32A) 3.5999 no .
H(30A) H(32B) 3.0101 no .
H(30A) H(32C) 2.5475 no .
H(30B) H(31A) 3.5094 no .
H(30B) H(31B) 2.8923 no .
H(30B) H(31C) 2.4088 no .
H(30B) H(32A) 3.5776 no .
H(30B) H(32B) 2.5132 no .
H(30B) H(32C) 2.9775 no .
H(30C) H(31A) 3.5193 no .
H(30C) H(31B) 2.4240 no .
H(30C) H(31C) 2.9043 no .
H(30C) H(32B) 3.5926 no .
H(31A) H(32A) 2.4920 no .
H(31A) H(32B) 2.9117 no .
H(31A) H(32C) 3.5702 no .
H(31B) H(32A) 3.5786 no .
H(31B) H(32B) 3.5457 no .
H(31C) H(32A) 2.9708 no .
H(31C) H(32B) 2.4448 no .
H(31C) H(32C) 3.5487 no .
H(33) H(34) 2.5869 no .
H(33) H(37) 2.4570 no .
H(34) H(35) 2.4823 no .
H(35) H(36) 2.4374 no .
H(35) H(39) 3.1872 no .
H(35) H(40) 2.6966 no .
H(36) H(37) 2.4460 no .
H(36) H(40) 2.6055 no .
H(36) H(41) 3.2027 no .
H(38) H(39) 2.5133 no .
H(38) H(42) 2.4674 no .
H(39) H(40) 2.5234 no .
H(40) H(41) 2.4868 no .
H(41) H(42) 2.5607 no .
H(46A) H(47A) 2.6001 no .
H(46A) H(47B) 2.9920 no .
H(46A) H(48B) 3.5360 no .
H(46A) H(48C) 3.5286 no .
H(46B) H(47B) 3.5800 no .
H(46B) H(48A) 3.5502 no .
H(46B) H(48B) 2.9203 no .
H(46B) H(48C) 2.4412 no .
H(46C) H(47A) 3.0013 no .
H(46C) H(47B) 2.4687 no .
H(46C) H(47C) 3.5747 no .
H(46C) H(48A) 3.5589 no .
H(46C) H(48B) 2.4551 no .
H(46C) H(48C) 2.9292 no .
H(47A) H(48A) 3.5616 no .
H(47A) H(48B) 3.5319 no .
H(47A) H(60B) 2.7924 no .
H(47A) H(61B) 2.6000 no .
H(47A) H(75) 2.8839 no .
H(47B) H(48A) 2.9861 no .
H(47B) H(48B) 2.4519 no .
H(47B) H(48C) 3.5677 no .
H(47B) H(60B) 3.3872 no .
H(47C) H(48A) 2.4885 no .
H(47C) H(48B) 2.8983 no .
H(47C) H(48C) 3.5797 no .
H(47C) H(61B) 3.2615 no .
H(47C) H(75) 2.2899 no .
H(48A) H(81) 2.7735 no .
H(48A) H(82) 2.3598 no .
H(48B) H(81) 3.5940 no .
H(48C) H(81) 2.0650 no .
H(48C) H(82) 3.1788 no .
H(50A) H(51A) 2.5707 no .
H(50A) H(51C) 3.0115 no .
H(50A) H(52A) 3.5421 no .
H(50A) H(52B) 3.5376 no .
H(50B) H(51A) 2.9713 no .
H(50B) H(51B) 3.5717 no .
H(50B) H(51C) 2.4853 no .
H(50B) H(52A) 2.9480 no .
H(50B) H(52B) 2.4519 no .
H(50B) H(52C) 3.5496 no .
H(50C) H(51C) 3.5733 no .
H(50C) H(52A) 2.4530 no .
H(50C) H(52B) 2.9085 no .
H(50C) H(52C) 3.5464 no .
H(50C) H(80) 3.4396 no .
H(51A) H(52B) 3.5230 no .
H(51A) H(52C) 3.5236 no .
H(51A) H(69A) 2.9920 no .
H(51A) H(70A) 2.4917 no .
H(51A) H(78) 3.2483 no .
H(51B) H(52A) 3.5327 no .
H(51B) H(52B) 2.9146 no .
H(51B) H(52C) 2.4292 no .
H(51B) H(70A) 3.1630 no .
H(51B) H(78) 2.3071 no .
H(51C) H(52A) 3.5291 no .
H(51C) H(52B) 2.4256 no .
H(51C) H(52C) 2.9002 no .
H(51C) H(69A) 3.5586 no .
H(52A) H(80) 2.0115 no .
H(52A) H(84) 2.8262 no .
H(52B) H(80) 3.5950 no .
H(52C) H(78) 3.5498 no .
H(52C) H(80) 2.9613 no .
H(52C) H(84) 2.2735 no .
H(60A) H(61A) 3.5011 no .
H(60A) H(61B) 3.5070 no .
H(60A) H(62A) 2.6373 no .
H(60A) H(62B) 3.0155 no .
H(60B) H(61A) 2.8695 no .
H(60B) H(61B) 2.3980 no .
H(60B) H(61C) 3.5145 no .
H(60B) H(62B) 3.5830 no .
H(60C) H(61A) 2.3921 no .
H(60C) H(61B) 2.8914 no .
H(60C) H(61C) 3.5135 no .
H(60C) H(62A) 3.0311 no .
H(60C) H(62B) 2.4947 no .
H(60C) H(62C) 3.5849 no .
H(61A) H(62A) 3.5295 no .
H(61A) H(62B) 2.4331 no .
H(61A) H(62C) 2.9115 no .
H(61B) H(62B) 3.5388 no .
H(61B) H(62C) 3.5427 no .
H(61B) H(75) 2.5760 no .
H(61B) H(79) 2.9210 no .
H(61C) H(62A) 3.5351 no .
H(61C) H(62B) 2.9199 no .
H(61C) H(62C) 2.4414 no .
H(61C) H(68C) 3.5894 no .
H(61C) H(70C) 2.5910 no .
H(61C) H(79) 2.6768 no .
H(62C) H(68C) 2.6562 no .
H(62C) H(70C) 3.5387 no .
H(68A) H(69A) 3.5842 no .
H(68A) H(69B) 2.9683 no .
H(68A) H(69C) 2.5188 no .
H(68A) H(70A) 3.5222 no .
H(68A) H(70B) 2.4212 no .
H(68A) H(70C) 2.9153 no .
H(68B) H(69B) 2.6345 no .
H(68B) H(69C) 3.0929 no .
H(68B) H(70B) 3.5315 no .
H(68B) H(70C) 3.5234 no .
H(68C) H(70A) 3.5042 no .
H(68C) H(70B) 2.8698 no .
H(68C) H(70C) 2.3985 no .
H(69A) H(70A) 2.4964 no .
H(69A) H(70B) 2.9714 no .
H(69A) H(70C) 3.5912 no .
H(69B) H(70A) 3.5764 no .
H(69B) H(70B) 3.5390 no .
H(69C) H(70A) 2.8902 no .
H(69C) H(70B) 2.4169 no .
H(69C) H(70C) 3.5364 no .
H(70A) H(78) 3.3191 no .
H(70A) H(79) 3.0956 no .
H(70C) H(79) 2.7886 no .
H(75) H(76) 2.5062 no .
H(75) H(79) 2.5433 no .
H(76) H(77) 2.5814 no .
H(76) H(82) 3.0972 no .
H(76) H(83) 2.7756 no .
H(77) H(78) 2.5624 no .
H(77) H(83) 2.3647 no .
H(77) H(84) 3.1242 no .
H(78) H(79) 2.4793 no .
H(80) H(81) 2.5545 no .
H(80) H(84) 2.4817 no .
H(81) H(82) 2.5616 no .
H(82) H(83) 2.5384 no .
H(83) H(84) 2.5201 no .
C(4) H(47B) 3.5491 no 2_667
C(4) H(47C) 3.5379 no 2_667
C(5) H(20C) 3.4136 no 1_655
C(6) H(62A) 3.3121 no 1_465
C(8) H(19C) 3.5925 no 1_655
C(8) H(26A) 3.2807 no 1_655
C(8) H(26B) 3.2643 no 1_655
C(8) H(33) 3.5028 no 1_655
C(9) H(40) 3.5390 no 2_567
C(9) H(76) 3.4204 no 1_455
C(9) H(77) 3.2616 no 1_455
C(9) H(83) 3.3624 no 1_455
C(10) H(35) 2.8569 no 2_567
C(10) H(39) 3.4920 no 2_567
C(10) H(40) 2.9516 no 2_567
C(18) H(23C) 3.5065 no 1_455
C(18) H(30C) 3.1194 no 2_466
C(18) H(31B) 3.4571 no 1_455
C(18) H(31C) 3.4279 no 1_455
C(19) H(8A) 3.3799 no 1_455
C(19) H(31A) 3.3326 no 1_455
C(22) H(18C) 3.2776 no 2_466
C(22) H(27B) 3.4430 no 2_466
C(22) H(31C) 3.3997 no 2_566
C(23) H(18B) 3.1585 no 1_655
C(23) H(20C) 3.0928 no 1_655
C(23) H(30B) 3.4471 no 2_566
C(24) H(27B) 3.2413 no 2_466
C(26) H(8C) 3.0544 no 1_455
C(26) H(77) 3.5338 no 1_455
C(26) H(83) 3.4254 no 1_455
C(26) H(84) 3.1184 no 1_455
C(27) H(22A) 3.3519 no 2_466
C(27) H(22C) 3.3729 no 2_466
C(27) H(24A) 3.4240 no 2_466
C(27) H(24B) 3.4513 no 2_466
C(27) H(31C) 3.1896 no 1_455
C(27) H(32B) 3.5105 no 1_455
C(28) H(69B) 3.5224 no 2_556
C(28) H(77) 3.3083 no 1_455
C(30) H(18A) 3.1723 no 2_466
C(30) H(23B) 3.3578 no 2_566
C(31) H(18B) 3.2701 no 1_655
C(31) H(18C) 3.3231 no 1_655
C(31) H(19A) 3.4642 no 1_655
C(31) H(19C) 3.5439 no 1_655
C(31) H(22C) 3.3274 no 2_566
C(31) H(27A) 3.4163 no 1_655
C(32) H(26A) 3.4987 no 1_655
C(32) H(27A) 3.3855 no 1_655
C(33) H(8A) 2.8041 no 1_455
C(33) H(10B) 3.3890 no 1_455
C(34) H(8A) 3.3661 no 1_455
C(34) H(10B) 3.0762 no 1_455
C(34) H(39) 3.5274 no 2_567
C(34) H(83) 3.4420 no 1_455
C(35) H(10A) 3.2266 no 2_567
C(35) H(10B) 3.0463 no 1_455
C(35) H(38) 3.3616 no 1_455
C(35) H(39) 3.2992 no 2_567
C(36) H(10B) 3.3298 no 1_455
C(36) H(38) 2.8421 no 1_455
C(36) H(48A) 3.4266 no 2_567
C(36) H(48C) 3.4452 no 2_567
C(36) H(82) 3.3032 no 2_567
C(37) H(8A) 3.4030 no 1_455
C(37) H(10B) 3.5038 no 1_455
C(37) H(38) 3.1966 no 1_455
C(38) H(36) 3.4524 no 1_655
C(38) H(48A) 3.3991 no 2_667
C(38) H(82) 2.8881 no 2_667
C(39) H(9A) 3.3453 no 2_567
C(39) H(10A) 3.0196 no 2_567
C(39) H(35) 3.4264 no 2_567
C(39) H(39) 3.2521 no 2_567
C(39) H(76) 3.3533 no 2_667
C(39) H(82) 3.3893 no 2_667
C(40) H(9A) 3.4328 no 2_567
C(40) H(10A) 2.9853 no 2_567
C(40) H(10C) 3.4726 no 2_567
C(40) H(76) 2.7283 no 2_667
C(40) H(81) 3.0670 no 2_567
C(41) H(47C) 3.4118 no 2_667
C(41) H(48C) 3.4408 no 2_567
C(41) H(75) 3.5176 no 2_667
C(41) H(76) 2.9025 no 2_667
C(41) H(81) 3.1439 no 2_567
C(42) H(47C) 3.3169 no 2_667
C(42) H(48A) 2.8862 no 2_667
C(42) H(76) 3.5797 no 2_667
C(42) H(82) 3.2220 no 2_667
C(46) H(60C) 3.1997 no 1_455
C(46) H(61A) 3.3937 no 1_455
C(47) H(4C) 3.2710 no 2_667
C(47) H(42) 3.5583 no 2_667
C(48) H(4A) 3.5141 no 2_567
C(48) H(36) 3.0167 no 2_567
C(48) H(42) 3.1737 no 2_667
C(50) H(70B) 3.2556 no 1_455
C(50) H(70C) 3.4188 no 1_455
C(51) H(69C) 3.2573 no 2_656
C(60) H(46B) 3.5236 no 1_655
C(61) H(46B) 3.4576 no 1_655
C(62) H(6C) 3.2533 no 1_645
C(64) H(5C) 3.1911 no 1_545
C(64) H(60C) 3.1574 no 1_455
C(64) H(62B) 3.0586 no 1_455
C(65) H(6C) 3.3184 no 1_645
C(65) H(46C) 3.5735 no 2_657
C(66) H(5C) 3.2152 no 1_545
C(66) H(20A) 3.3038 no 1_645
C(66) H(20B) 3.0501 no 1_645
C(66) H(20C) 3.3523 no 1_645
C(69) H(51B) 3.4708 no 2_656
C(70) H(50A) 3.5886 no 1_655
C(70) H(50B) 3.1913 no 1_655
C(70) H(50C) 3.5860 no 1_655
C(72) H(30A) 3.1976 no 2_556
C(72) H(30B) 3.2543 no 2_556
C(73) H(62B) 3.2484 no 1_455
C(73) H(62C) 3.3147 no 1_455
C(74) H(51C) 3.2716 no 2_556
C(74) H(52B) 3.2375 no 2_556
C(74) H(68A) 3.4500 no 1_455
C(74) H(70B) 3.3494 no 1_455
C(75) H(50C) 3.5499 no 1_655
C(75) H(80) 3.4205 no 1_655
C(76) H(9B) 3.3668 no 1_655
C(76) H(80) 2.9442 no 1_655
C(77) H(9B) 3.3594 no 1_655
C(77) H(28B) 3.1440 no 1_655
C(77) H(52A) 3.4482 no 1_655
C(77) H(80) 3.1909 no 1_655
C(78) H(28B) 3.5406 no 1_655
C(78) H(50C) 3.1495 no 1_655
C(78) H(52A) 3.3901 no 1_655
C(79) H(50C) 2.8315 no 1_655
C(80) H(9B) 2.8846 no .
C(80) H(10C) 3.2096 no .
C(80) H(40) 3.5248 no 2_567
C(80) H(76) 3.5541 no 1_455
C(81) H(9B) 3.5701 no .
C(81) H(10C) 3.0638 no .
C(81) H(36) 3.1162 no 2_567
C(81) H(40) 2.8166 no 2_567
C(81) H(41) 3.5752 no 2_567
C(82) H(10C) 2.9361 no .
C(82) H(36) 2.9820 no 2_567
C(82) H(40) 3.5033 no 2_567
C(83) H(8C) 3.3002 no .
C(83) H(10C) 2.9858 no .
C(83) H(26C) 3.2161 no 1_655
C(83) H(34) 3.2736 no 1_655
C(84) H(8C) 2.9376 no .
C(84) H(9B) 3.2527 no .
C(84) H(10C) 3.1752 no .
C(84) H(26A) 3.2147 no 1_655
C(84) H(26C) 3.3661 no 1_655
C(90) H(46C) 3.5087 no 2_657
C(90) H(47B) 3.4071 no 2_657
C(92) H(5B) 3.4171 no 1_545
C(92) H(5C) 3.4456 no 1_545
C(92) H(6C) 3.3174 no 1_645
C(94) H(20A) 3.4685 no 1_645
C(94) H(23B) 3.4783 no 1_545
C(95) H(30A) 3.5396 no 2_556
C(95) H(32B) 3.4543 no 2_556
C(95) H(32C) 3.3090 no 2_556
H(4A) C(48) 3.5141 no 2_567
H(4A) H(46B) 3.4294 no 2_567
H(4A) H(47C) 3.5824 no 2_667
H(4A) H(48B) 3.1629 no 2_567
H(4A) H(48C) 2.9658 no 2_567
H(4B) H(47B) 3.4398 no 2_667
H(4C) C(47) 3.2710 no 2_667
H(4C) H(47B) 2.8318 no 2_667
H(4C) H(47C) 2.8103 no 2_667
H(5A) H(19A) 3.3269 no 1_655
H(5A) H(20C) 2.8819 no 1_655
H(5B) C(92) 3.4171 no 1_565
H(5B) H(20B) 3.3793 no 1_655
H(5B) H(20C) 3.2859 no 1_655
H(5C) C(64) 3.1911 no 1_565
H(5C) C(66) 3.2152 no 1_565
H(5C) C(92) 3.4456 no 1_565
H(5C) H(20C) 3.5476 no 1_655
H(5C) H(62B) 3.5411 no 1_465
H(6A) H(48B) 3.1651 no 2_567
H(6B) H(62A) 3.5698 no 1_465
H(6C) C(62) 3.2533 no 1_465
H(6C) C(65) 3.3184 no 1_465
H(6C) C(92) 3.3174 no 1_465
H(6C) H(62A) 2.3727 no 1_465
H(6C) H(62B) 3.3587 no 1_465
H(8A) C(19) 3.3799 no 1_655
H(8A) C(33) 2.8041 no 1_655
H(8A) C(34) 3.3661 no 1_655
H(8A) C(37) 3.4030 no 1_655
H(8A) H(19A) 3.2660 no 1_655
H(8A) H(19B) 3.2501 no 1_655
H(8A) H(19C) 3.0589 no 1_655
H(8A) H(26A) 3.4968 no 1_655
H(8A) H(26B) 3.0138 no 1_655
H(8A) H(33) 2.6265 no 1_655
H(8B) H(19A) 3.3043 no 1_655
H(8B) H(19C) 3.3079 no 1_655
H(8B) H(26A) 3.2958 no 1_655
H(8B) H(26B) 3.3637 no 1_655
H(8C) C(26) 3.0544 no 1_655
H(8C) C(83) 3.3002 no .
H(8C) C(84) 2.9376 no .
H(8C) H(26A) 2.5887 no 1_655
H(8C) H(26B) 2.8878 no 1_655
H(8C) H(26C) 3.2020 no 1_655
H(8C) H(33) 3.5986 no 1_655
H(8C) H(83) 3.4132 no .
H(8C) H(84) 2.7818 no .
H(9A) C(39) 3.3453 no 2_567
H(9A) C(40) 3.4328 no 2_567
H(9A) H(39) 3.0127 no 2_567
H(9A) H(40) 3.1505 no 2_567
H(9A) H(76) 3.0044 no 1_455
H(9A) H(77) 3.2691 no 1_455
H(9A) H(83) 2.7423 no 1_455
H(9B) C(76) 3.3668 no 1_455
H(9B) C(77) 3.3594 no 1_455
H(9B) C(80) 2.8846 no .
H(9B) C(81) 3.5701 no .
H(9B) C(84) 3.2527 no .
H(9B) H(40) 3.2099 no 2_567
H(9B) H(76) 2.9672 no 1_455
H(9B) H(77) 2.9679 no 1_455
H(9B) H(80) 2.7706 no .
H(9B) H(84) 3.4403 no .
H(9C) H(77) 3.0055 no 1_455
H(9C) H(83) 3.2523 no 1_455
H(10A) C(35) 3.2266 no 2_567
H(10A) C(39) 3.0196 no 2_567
H(10A) C(40) 2.9853 no 2_567
H(10A) H(35) 2.3453 no 2_567
H(10A) H(39) 2.5452 no 2_567
H(10A) H(40) 2.4448 no 2_567
H(10B) C(33) 3.3890 no 1_655
H(10B) C(34) 3.0762 no 1_655
H(10B) C(35) 3.0463 no 1_655
H(10B) C(36) 3.3298 no 1_655
H(10B) C(37) 3.5038 no 1_655
H(10B) H(34) 3.4024 no 1_655
H(10B) H(35) 3.3437 no 1_655
H(10B) H(35) 2.8445 no 2_567
H(10C) C(40) 3.4726 no 2_567
H(10C) C(80) 3.2096 no .
H(10C) C(81) 3.0638 no .
H(10C) C(82) 2.9361 no .
H(10C) C(83) 2.9858 no .
H(10C) C(84) 3.1752 no .
H(10C) H(35) 2.9241 no 2_567
H(10C) H(40) 2.6042 no 2_567
H(10C) H(81) 3.5367 no .
H(10C) H(82) 3.3487 no .
H(10C) H(83) 3.4045 no .
H(18A) C(30) 3.1723 no 2_466
H(18A) H(22A) 3.5462 no 2_466
H(18A) H(22B) 3.5074 no 2_466
H(18A) H(27B) 2.9083 no 2_466
H(18A) H(30A) 3.2368 no 2_466
H(18A) H(30B) 3.4159 no 2_466
H(18A) H(30C) 2.4361 no 2_466
H(18B) C(23) 3.1585 no 1_455
H(18B) C(31) 3.2701 no 1_455
H(18B) H(23B) 2.8830 no 1_455
H(18B) H(23C) 2.5682 no 1_455
H(18B) H(30B) 3.4940 no 2_466
H(18B) H(30C) 3.0121 no 2_466
H(18B) H(31A) 3.3470 no 1_455
H(18B) H(31B) 2.7755 no 1_455
H(18B) H(31C) 3.1670 no 1_455
H(18C) C(22) 3.2776 no 2_466
H(18C) C(31) 3.3231 no 1_455
H(18C) H(22A) 2.9593 no 2_466
H(18C) H(22B) 3.3343 no 2_466
H(18C) H(22C) 3.0018 no 2_466
H(18C) H(30C) 3.5241 no 2_466
H(18C) H(31A) 3.3858 no 1_455
H(18C) H(31B) 3.2602 no 1_455
H(18C) H(31C) 2.7992 no 1_455
H(19A) C(31) 3.4642 no 1_455
H(19A) H(5A) 3.3269 no 1_455
H(19A) H(8A) 3.2660 no 1_455
H(19A) H(8B) 3.3043 no 1_455
H(19A) H(23C) 3.0820 no 1_455
H(19A) H(31A) 2.8517 no 1_455
H(19A) H(31B) 3.3454 no 1_455
H(19B) H(8A) 3.2501 no 1_455
H(19C) C(8) 3.5925 no 1_455
H(19C) C(31) 3.5439 no 1_455
H(19C) H(8A) 3.0589 no 1_455
H(19C) H(8B) 3.3079 no 1_455
H(19C) H(31A) 2.9224 no 1_455
H(19C) H(31C) 3.4229 no 1_455
H(20A) C(66) 3.3038 no 1_465
H(20A) C(94) 3.4685 no 1_465
H(20B) C(66) 3.0501 no 1_465
H(20B) H(5B) 3.3793 no 1_455
H(20B) H(62A) 3.5785 no 1_465
H(20C) C(5) 3.4136 no 1_455
H(20C) C(23) 3.0928 no 1_455
H(20C) C(66) 3.3523 no 1_465
H(20C) H(5A) 2.8819 no 1_455
H(20C) H(5B) 3.2859 no 1_455
H(20C) H(5C) 3.5476 no 1_455
H(20C) H(23A) 2.9049 no 1_455
H(20C) H(23B) 2.9823 no 1_455
H(20C) H(23C) 2.8631 no 1_455
H(22A) C(27) 3.3519 no 2_466
H(22A) H(18A) 3.5462 no 2_466
H(22A) H(18C) 2.9593 no 2_466
H(22A) H(22A) 2.8509 no 2_466
H(22A) H(22B) 3.5891 no 2_466
H(22A) H(27A) 3.5034 no 2_466
H(22A) H(27B) 2.8821 no 2_466
H(22A) H(27C) 3.1478 no 2_466
H(22B) H(18A) 3.5074 no 2_466
H(22B) H(18C) 3.3343 no 2_466
H(22B) H(22A) 3.5891 no 2_466
H(22C) C(27) 3.3729 no 2_466
H(22C) C(31) 3.3274 no 2_566
H(22C) H(18C) 3.0018 no 2_466
H(22C) H(27A) 3.0806 no 2_466
H(22C) H(27B) 3.2388 no 2_466
H(22C) H(27C) 3.2336 no 2_466
H(22C) H(30B) 2.8276 no 2_566
H(22C) H(31B) 3.4466 no 2_566
H(22C) H(31C) 2.4707 no 2_566
H(23A) H(20C) 2.9049 no 1_655
H(23B) C(30) 3.3578 no 2_566
H(23B) C(94) 3.4783 no 1_565
H(23B) H(18B) 2.8830 no 1_655
H(23B) H(20C) 2.9823 no 1_655
H(23B) H(30B) 2.5103 no 2_566
H(23B) H(30C) 3.4787 no 2_566
H(23C) C(18) 3.5065 no 1_655
H(23C) H(18B) 2.5682 no 1_655
H(23C) H(19A) 3.0820 no 1_655
H(23C) H(20C) 2.8631 no 1_655
H(24A) C(27) 3.4240 no 2_466
H(24A) H(27A) 3.3899 no 2_466
H(24A) H(27B) 2.6299 no 2_466
H(24A) H(30A) 3.2033 no 2_466
H(24A) H(30C) 3.4010 no 2_466
H(24A) H(68B) 3.3250 no 1_465
H(24B) C(27) 3.4513 no 2_466
H(24B) H(27A) 2.9700 no 2_466
H(24B) H(27B) 3.0404 no 2_466
H(24B) H(30B) 3.2630 no 2_566
H(24C) H(62C) 3.5144 no 1_465
H(24C) H(68B) 3.5382 no 1_465
H(24C) H(68C) 3.3350 no 1_465
H(26A) C(8) 3.2807 no 1_455
H(26A) C(32) 3.4987 no 1_455
H(26A) C(84) 3.2147 no 1_455
H(26A) H(8A) 3.4968 no 1_455
H(26A) H(8B) 3.2958 no 1_455
H(26A) H(8C) 2.5887 no 1_455
H(26A) H(32A) 2.9578 no 1_455
H(26A) H(32B) 3.1309 no 1_455
H(26A) H(83) 3.4644 no 1_455
H(26A) H(84) 2.4584 no 1_455
H(26B) C(8) 3.2643 no 1_455
H(26B) H(8A) 3.0138 no 1_455
H(26B) H(8B) 3.3637 no 1_455
H(26B) H(8C) 2.8878 no 1_455
H(26C) C(83) 3.2161 no 1_455
H(26C) C(84) 3.3661 no 1_455
H(26C) H(8C) 3.2020 no 1_455
H(26C) H(77) 2.7376 no 1_455
H(26C) H(83) 2.6072 no 1_455
H(26C) H(84) 2.9122 no 1_455
H(27A) C(31) 3.4163 no 1_455
H(27A) C(32) 3.3855 no 1_455
H(27A) H(22A) 3.5034 no 2_466
H(27A) H(22C) 3.0806 no 2_466
H(27A) H(24A) 3.3899 no 2_466
H(27A) H(24B) 2.9700 no 2_466
H(27A) H(31A) 3.5083 no 1_455
H(27A) H(31C) 2.6200 no 1_455
H(27A) H(32A) 3.5192 no 1_455
H(27A) H(32B) 2.5549 no 1_455
H(27B) C(22) 3.4430 no 2_466
H(27B) C(24) 3.2413 no 2_466
H(27B) H(18A) 2.9083 no 2_466
H(27B) H(22A) 2.8821 no 2_466
H(27B) H(22C) 3.2388 no 2_466
H(27B) H(24A) 2.6299 no 2_466
H(27B) H(24B) 3.0404 no 2_466
H(27C) H(22A) 3.1478 no 2_466
H(27C) H(22C) 3.2336 no 2_466
H(27C) H(31A) 3.5747 no 1_455
H(27C) H(31C) 2.8834 no 1_455
H(28A) H(32B) 3.4640 no 1_455
H(28A) H(52C) 3.2231 no 1_455
H(28A) H(68A) 3.5823 no 2_556
H(28A) H(69C) 3.5633 no 2_556
H(28A) H(77) 3.5385 no 1_455
H(28A) H(84) 3.3720 no 1_455
H(28B) C(77) 3.1440 no 1_455
H(28B) C(78) 3.5406 no 1_455
H(28B) H(69B) 3.4630 no 2_556
H(28B) H(77) 2.4129 no 1_455
H(28B) H(78) 3.2361 no 1_455
H(28C) H(68A) 3.4441 no 2_556
H(28C) H(68B) 3.0176 no 2_556
H(28C) H(69B) 2.9194 no 2_556
H(28C) H(69C) 3.5153 no 2_556
H(30A) C(72) 3.1976 no 2_556
H(30A) C(95) 3.5396 no 2_556
H(30A) H(18A) 3.2368 no 2_466
H(30A) H(24A) 3.2033 no 2_466
H(30A) H(68B) 3.1524 no 2_556
H(30B) C(23) 3.4471 no 2_566
H(30B) C(72) 3.2543 no 2_556
H(30B) H(18A) 3.4159 no 2_466
H(30B) H(18B) 3.4940 no 2_466
H(30B) H(22C) 2.8276 no 2_566
H(30B) H(23B) 2.5103 no 2_566
H(30B) H(24B) 3.2630 no 2_566
H(30C) C(18) 3.1194 no 2_466
H(30C) H(18A) 2.4361 no 2_466
H(30C) H(18B) 3.0121 no 2_466
H(30C) H(18C) 3.5241 no 2_466
H(30C) H(23B) 3.4787 no 2_566
H(30C) H(24A) 3.4010 no 2_466
H(31A) C(19) 3.3326 no 1_655
H(31A) H(18B) 3.3470 no 1_655
H(31A) H(18C) 3.3858 no 1_655
H(31A) H(19A) 2.8517 no 1_655
H(31A) H(19C) 2.9224 no 1_655
H(31A) H(27A) 3.5083 no 1_655
H(31A) H(27C) 3.5747 no 1_655
H(31B) C(18) 3.4571 no 1_655
H(31B) H(18B) 2.7755 no 1_655
H(31B) H(18C) 3.2602 no 1_655
H(31B) H(19A) 3.3454 no 1_655
H(31B) H(22C) 3.4466 no 2_566
H(31C) C(18) 3.4279 no 1_655
H(31C) C(22) 3.3997 no 2_566
H(31C) C(27) 3.1896 no 1_655
H(31C) H(18B) 3.1670 no 1_655
H(31C) H(18C) 2.7992 no 1_655
H(31C) H(19C) 3.4229 no 1_655
H(31C) H(22C) 2.4707 no 2_566
H(31C) H(27A) 2.6200 no 1_655
H(31C) H(27C) 2.8834 no 1_655
H(32A) H(26A) 2.9578 no 1_655
H(32A) H(27A) 3.5192 no 1_655
H(32A) H(84) 3.3580 no .
H(32B) C(27) 3.5105 no 1_655
H(32B) C(95) 3.4543 no 2_556
H(32B) H(26A) 3.1309 no 1_655
H(32B) H(27A) 2.5549 no 1_655
H(32B) H(28A) 3.4640 no 1_655
H(32C) C(95) 3.3090 no 2_556
H(32C) H(52B) 3.3823 no .
H(32C) H(69B) 3.3783 no 2_556
H(33) C(8) 3.5028 no 1_455
H(33) H(8A) 2.6265 no 1_455
H(33) H(8C) 3.5986 no 1_455
H(34) C(83) 3.2736 no 1_455
H(34) H(10B) 3.4024 no 1_455
H(34) H(39) 3.1769 no 2_567
H(34) H(83) 2.5876 no 1_455
H(35) C(10) 2.8569 no 2_567
H(35) C(39) 3.4264 no 2_567
H(35) H(10A) 2.3453 no 2_567
H(35) H(10B) 3.3437 no 1_455
H(35) H(10B) 2.8445 no 2_567
H(35) H(10C) 2.9241 no 2_567
H(35) H(38) 3.5510 no 2_567
H(35) H(39) 2.6717 no 2_567
H(36) C(38) 3.4524 no 1_455
H(36) C(48) 3.0167 no 2_567
H(36) C(81) 3.1162 no 2_567
H(36) C(82) 2.9820 no 2_567
H(36) H(38) 2.8134 no 1_455
H(36) H(48A) 2.6457 no 2_567
H(36) H(48B) 3.2726 no 2_567
H(36) H(48C) 2.6736 no 2_567
H(36) H(81) 2.7725 no 2_567
H(36) H(82) 2.5033 no 2_567
H(37) H(38) 3.4251 no 1_455
H(37) H(48A) 3.5463 no 2_567
H(37) H(48B) 3.1520 no 2_567
H(37) H(48C) 3.5924 no 2_567
H(38) C(35) 3.3616 no 1_655
H(38) C(36) 2.8421 no 1_655
H(38) C(37) 3.1966 no 1_655
H(38) H(35) 3.5510 no 2_567
H(38) H(36) 2.8134 no 1_655
H(38) H(37) 3.4251 no 1_655
H(38) H(48A) 3.4413 no 2_667
H(38) H(82) 2.9018 no 2_667
H(39) C(10) 3.4920 no 2_567
H(39) C(34) 3.5274 no 2_567
H(39) C(35) 3.2992 no 2_567
H(39) C(39) 3.2521 no 2_567
H(39) H(9A) 3.0127 no 2_567
H(39) H(10A) 2.5452 no 2_567
H(39) H(34) 3.1769 no 2_567
H(39) H(35) 2.6717 no 2_567
H(39) H(39) 2.4615 no 2_567
H(40) C(9) 3.5390 no 2_567
H(40) C(10) 2.9516 no 2_567
H(40) C(80) 3.5248 no 2_567
H(40) C(81) 2.8166 no 2_567
H(40) C(82) 3.5033 no 2_567
H(40) H(9A) 3.1505 no 2_567
H(40) H(9B) 3.2099 no 2_567
H(40) H(10A) 2.4448 no 2_567
H(40) H(10C) 2.6042 no 2_567
H(40) H(76) 2.7959 no 2_667
H(40) H(81) 2.4887 no 2_567
H(41) C(81) 3.5752 no 2_567
H(41) H(47C) 3.1111 no 2_667
H(41) H(48C) 2.6540 no 2_567
H(41) H(75) 3.1215 no 2_667
H(41) H(76) 3.1127 no 2_667
H(41) H(81) 2.6817 no 2_567
H(42) C(47) 3.5583 no 2_667
H(42) C(48) 3.1737 no 2_667
H(42) H(47B) 3.4992 no 2_667
H(42) H(47C) 2.9195 no 2_667
H(42) H(48A) 2.4796 no 2_667
H(42) H(48B) 3.0402 no 2_667
H(42) H(82) 3.5027 no 2_667
H(46A) H(60C) 2.7976 no 1_455
H(46A) H(61A) 2.9374 no 1_455
H(46B) C(60) 3.5236 no 1_455
H(46B) C(61) 3.4576 no 1_455
H(46B) H(4A) 3.4294 no 2_567
H(46B) H(60B) 3.1785 no 1_455
H(46B) H(60C) 3.0328 no 1_455
H(46B) H(61A) 2.9403 no 1_455
H(46B) H(61B) 3.1183 no 1_455
H(46C) C(65) 3.5735 no 2_657
H(46C) C(90) 3.5087 no 2_657
H(46C) H(60A) 3.5201 no 2_657
H(46C) H(60C) 3.2431 no 1_455
H(47B) C(4) 3.5491 no 2_667
H(47B) C(90) 3.4071 no 2_657
H(47B) H(4B) 3.4398 no 2_667
H(47B) H(4C) 2.8318 no 2_667
H(47B) H(42) 3.4992 no 2_667
H(47C) C(4) 3.5379 no 2_667
H(47C) C(41) 3.4118 no 2_667
H(47C) C(42) 3.3169 no 2_667
H(47C) H(4A) 3.5824 no 2_667
H(47C) H(4C) 2.8103 no 2_667
H(47C) H(41) 3.1111 no 2_667
H(47C) H(42) 2.9195 no 2_667
H(48A) C(36) 3.4266 no 2_567
H(48A) C(38) 3.3991 no 2_667
H(48A) C(42) 2.8862 no 2_667
H(48A) H(36) 2.6457 no 2_567
H(48A) H(37) 3.5463 no 2_567
H(48A) H(38) 3.4413 no 2_667
H(48A) H(42) 2.4796 no 2_667
H(48B) H(4A) 3.1629 no 2_567
H(48B) H(6A) 3.1651 no 2_567
H(48B) H(36) 3.2726 no 2_567
H(48B) H(37) 3.1520 no 2_567
H(48B) H(42) 3.0402 no 2_667
H(48C) C(36) 3.4452 no 2_567
H(48C) C(41) 3.4408 no 2_567
H(48C) H(4A) 2.9658 no 2_567
H(48C) H(36) 2.6736 no 2_567
H(48C) H(37) 3.5924 no 2_567
H(48C) H(41) 2.6540 no 2_567
H(50A) C(70) 3.5886 no 1_455
H(50A) H(61C) 3.4909 no 1_455
H(50A) H(70B) 3.1208 no 1_455
H(50A) H(70C) 3.2542 no 1_455
H(50B) C(70) 3.1913 no 1_455
H(50B) H(69A) 3.3862 no 2_556
H(50B) H(70A) 3.1346 no 1_455
H(50B) H(70B) 2.6981 no 1_455
H(50B) H(70C) 3.2277 no 1_455
H(50C) C(70) 3.5860 no 1_455
H(50C) C(75) 3.5499 no 1_455
H(50C) C(78) 3.1495 no 1_455
H(50C) C(79) 2.8315 no 1_455
H(50C) H(61C) 3.3506 no 1_455
H(50C) H(70A) 3.5172 no 1_455
H(50C) H(70B) 3.4579 no 1_455
H(50C) H(70C) 3.2002 no 1_455
H(50C) H(78) 3.2910 no 1_455
H(50C) H(79) 2.7334 no 1_455
H(51A) H(69C) 3.5740 no 2_656
H(51B) C(69) 3.4708 no 2_656
H(51B) H(69C) 2.5590 no 2_656
H(51C) C(74) 3.2716 no 2_556
H(51C) H(69C) 3.2073 no 2_656
H(51C) H(70B) 3.4050 no 2_656
H(52A) C(77) 3.4482 no 1_455
H(52A) C(78) 3.3901 no 1_455
H(52A) H(78) 3.5441 no 1_455
H(52B) C(74) 3.2375 no 2_556
H(52B) H(32C) 3.3823 no .
H(52B) H(69B) 3.2541 no 2_556
H(52C) H(28A) 3.2231 no 1_655
H(60A) H(46C) 3.5201 no 2_657
H(60B) H(46B) 3.1785 no 1_655
H(60C) C(46) 3.1997 no 1_655
H(60C) C(64) 3.1574 no 1_655
H(60C) H(46A) 2.7976 no 1_655
H(60C) H(46B) 3.0328 no 1_655
H(60C) H(46C) 3.2431 no 1_655
H(61A) C(46) 3.3937 no 1_655
H(61A) H(46A) 2.9374 no 1_655
H(61A) H(46B) 2.9403 no 1_655
H(61B) H(46B) 3.1183 no 1_655
H(61C) H(50A) 3.4909 no 1_655
H(61C) H(50C) 3.3506 no 1_655
H(62A) C(6) 3.3121 no 1_645
H(62A) H(6B) 3.5698 no 1_645
H(62A) H(6C) 2.3727 no 1_645
H(62A) H(20B) 3.5785 no 1_645
H(62B) C(64) 3.0586 no 1_655
H(62B) C(73) 3.2484 no 1_655
H(62B) H(5C) 3.5411 no 1_645
H(62B) H(6C) 3.3587 no 1_645
H(62C) C(73) 3.3147 no 1_655
H(62C) H(24C) 3.5144 no 1_645
H(68A) C(74) 3.4500 no 1_655
H(68A) H(28A) 3.5823 no 2_556
H(68A) H(28C) 3.4441 no 2_556
H(68B) H(24A) 3.3250 no 1_645
H(68B) H(24C) 3.5382 no 1_645
H(68B) H(28C) 3.0176 no 2_556
H(68B) H(30A) 3.1524 no 2_556
H(68C) H(24C) 3.3350 no 1_645
H(69A) H(50B) 3.3862 no 2_556
H(69A) H(70A) 3.4106 no 2_656
H(69B) C(28) 3.5224 no 2_556
H(69B) H(28B) 3.4630 no 2_556
H(69B) H(28C) 2.9194 no 2_556
H(69B) H(32C) 3.3783 no 2_556
H(69B) H(52B) 3.2541 no 2_556
H(69C) C(51) 3.2573 no 2_656
H(69C) H(28A) 3.5633 no 2_556
H(69C) H(28C) 3.5153 no 2_556
H(69C) H(51A) 3.5740 no 2_656
H(69C) H(51B) 2.5590 no 2_656
H(69C) H(51C) 3.2073 no 2_656
H(69C) H(78) 3.2619 no 2_656
H(70A) H(50B) 3.1346 no 1_655
H(70A) H(50C) 3.5172 no 1_655
H(70A) H(69A) 3.4106 no 2_656
H(70B) C(50) 3.2556 no 1_655
H(70B) C(74) 3.3494 no 1_655
H(70B) H(50A) 3.1208 no 1_655
H(70B) H(50B) 2.6981 no 1_655
H(70B) H(50C) 3.4579 no 1_655
H(70B) H(51C) 3.4050 no 2_656
H(70C) C(50) 3.4188 no 1_655
H(70C) H(50A) 3.2542 no 1_655
H(70C) H(50B) 3.2277 no 1_655
H(70C) H(50C) 3.2002 no 1_655
H(75) C(41) 3.5176 no 2_667
H(75) H(41) 3.1215 no 2_667
H(76) C(9) 3.4204 no 1_655
H(76) C(39) 3.3533 no 2_667
H(76) C(40) 2.7283 no 2_667
H(76) C(41) 2.9025 no 2_667
H(76) C(42) 3.5797 no 2_667
H(76) C(80) 3.5541 no 1_655
H(76) H(9A) 3.0044 no 1_655
H(76) H(9B) 2.9672 no 1_655
H(76) H(40) 2.7959 no 2_667
H(76) H(41) 3.1127 no 2_667
H(76) H(80) 3.0434 no 1_655
H(76) H(81) 3.3788 no 1_655
H(77) C(9) 3.2616 no 1_655
H(77) C(26) 3.5338 no 1_655
H(77) C(28) 3.3083 no 1_655
H(77) H(9A) 3.2691 no 1_655
H(77) H(9B) 2.9679 no 1_655
H(77) H(9C) 3.0055 no 1_655
H(77) H(26C) 2.7376 no 1_655
H(77) H(28A) 3.5385 no 1_655
H(77) H(28B) 2.4129 no 1_655
H(77) H(80) 3.4789 no 1_655
H(78) H(28B) 3.2361 no 1_655
H(78) H(50C) 3.2910 no 1_655
H(78) H(52A) 3.5441 no 1_655
H(78) H(69C) 3.2619 no 2_656
H(79) H(50C) 2.7334 no 1_655
H(80) C(75) 3.4205 no 1_455
H(80) C(76) 2.9442 no 1_455
H(80) C(77) 3.1909 no 1_455
H(80) H(9B) 2.7706 no .
H(80) H(76) 3.0434 no 1_455
H(80) H(77) 3.4789 no 1_455
H(81) C(40) 3.0670 no 2_567
H(81) C(41) 3.1439 no 2_567
H(81) H(10C) 3.5367 no .
H(81) H(36) 2.7725 no 2_567
H(81) H(40) 2.4887 no 2_567
H(81) H(41) 2.6817 no 2_567
H(81) H(76) 3.3788 no 1_455
H(82) C(36) 3.3032 no 2_567
H(82) C(38) 2.8881 no 2_667
H(82) C(39) 3.3893 no 2_667
H(82) C(42) 3.2220 no 2_667
H(82) H(10C) 3.3487 no .
H(82) H(36) 2.5033 no 2_567
H(82) H(38) 2.9018 no 2_667
H(82) H(42) 3.5027 no 2_667
H(83) C(9) 3.3624 no 1_655
H(83) C(26) 3.4254 no 1_655
H(83) C(34) 3.4420 no 1_655
H(83) H(8C) 3.4132 no .
H(83) H(9A) 2.7423 no 1_655
H(83) H(9C) 3.2523 no 1_655
H(83) H(10C) 3.4045 no .
H(83) H(26A) 3.4644 no 1_655
H(83) H(26C) 2.6072 no 1_655
H(83) H(34) 2.5876 no 1_655
H(84) C(26) 3.1184 no 1_655
H(84) H(8C) 2.7818 no .
H(84) H(9B) 3.4403 no .
H(84) H(26A) 2.4584 no 1_655
H(84) H(26C) 2.9122 no 1_655
H(84) H(28A) 3.3720 no 1_655
H(84) H(32A) 3.3580 no .

loop_
_geom_torsion_atom_site_label_1
_geom_torsion_atom_site_label_2
_geom_torsion_atom_site_label_3
_geom_torsion_atom_site_label_4
_geom_torsion
_geom_torsion_publ_flag
N(2) Zr(1) N(3) C(2) -36.8(5) no
N(2) Zr(1) N(3) C(7) 170.1(10) no
N(3) Zr(1) N(2) C(1) 37.8(5) no
N(3) Zr(1) N(2) C(3) -170.8(11) no
N(2) Zr(1) C(1) N(2) 0.0(5) no
N(2) Zr(1) C(1) C(2) 151.9(9) no
N(2) Zr(1) C(1) C(11) -136.4(15) no
C(1) Zr(1) N(2) C(1) 0.0(5) no
C(1) Zr(1) N(2) C(3) 151.3(16) no
N(2) Zr(1) C(2) N(3) 137.8(6) no
N(2) Zr(1) C(2) C(1) -16.5(4) no
N(2) Zr(1) C(2) C(12) -87.9(12) no
C(2) Zr(1) N(2) C(1) 16.6(4) no
C(2) Zr(1) N(2) C(3) 168.0(12) no
N(2) Zr(1) C(33) C(34) 166.9(5) no
N(2) Zr(1) C(33) C(37) -81.5(8) no
C(33) Zr(1) N(2) C(1) -54.2(6) no
C(33) Zr(1) N(2) C(3) 97.1(11) no
N(2) Zr(1) C(34) C(33) -15.5(8) no
N(2) Zr(1) C(34) C(35) -128.1(6) no
C(34) Zr(1) N(2) C(1) -45.9(7) no
C(34) Zr(1) N(2) C(3) 105.4(11) no
N(2) Zr(1) C(35) C(34) 75.6(8) no
N(2) Zr(1) C(35) C(36) -40.4(8) no
C(35) Zr(1) N(2) C(1) -82.3(7) no
C(35) Zr(1) N(2) C(3) 69.1(12) no
N(2) Zr(1) C(36) C(35) 151.4(5) no
N(2) Zr(1) C(36) C(37) 38.0(6) no
C(36) Zr(1) N(2) C(1) -102.8(5) no
C(36) Zr(1) N(2) C(3) 48.5(12) no
N(2) Zr(1) C(37) C(33) 97.5(8) no
N(2) Zr(1) C(37) C(36) -144.8(7) no
C(37) Zr(1) N(2) C(1) -84.4(6) no
C(37) Zr(1) N(2) C(3) 67.0(11) no
N(2) Zr(1) C(38) C(39) 160.6(5) no
N(2) Zr(1) C(38) C(42) 43.8(6) no
C(38) Zr(1) N(2) C(1) 118.1(5) no
C(38) Zr(1) N(2) C(3) -90.6(11) no
N(2) Zr(1) C(39) C(38) -25.7(7) no
N(2) Zr(1) C(39) C(40) 86.8(7) no
C(39) Zr(1) N(2) C(1) 131.5(5) no
C(39) Zr(1) N(2) C(3) -77.2(13) no
N(2) Zr(1) C(40) C(39) -117.1(5) no
N(2) Zr(1) C(40) C(41) -0.7(7) no
C(40) Zr(1) N(2) C(1) 170.2(4) no
C(40) Zr(1) N(2) C(3) -38.4(13) no
N(2) Zr(1) C(41) C(40) 179.4(5) no
N(2) Zr(1) C(41) C(42) -67.7(6) no
C(41) Zr(1) N(2) C(1) 169.9(5) no
C(41) Zr(1) N(2) C(3) -38.8(11) no
N(2) Zr(1) C(42) C(38) -136.5(6) no
N(2) Zr(1) C(42) C(41) 109.8(6) no
C(42) Zr(1) N(2) C(1) 139.3(6) no
C(42) Zr(1) N(2) C(3) -69.4(11) no
N(3) Zr(1) C(1) N(2) -136.8(6) no
N(3) Zr(1) C(1) C(2) 15.1(4) no
N(3) Zr(1) C(1) C(11) 86.8(10) no
C(1) Zr(1) N(3) C(2) -15.2(4) no
C(1) Zr(1) N(3) C(7) -168.3(11) no
N(3) Zr(1) C(2) N(3) 0.0(5) no
N(3) Zr(1) C(2) C(1) -154.3(8) no
N(3) Zr(1) C(2) C(12) 134.3(15) no
C(2) Zr(1) N(3) C(2) 0.0(5) no
C(2) Zr(1) N(3) C(7) -153.0(14) no
N(3) Zr(1) C(33) C(34) 78.4(6) no
N(3) Zr(1) C(33) C(37) -170.0(8) no
C(33) Zr(1) N(3) C(2) 53.5(6) no
C(33) Zr(1) N(3) C(7) -99.5(11) no
N(3) Zr(1) C(34) C(33) -100.9(6) no
N(3) Zr(1) C(34) C(35) 146.5(7) no
C(34) Zr(1) N(3) C(2) 85.5(6) no
C(34) Zr(1) N(3) C(7) -67.6(11) no
N(3) Zr(1) C(35) C(34) -36.2(8) no
N(3) Zr(1) C(35) C(36) -152.1(5) no
C(35) Zr(1) N(3) C(2) 103.4(6) no
C(35) Zr(1) N(3) C(7) -49.7(11) no
N(3) Zr(1) C(36) C(35) 39.7(10) no
N(3) Zr(1) C(36) C(37) -73.7(9) no
C(36) Zr(1) N(3) C(2) 83.0(8) no
C(36) Zr(1) N(3) C(7) -70.0(12) no
N(3) Zr(1) C(37) C(33) 11.8(11) no
N(3) Zr(1) C(37) C(36) 129.5(6) no
C(37) Zr(1) N(3) C(2) 47.6(8) no
C(37) Zr(1) N(3) C(7) -105.5(11) no
N(3) Zr(1) C(38) C(39) -113.0(6) no
N(3) Zr(1) C(38) C(42) 130.3(6) no
C(38) Zr(1) N(3) C(2) -139.3(5) no
C(38) Zr(1) N(3) C(7) 67.7(10) no
N(3) Zr(1) C(39) C(38) 65.6(5) no
N(3) Zr(1) C(39) C(40) 178.1(5) no
C(39) Zr(1) N(3) C(2) -168.2(5) no
C(39) Zr(1) N(3) C(7) 38.8(10) no
N(3) Zr(1) C(40) C(39) -2.3(7) no
N(3) Zr(1) C(40) C(41) 114.2(6) no
C(40) Zr(1) N(3) C(2) -167.0(4) no
C(40) Zr(1) N(3) C(7) 40.0(12) no
N(3) Zr(1) C(41) C(40) -91.3(7) no
N(3) Zr(1) C(41) C(42) 21.6(9) no
C(41) Zr(1) N(3) C(2) -127.4(5) no
C(41) Zr(1) N(3) C(7) 79.6(11) no
N(3) Zr(1) C(42) C(38) -50.1(6) no
N(3) Zr(1) C(42) C(41) -163.9(5) no
C(42) Zr(1) N(3) C(2) -115.7(5) no
C(42) Zr(1) N(3) C(7) 91.2(10) no
C(1) Zr(1) C(2) N(3) 154.3(8) no
C(1) Zr(1) C(2) C(1) 0.0(5) no
C(1) Zr(1) C(2) C(12) -71.5(12) no
C(2) Zr(1) C(1) N(2) -151.9(9) no
C(2) Zr(1) C(1) C(2) 0.0(4) no
C(2) Zr(1) C(1) C(11) 71.7(10) no
C(1) Zr(1) C(33) C(34) 139.6(6) no
C(1) Zr(1) C(33) C(37) -108.7(8) no
C(33) Zr(1) C(1) N(2) 121.5(6) no
C(33) Zr(1) C(1) C(2) -86.6(6) no
C(33) Zr(1) C(1) C(11) -14.9(10) no
C(1) Zr(1) C(34) C(33) -38.4(6) no
C(1) Zr(1) C(34) C(35) -151.0(6) no
C(34) Zr(1) C(1) N(2) 142.1(5) no
C(34) Zr(1) C(1) C(2) -66.0(5) no
C(34) Zr(1) C(1) C(11) 5.7(11) no
C(1) Zr(1) C(35) C(34) 35.6(9) no
C(1) Zr(1) C(35) C(36) -80.4(6) no
C(35) Zr(1) C(1) N(2) 124.4(5) no
C(35) Zr(1) C(1) C(2) -83.7(6) no
C(35) Zr(1) C(1) C(11) -12.0(13) no
C(1) Zr(1) C(36) C(35) 116.3(6) no
C(1) Zr(1) C(36) C(37) 2.9(7) no
C(36) Zr(1) C(1) N(2) 91.1(6) no
C(36) Zr(1) C(1) C(2) -117.0(5) no
C(36) Zr(1) C(1) C(11) -45.3(11) no
C(1) Zr(1) C(37) C(33) 65.0(8) no
C(1) Zr(1) C(37) C(36) -177.3(7) no
C(37) Zr(1) C(1) N(2) 92.6(6) no
C(37) Zr(1) C(1) C(2) -115.5(5) no
C(37) Zr(1) C(1) C(11) -43.8(11) no
C(1) Zr(1) C(38) C(39) -167.9(4) no
C(1) Zr(1) C(38) C(42) 75.3(5) no
C(38) Zr(1) C(1) N(2) -72.2(6) no
C(38) Zr(1) C(1) C(2) 79.6(5) no
C(38) Zr(1) C(1) C(11) 151.4(10) no
C(1) Zr(1) C(39) C(38) 19.6(9) no
C(1) Zr(1) C(39) C(40) 132.1(6) no
C(39) Zr(1) C(1) N(2) -83.4(8) no
C(39) Zr(1) C(1) C(2) 68.5(7) no
C(39) Zr(1) C(1) C(11) 140.2(9) no
C(1) Zr(1) C(40) C(39) -105.0(9) no
C(1) Zr(1) C(40) C(41) 11.4(12) no
C(40) Zr(1) C(1) N(2) -19.2(11) no
C(40) Zr(1) C(1) C(2) 132.7(8) no
C(40) Zr(1) C(1) C(11) -155.6(9) no
C(1) Zr(1) C(41) C(40) -174.1(4) no
C(1) Zr(1) C(41) C(42) -61.2(7) no
C(41) Zr(1) C(1) N(2) -12.1(7) no
C(41) Zr(1) C(1) C(2) 139.8(4) no
C(41) Zr(1) C(1) C(11) -148.5(9) no
C(1) Zr(1) C(42) C(38) -115.3(5) no
C(1) Zr(1) C(42) C(41) 131.0(5) no
C(42) Zr(1) C(1) N(2) -41.4(6) no
C(42) Zr(1) C(1) C(2) 110.5(5) no
C(42) Zr(1) C(1) C(11) -177.8(10) no
C(2) Zr(1) C(33) C(34) 105.2(6) no
C(2) Zr(1) C(33) C(37) -143.2(9) no
C(33) Zr(1) C(2) N(3) -122.9(7) no
C(33) Zr(1) C(2) C(1) 82.8(6) no
C(33) Zr(1) C(2) C(12) 11.4(12) no
C(2) Zr(1) C(34) C(33) -68.3(6) no
C(2) Zr(1) C(34) C(35) 179.1(7) no
C(34) Zr(1) C(2) N(3) -91.4(5) no
C(34) Zr(1) C(2) C(1) 114.3(5) no
C(34) Zr(1) C(2) C(12) 42.9(12) no
C(2) Zr(1) C(35) C(34) -0.9(8) no
C(2) Zr(1) C(35) C(36) -116.9(6) no
C(35) Zr(1) C(2) N(3) -90.9(6) no
C(35) Zr(1) C(2) C(1) 114.8(5) no
C(35) Zr(1) C(2) C(12) 43.4(13) no
C(2) Zr(1) C(36) C(35) 80.3(8) no
C(2) Zr(1) C(36) C(37) -33.2(9) no
C(36) Zr(1) C(2) N(3) -124.3(6) no
C(36) Zr(1) C(2) C(1) 81.4(6) no
C(36) Zr(1) C(2) C(12) 10.0(14) no
C(2) Zr(1) C(37) C(33) 35.4(9) no
C(2) Zr(1) C(37) C(36) 153.1(6) no
C(37) Zr(1) C(2) N(3) -140.8(6) no
C(37) Zr(1) C(2) C(1) 65.0(6) no
C(37) Zr(1) C(2) C(12) -6.5(13) no
C(2) Zr(1) C(38) C(39) -134.3(5) no
C(2) Zr(1) C(38) C(42) 108.9(5) no
C(38) Zr(1) C(2) N(3) 41.9(6) no
C(38) Zr(1) C(2) C(1) -112.3(5) no
C(38) Zr(1) C(2) C(12) 176.2(11) no
C(2) Zr(1) C(39) C(38) 57.8(6) no
C(2) Zr(1) C(39) C(40) 170.3(4) no
C(39) Zr(1) C(2) N(3) 14.5(7) no
C(39) Zr(1) C(2) C(1) -139.7(5) no
C(39) Zr(1) C(2) C(12) 148.8(11) no
C(2) Zr(1) C(40) C(39) -20.0(12) no
C(2) Zr(1) C(40) C(41) 96.5(10) no
C(40) Zr(1) C(2) N(3) 27.3(12) no
C(40) Zr(1) C(2) C(1) -126.9(9) no
C(40) Zr(1) C(2) C(12) 161.6(9) no
C(2) Zr(1) C(41) C(40) -137.7(6) no
C(2) Zr(1) C(41) C(42) -24.8(10) no
C(41) Zr(1) C(2) N(3) 88.1(8) no
C(41) Zr(1) C(2) C(1) -66.2(8) no
C(41) Zr(1) C(2) C(12) -137.7(10) no
C(2) Zr(1) C(42) C(38) -81.8(6) no
C(2) Zr(1) C(42) C(41) 164.4(5) no
C(42) Zr(1) C(2) N(3) 73.8(6) no
C(42) Zr(1) C(2) C(1) -80.5(5) no
C(42) Zr(1) C(2) C(12) -151.9(11) no
C(33) Zr(1) C(34) C(33) 0.0(6) no
C(33) Zr(1) C(34) C(35) -112.5(10) no
C(34) Zr(1) C(33) C(34) 0.0(7) no
C(34) Zr(1) C(33) C(37) 111.6(11) no
C(33) Zr(1) C(35) C(34) 39.0(7) no
C(33) Zr(1) C(35) C(36) -76.9(8) no
C(35) Zr(1) C(33) C(34) -37.4(6) no
C(35) Zr(1) C(33) C(37) 74.3(7) no
C(33) Zr(1) C(36) C(35) 78.5(7) no
C(33) Zr(1) C(36) C(37) -34.9(7) no
C(36) Zr(1) C(33) C(34) -76.3(7) no
C(36) Zr(1) C(33) C(37) 35.4(7) no
C(33) Zr(1) C(37) C(33) 0.0(8) no
C(33) Zr(1) C(37) C(36) 117.7(15) no
C(37) Zr(1) C(33) C(34) -111.6(13) no
C(37) Zr(1) C(33) C(37) 0.0(9) no
C(33) Zr(1) C(39) C(38) 162.9(6) no
C(33) Zr(1) C(39) C(40) -84.7(8) no
C(39) Zr(1) C(33) C(34) -19.5(9) no
C(39) Zr(1) C(33) C(37) 92.1(10) no
C(33) Zr(1) C(40) C(39) 123.7(7) no
C(33) Zr(1) C(40) C(41) -119.8(7) no
C(40) Zr(1) C(33) C(34) -60.5(8) no
C(40) Zr(1) C(33) C(37) 51.2(11) no
C(33) Zr(1) C(41) C(40) 87.4(9) no
C(33) Zr(1) C(41) C(42) -159.8(7) no
C(41) Zr(1) C(33) C(34) -100.6(8) no
C(41) Zr(1) C(33) C(37) 11.0(12) no
C(34) Zr(1) C(35) C(34) 0.0(7) no
C(34) Zr(1) C(35) C(36) -115.9(12) no
C(35) Zr(1) C(34) C(33) 112.5(10) no
C(35) Zr(1) C(34) C(35) 0.0(7) no
C(34) Zr(1) C(36) C(35) 36.6(6) no
C(34) Zr(1) C(36) C(37) -76.8(7) no
C(36) Zr(1) C(34) C(33) 77.0(7) no
C(36) Zr(1) C(34) C(35) -35.6(6) no
C(34) Zr(1) C(37) C(33) -39.9(8) no
C(34) Zr(1) C(37) C(36) 77.7(9) no
C(37) Zr(1) C(34) C(33) 37.2(6) no
C(37) Zr(1) C(34) C(35) -75.4(7) no
C(34) Zr(1) C(38) C(39) -38.2(8) no
C(34) Zr(1) C(38) C(42) -155.0(6) no
C(38) Zr(1) C(34) C(33) -173.8(4) no
C(38) Zr(1) C(34) C(35) 73.7(7) no
C(34) Zr(1) C(39) C(38) 152.0(5) no
C(34) Zr(1) C(39) C(40) -95.5(6) no
C(39) Zr(1) C(34) C(33) 166.5(5) no
C(39) Zr(1) C(34) C(35) 53.9(7) no
C(34) Zr(1) C(40) C(39) 94.4(6) no
C(34) Zr(1) C(40) C(41) -149.1(5) no
C(40) Zr(1) C(34) C(33) 133.2(6) no
C(40) Zr(1) C(34) C(35) 20.6(7) no
C(34) Zr(1) C(41) C(40) 41.6(8) no
C(34) Zr(1) C(41) C(42) 154.5(6) no
C(41) Zr(1) C(34) C(33) 112.1(8) no
C(41) Zr(1) C(34) C(35) -0.4(10) no
C(34) Zr(1) C(42) C(38) 55.4(12) no
C(34) Zr(1) C(42) C(41) -58.3(12) no
C(42) Zr(1) C(34) C(33) 150.6(8) no
C(42) Zr(1) C(34) C(35) 38.1(13) no
C(35) Zr(1) C(36) C(35) 0.0(6) no
C(35) Zr(1) C(36) C(37) -113.4(9) no
C(36) Zr(1) C(35) C(34) 115.9(12) no
C(36) Zr(1) C(35) C(36) 0.0(6) no
C(35) Zr(1) C(37) C(33) -80.6(9) no
C(35) Zr(1) C(37) C(36) 37.1(6) no
C(37) Zr(1) C(35) C(34) 78.3(7) no
C(37) Zr(1) C(35) C(36) -37.6(6) no
C(35) Zr(1) C(38) C(39) -3.6(7) no
C(35) Zr(1) C(38) C(42) -120.3(6) no
C(38) Zr(1) C(35) C(34) -127.3(6) no
C(38) Zr(1) C(35) C(36) 116.8(6) no
C(35) Zr(1) C(39) C(38) 176.9(6) no
C(35) Zr(1) C(39) C(40) -70.6(6) no
C(39) Zr(1) C(35) C(34) -129.1(7) no
C(39) Zr(1) C(35) C(36) 115.0(6) no
C(35) Zr(1) C(40) C(39) 105.2(6) no
C(35) Zr(1) C(40) C(41) -138.3(6) no
C(40) Zr(1) C(35) C(34) -159.8(8) no
C(40) Zr(1) C(35) C(36) 84.3(6) no
C(35) Zr(1) C(41) C(40) 41.4(6) no
C(35) Zr(1) C(41) C(42) 154.3(6) no
C(41) Zr(1) C(35) C(34) 179.7(6) no
C(41) Zr(1) C(35) C(36) 63.8(7) no
C(35) Zr(1) C(42) C(38) 80.1(7) no
C(35) Zr(1) C(42) C(41) -33.7(8) no
C(42) Zr(1) C(35) C(34) -162.5(5) no
C(42) Zr(1) C(35) C(36) 81.6(8) no
C(36) Zr(1) C(37) C(33) -117.7(14) no
C(36) Zr(1) C(37) C(36) 0.0(6) no
C(37) Zr(1) C(36) C(35) 113.4(10) no
C(37) Zr(1) C(36) C(37) 0.0(7) no
C(36) Zr(1) C(38) C(39) 31.4(8) no
C(36) Zr(1) C(38) C(42) -85.4(7) no
C(38) Zr(1) C(36) C(35) -82.9(6) no
C(38) Zr(1) C(36) C(37) 163.7(5) no
C(36) Zr(1) C(39) C(38) -155.4(5) no
C(36) Zr(1) C(39) C(40) -42.9(6) no
C(39) Zr(1) C(36) C(35) -66.8(6) no
C(39) Zr(1) C(36) C(37) 179.8(6) no
C(36) Zr(1) C(40) C(39) 136.4(6) no
C(36) Zr(1) C(40) C(41) -107.1(6) no
C(40) Zr(1) C(36) C(35) -88.5(6) no
C(40) Zr(1) C(36) C(37) 158.1(7) no
C(36) Zr(1) C(41) C(40) 68.4(6) no
C(36) Zr(1) C(41) C(42) -178.7(7) no
C(41) Zr(1) C(36) C(35) -118.2(6) no
C(41) Zr(1) C(36) C(37) 128.4(6) no
C(36) Zr(1) C(42) C(38) 115.2(6) no
C(36) Zr(1) C(42) C(41) 1.5(8) no
C(42) Zr(1) C(36) C(35) -119.0(5) no
C(42) Zr(1) C(36) C(37) 127.6(5) no
C(37) Zr(1) C(38) C(39) 52.4(15) no
C(37) Zr(1) C(38) C(42) -64.4(15) no
C(38) Zr(1) C(37) C(33) -151.1(9) no
C(38) Zr(1) C(37) C(36) -33.5(17) no
C(37) Zr(1) C(39) C(38) -155.2(5) no
C(37) Zr(1) C(39) C(40) -42.7(8) no
C(39) Zr(1) C(37) C(33) -117.9(7) no
C(39) Zr(1) C(37) C(36) -0.3(10) no
C(37) Zr(1) C(40) C(39) 147.8(6) no
C(37) Zr(1) C(40) C(41) -95.7(6) no
C(40) Zr(1) C(37) C(33) -139.7(8) no
C(40) Zr(1) C(37) C(36) -22.0(8) no
C(37) Zr(1) C(41) C(40) 93.1(7) no
C(37) Zr(1) C(41) C(42) -154.0(6) no
C(41) Zr(1) C(37) C(33) -172.1(7) no
C(41) Zr(1) C(37) C(36) -54.4(8) no
C(37) Zr(1) C(42) C(38) 149.7(7) no
C(37) Zr(1) C(42) C(41) 36.0(9) no
C(42) Zr(1) C(37) C(33) 168.6(5) no
C(42) Zr(1) C(37) C(36) -73.7(10) no
C(38) Zr(1) C(39) C(38) 0.0(5) no
C(38) Zr(1) C(39) C(40) 112.5(9) no
C(39) Zr(1) C(38) C(39) 0.0(5) no
C(39) Zr(1) C(38) C(42) -116.8(8) no
C(38) Zr(1) C(40) C(39) -38.0(5) no
C(38) Zr(1) C(40) C(41) 78.5(6) no
C(40) Zr(1) C(38) C(39) 38.3(5) no
C(40) Zr(1) C(38) C(42) -78.5(5) no
C(38) Zr(1) C(41) C(40) -76.4(6) no
C(38) Zr(1) C(41) C(42) 36.4(5) no
C(41) Zr(1) C(38) C(39) 78.1(6) no
C(41) Zr(1) C(38) C(42) -38.6(5) no
C(38) Zr(1) C(42) C(38) 0.0(5) no
C(38) Zr(1) C(42) C(41) -113.7(9) no
C(42) Zr(1) C(38) C(39) 116.8(8) no
C(42) Zr(1) C(38) C(42) 0.0(5) no
C(39) Zr(1) C(40) C(39) 0.0(6) no
C(39) Zr(1) C(40) C(41) 116.5(9) no
C(40) Zr(1) C(39) C(38) -112.5(9) no
C(40) Zr(1) C(39) C(40) -0.0(5) no
C(39) Zr(1) C(41) C(40) -36.4(5) no
C(39) Zr(1) C(41) C(42) 76.5(6) no
C(41) Zr(1) C(39) C(38) -76.9(6) no
C(41) Zr(1) C(39) C(40) 35.6(5) no
C(39) Zr(1) C(42) C(38) 36.1(5) no
C(39) Zr(1) C(42) C(41) -77.6(6) no
C(42) Zr(1) C(39) C(38) -35.4(5) no
C(42) Zr(1) C(39) C(40) 77.1(6) no
C(40) Zr(1) C(41) C(40) 0.0(6) no
C(40) Zr(1) C(41) C(42) 112.9(10) no
C(41) Zr(1) C(40) C(39) -116.5(9) no
C(41) Zr(1) C(40) C(41) 0.0(6) no
C(40) Zr(1) C(42) C(38) 76.7(6) no
C(40) Zr(1) C(42) C(41) -37.1(5) no
C(42) Zr(1) C(40) C(39) -77.5(6) no
C(42) Zr(1) C(40) C(41) 39.0(5) no
C(41) Zr(1) C(42) C(38) 113.7(10) no
C(41) Zr(1) C(42) C(41) 0.0(6) no
C(42) Zr(1) C(41) C(40) -112.9(10) no
C(42) Zr(1) C(41) C(42) -0.0(6) no
N(1) Zr(2) N(4) C(44) -37.5(5) no
N(1) Zr(2) N(4) C(49) 167.7(12) no
N(4) Zr(2) N(1) C(43) 37.2(5) no
N(4) Zr(2) N(1) C(45) -169.0(11) no
N(1) Zr(2) C(43) N(1) 0.0(5) no
N(1) Zr(2) C(43) C(44) 152.3(9) no
N(1) Zr(2) C(43) C(53) -134.3(12) no
C(43) Zr(2) N(1) C(43) 0.0(5) no
C(43) Zr(2) N(1) C(45) 153.8(15) no
N(1) Zr(2) C(44) N(4) 137.2(6) no
N(1) Zr(2) C(44) C(43) -16.4(4) no
N(1) Zr(2) C(44) C(54) -89.3(13) no
C(44) Zr(2) N(1) C(43) 16.3(4) no
C(44) Zr(2) N(1) C(45) 170.2(12) no
N(1) Zr(2) C(75) C(76) -138.9(5) no
N(1) Zr(2) C(75) C(79) 105.9(6) no
C(75) Zr(2) N(1) C(43) -83.7(5) no
C(75) Zr(2) N(1) C(45) 70.1(11) no
N(1) Zr(2) C(76) C(75) 43.8(7) no
N(1) Zr(2) C(76) C(77) 158.4(5) no
C(76) Zr(2) N(1) C(43) -104.8(5) no
C(76) Zr(2) N(1) C(45) 49.0(12) no
N(1) Zr(2) C(77) C(76) -31.6(7) no
N(1) Zr(2) C(77) C(78) 81.5(6) no
C(77) Zr(2) N(1) C(43) -87.3(6) no
C(77) Zr(2) N(1) C(45) 66.5(13) no
N(1) Zr(2) C(78) C(77) -126.4(6) no
N(1) Zr(2) C(78) C(79) -11.3(6) no
C(78) Zr(2) N(1) C(43) -46.6(6) no
C(78) Zr(2) N(1) C(45) 107.3(11) no
N(1) Zr(2) C(79) C(75) -74.1(6) no
N(1) Zr(2) C(79) C(78) 170.8(4) no
C(79) Zr(2) N(1) C(43) -52.3(5) no
C(79) Zr(2) N(1) C(45) 101.5(11) no
N(1) Zr(2) C(80) C(81) 47.7(5) no
N(1) Zr(2) C(80) C(84) 162.7(4) no
C(80) Zr(2) N(1) C(43) 117.0(4) no
C(80) Zr(2) N(1) C(45) -89.2(11) no
N(1) Zr(2) C(81) C(80) -132.6(5) no
N(1) Zr(2) C(81) C(82) 112.7(6) no
C(81) Zr(2) N(1) C(43) 140.7(5) no
C(81) Zr(2) N(1) C(45) -65.5(11) no
N(1) Zr(2) C(82) C(81) -65.4(6) no
N(1) Zr(2) C(82) C(83) -179.0(5) no
C(82) Zr(2) N(1) C(43) 170.5(5) no
C(82) Zr(2) N(1) C(45) -35.7(11) no
N(1) Zr(2) C(83) C(82) 1.2(7) no
N(1) Zr(2) C(83) C(84) -113.2(6) no
C(83) Zr(2) N(1) C(43) 169.8(4) no
C(83) Zr(2) N(1) C(45) -36.4(13) no
N(1) Zr(2) C(84) C(80) -22.9(7) no
N(1) Zr(2) C(84) C(83) 92.8(6) no
C(84) Zr(2) N(1) C(43) 128.9(5) no
C(84) Zr(2) N(1) C(45) -77.3(12) no
N(4) Zr(2) C(43) N(1) -137.1(6) no
N(4) Zr(2) C(43) C(44) 15.3(4) no
N(4) Zr(2) C(43) C(53) 88.6(9) no
C(43) Zr(2) N(4) C(44) -15.8(5) no
C(43) Zr(2) N(4) C(49) -170.6(13) no
N(4) Zr(2) C(44) N(4) 0.0(6) no
N(4) Zr(2) C(44) C(43) -153.5(10) no
N(4) Zr(2) C(44) C(54) 133.6(17) no
C(44) Zr(2) N(4) C(44) 0.0(5) no
C(44) Zr(2) N(4) C(49) -154.8(16) no
N(4) Zr(2) C(75) C(76) 136.1(5) no
N(4) Zr(2) C(75) C(79) 20.9(8) no
C(75) Zr(2) N(4) C(44) 46.0(7) no
C(75) Zr(2) N(4) C(49) -108.8(12) no
N(4) Zr(2) C(76) C(75) -66.0(11) no
N(4) Zr(2) C(76) C(77) 48.7(11) no
C(76) Zr(2) N(4) C(44) 79.4(9) no
C(76) Zr(2) N(4) C(49) -75.4(14) no
N(4) Zr(2) C(77) C(76) -147.6(5) no
N(4) Zr(2) C(77) C(78) -34.4(7) no
C(77) Zr(2) N(4) C(44) 105.7(6) no
C(77) Zr(2) N(4) C(49) -49.0(13) no
N(4) Zr(2) C(78) C(77) 148.8(6) no
N(4) Zr(2) C(78) C(79) -96.0(5) no
C(78) Zr(2) N(4) C(44) 87.9(6) no
C(78) Zr(2) N(4) C(49) -66.8(12) no
N(4) Zr(2) C(79) C(75) -162.1(6) no
N(4) Zr(2) C(79) C(78) 82.8(5) no
C(79) Zr(2) N(4) C(44) 57.1(6) no
C(79) Zr(2) N(4) C(49) -97.7(12) no
N(4) Zr(2) C(80) C(81) 133.7(6) no
N(4) Zr(2) C(80) C(84) -111.4(6) no
C(80) Zr(2) N(4) C(44) -139.8(6) no
C(80) Zr(2) N(4) C(49) 65.4(12) no
N(4) Zr(2) C(81) C(80) -47.0(6) no
N(4) Zr(2) C(81) C(82) -161.7(6) no
C(81) Zr(2) N(4) C(44) -116.5(6) no
C(81) Zr(2) N(4) C(49) 88.7(12) no
N(4) Zr(2) C(82) C(81) 24.8(9) no
N(4) Zr(2) C(82) C(83) -88.8(7) no
C(82) Zr(2) N(4) C(44) -129.9(6) no
C(82) Zr(2) N(4) C(49) 75.3(13) no
N(4) Zr(2) C(83) C(82) 117.4(5) no
N(4) Zr(2) C(83) C(84) 3.0(8) no
C(83) Zr(2) N(4) C(44) -170.4(5) no
C(83) Zr(2) N(4) C(49) 34.8(14) no
N(4) Zr(2) C(84) C(80) 66.8(5) no
N(4) Zr(2) C(84) C(83) -177.5(6) no
C(84) Zr(2) N(4) C(44) -168.8(6) no
C(84) Zr(2) N(4) C(49) 36.5(12) no
C(43) Zr(2) C(44) N(4) 153.5(9) no
C(43) Zr(2) C(44) C(43) 0.0(5) no
C(43) Zr(2) C(44) C(54) -72.9(13) no
C(44) Zr(2) C(43) N(1) -152.3(9) no
C(44) Zr(2) C(43) C(44) 0.0(5) no
C(44) Zr(2) C(43) C(53) 73.4(10) no
C(43) Zr(2) C(75) C(76) -171.9(6) no
C(43) Zr(2) C(75) C(79) 72.9(6) no
C(75) Zr(2) C(43) N(1) 92.8(5) no
C(75) Zr(2) C(43) C(44) -114.9(5) no
C(75) Zr(2) C(43) C(53) -41.5(9) no
C(43) Zr(2) C(76) C(75) 8.8(8) no
C(43) Zr(2) C(76) C(77) 123.4(6) no
C(76) Zr(2) C(43) N(1) 88.2(6) no
C(76) Zr(2) C(43) C(44) -119.4(5) no
C(76) Zr(2) C(43) C(53) -46.1(10) no
C(43) Zr(2) C(77) C(76) -74.9(6) no
C(43) Zr(2) C(77) C(78) 38.3(7) no
C(77) Zr(2) C(43) N(1) 123.0(5) no
C(77) Zr(2) C(43) C(44) -84.6(6) no
C(77) Zr(2) C(43) C(53) -11.3(11) no
C(43) Zr(2) C(78) C(77) -150.1(6) no
C(43) Zr(2) C(78) C(79) -34.9(5) no
C(78) Zr(2) C(43) N(1) 142.9(5) no
C(78) Zr(2) C(43) C(44) -64.8(5) no
C(78) Zr(2) C(43) C(53) 8.6(10) no
C(43) Zr(2) C(79) C(75) -100.6(6) no
C(43) Zr(2) C(79) C(78) 144.3(5) no
C(79) Zr(2) C(43) N(1) 125.1(5) no
C(79) Zr(2) C(43) C(44) -82.6(5) no
C(79) Zr(2) C(43) C(53) -9.2(9) no
C(43) Zr(2) C(80) C(81) 79.8(5) no
C(43) Zr(2) C(80) C(84) -165.3(4) no
C(80) Zr(2) C(43) N(1) -73.2(5) no
C(80) Zr(2) C(43) C(44) 79.1(5) no
C(80) Zr(2) C(43) C(53) 152.5(8) no
C(43) Zr(2) C(81) C(80) -111.7(5) no
C(43) Zr(2) C(81) C(82) 133.6(6) no
C(81) Zr(2) C(43) N(1) -40.3(5) no
C(81) Zr(2) C(43) C(44) 112.1(5) no
C(81) Zr(2) C(43) C(53) -174.6(9) no
C(43) Zr(2) C(82) C(81) -59.0(7) no
C(43) Zr(2) C(82) C(83) -172.7(4) no
C(82) Zr(2) C(43) N(1) -11.7(7) no
C(82) Zr(2) C(43) C(44) 140.6(5) no
C(82) Zr(2) C(43) C(53) -146.0(8) no
C(43) Zr(2) C(83) C(82) 15.5(12) no
C(43) Zr(2) C(83) C(84) -99.0(10) no
C(83) Zr(2) C(43) N(1) -21.8(12) no
C(83) Zr(2) C(43) C(44) 130.6(8) no
C(83) Zr(2) C(43) C(53) -156.1(8) no
C(43) Zr(2) C(84) C(80) 23.3(9) no
C(43) Zr(2) C(84) C(83) 139.0(5) no
C(84) Zr(2) C(43) N(1) -86.3(7) no
C(84) Zr(2) C(43) C(44) 66.0(8) no
C(84) Zr(2) C(43) C(53) 139.4(8) no
C(44) Zr(2) C(75) C(76) 158.4(6) no
C(44) Zr(2) C(75) C(79) 43.2(7) no
C(75) Zr(2) C(44) N(4) -141.4(6) no
C(75) Zr(2) C(44) C(43) 65.0(5) no
C(75) Zr(2) C(44) C(54) -7.9(13) no
C(44) Zr(2) C(76) C(75) -26.7(10) no
C(44) Zr(2) C(76) C(77) 87.9(8) no
C(76) Zr(2) C(44) N(4) -127.8(6) no
C(76) Zr(2) C(44) C(43) 78.6(7) no
C(76) Zr(2) C(44) C(54) 5.7(15) no
C(44) Zr(2) C(77) C(76) -112.7(5) no
C(44) Zr(2) C(77) C(78) 0.5(7) no
C(77) Zr(2) C(44) N(4) -89.9(6) no
C(77) Zr(2) C(44) C(43) 116.5(5) no
C(77) Zr(2) C(44) C(54) 43.6(14) no
C(44) Zr(2) C(78) C(77) -179.6(6) no
C(44) Zr(2) C(78) C(79) -64.4(5) no
C(78) Zr(2) C(44) N(4) -89.7(6) no
C(78) Zr(2) C(44) C(43) 116.8(5) no
C(78) Zr(2) C(44) C(54) 43.9(13) no
C(44) Zr(2) C(79) C(75) -134.8(7) no
C(44) Zr(2) C(79) C(78) 110.1(5) no
C(79) Zr(2) C(44) N(4) -118.7(6) no
C(79) Zr(2) C(44) C(43) 87.7(5) no
C(79) Zr(2) C(44) C(54) 14.8(12) no
C(44) Zr(2) C(80) C(81) 113.2(5) no
C(44) Zr(2) C(80) C(84) -131.8(5) no
C(80) Zr(2) C(44) N(4) 41.1(6) no
C(80) Zr(2) C(44) C(43) -112.4(5) no
C(80) Zr(2) C(44) C(54) 174.7(12) no
C(44) Zr(2) C(81) C(80) -78.1(6) no
C(44) Zr(2) C(81) C(82) 167.2(5) no
C(81) Zr(2) C(44) N(4) 73.8(7) no
C(81) Zr(2) C(44) C(43) -79.8(6) no
C(81) Zr(2) C(44) C(54) -152.7(12) no
C(44) Zr(2) C(82) C(81) -21.0(11) no
C(44) Zr(2) C(82) C(83) -134.7(7) no
C(82) Zr(2) C(44) N(4) 86.0(9) no
C(82) Zr(2) C(44) C(43) -67.5(9) no
C(82) Zr(2) C(44) C(54) -140.4(11) no
C(44) Zr(2) C(83) C(82) 105.2(10) no
C(44) Zr(2) C(83) C(84) -9.3(14) no
C(83) Zr(2) C(44) N(4) 19.4(13) no
C(83) Zr(2) C(44) C(43) -134.1(9) no
C(83) Zr(2) C(44) C(54) 153.0(10) no
C(44) Zr(2) C(84) C(80) 59.8(7) no
C(44) Zr(2) C(84) C(83) 175.4(5) no
C(84) Zr(2) C(44) N(4) 13.5(7) no
C(84) Zr(2) C(44) C(43) -140.1(5) no
C(84) Zr(2) C(44) C(54) 147.0(12) no
C(75) Zr(2) C(76) C(75) 0.0(6) no
C(75) Zr(2) C(76) C(77) 114.6(10) no
C(76) Zr(2) C(75) C(76) 0.0(7) no
C(76) Zr(2) C(75) C(79) -115.2(12) no
C(75) Zr(2) C(77) C(76) -36.2(5) no
C(75) Zr(2) C(77) C(78) 77.0(6) no
C(77) Zr(2) C(75) C(76) 38.1(5) no
C(77) Zr(2) C(75) C(79) -77.1(6) no
C(75) Zr(2) C(78) C(77) -77.4(6) no
C(75) Zr(2) C(78) C(79) 37.8(5) no
C(78) Zr(2) C(75) C(76) 79.3(7) no
C(78) Zr(2) C(75) C(79) -35.9(6) no
C(75) Zr(2) C(79) C(75) 0.0(7) no
C(75) Zr(2) C(79) C(78) -115.1(10) no
C(79) Zr(2) C(75) C(76) 115.2(11) no
C(79) Zr(2) C(75) C(79) 0.0(6) no
C(75) Zr(2) C(80) C(81) -59.9(15) no
C(75) Zr(2) C(80) C(84) 55.0(14) no
C(80) Zr(2) C(75) C(76) -28.3(15) no
C(80) Zr(2) C(75) C(79) -143.4(10) no
C(75) Zr(2) C(81) C(80) 153.9(5) no
C(75) Zr(2) C(81) C(82) 39.2(10) no
C(81) Zr(2) C(75) C(76) -67.7(9) no
C(81) Zr(2) C(75) C(79) 177.1(5) no
C(75) Zr(2) C(82) C(81) -151.5(6) no
C(75) Zr(2) C(82) C(83) 94.8(6) no
C(82) Zr(2) C(75) C(76) -47.0(7) no
C(82) Zr(2) C(75) C(79) -162.2(6) no
C(75) Zr(2) C(83) C(82) -94.7(6) no
C(75) Zr(2) C(83) C(84) 150.9(5) no
C(83) Zr(2) C(75) C(76) -13.5(7) no
C(83) Zr(2) C(75) C(79) -128.7(6) no
C(75) Zr(2) C(84) C(80) -155.5(5) no
C(75) Zr(2) C(84) C(83) -39.8(8) no
C(84) Zr(2) C(75) C(76) 7.4(8) no
C(84) Zr(2) C(75) C(79) -107.8(6) no
C(76) Zr(2) C(77) C(76) 0.0(6) no
C(76) Zr(2) C(77) C(78) 113.2(10) no
C(77) Zr(2) C(76) C(75) -114.6(10) no
C(77) Zr(2) C(76) C(77) 0.0(5) no
C(76) Zr(2) C(78) C(77) -38.2(6) no
C(76) Zr(2) C(78) C(79) 77.0(7) no
C(78) Zr(2) C(76) C(75) -76.6(7) no
C(78) Zr(2) C(76) C(77) 38.0(6) no
C(76) Zr(2) C(79) C(75) 36.0(6) no
C(76) Zr(2) C(79) C(78) -79.1(7) no
C(79) Zr(2) C(76) C(75) -37.6(6) no
C(79) Zr(2) C(76) C(77) 77.0(7) no
C(76) Zr(2) C(80) C(81) -78.3(8) no
C(76) Zr(2) C(80) C(84) 36.6(8) no
C(80) Zr(2) C(76) C(75) 167.0(5) no
C(80) Zr(2) C(76) C(77) -78.4(7) no
C(76) Zr(2) C(81) C(80) 121.5(6) no
C(76) Zr(2) C(81) C(82) 6.8(9) no
C(81) Zr(2) C(76) C(75) 131.3(6) no
C(81) Zr(2) C(76) C(77) -114.0(6) no
C(76) Zr(2) C(82) C(81) -173.9(7) no
C(76) Zr(2) C(82) C(83) 72.4(6) no
C(82) Zr(2) C(76) C(75) 135.0(7) no
C(82) Zr(2) C(76) C(77) -110.4(6) no
C(76) Zr(2) C(83) C(82) -101.9(6) no
C(76) Zr(2) C(83) C(84) 143.7(7) no
C(83) Zr(2) C(76) C(75) 166.6(8) no
C(83) Zr(2) C(76) C(77) -78.8(6) no
C(76) Zr(2) C(84) C(80) -151.6(5) no
C(76) Zr(2) C(84) C(83) -35.9(7) no
C(84) Zr(2) C(76) C(75) -174.5(6) no
C(84) Zr(2) C(76) C(77) -59.9(6) no
C(77) Zr(2) C(78) C(77) 0.0(6) no
C(77) Zr(2) C(78) C(79) 115.2(9) no
C(78) Zr(2) C(77) C(76) -113.2(10) no
C(78) Zr(2) C(77) C(78) 0.0(6) no
C(77) Zr(2) C(79) C(75) 77.4(6) no
C(77) Zr(2) C(79) C(78) -37.7(5) no
C(79) Zr(2) C(77) C(76) -77.4(6) no
C(79) Zr(2) C(77) C(78) 35.8(5) no
C(77) Zr(2) C(80) C(81) -114.5(5) no
C(77) Zr(2) C(80) C(84) 0.4(6) no
C(80) Zr(2) C(77) C(76) 121.7(5) no
C(80) Zr(2) C(77) C(78) -125.2(5) no
C(77) Zr(2) C(81) C(80) 84.4(6) no
C(77) Zr(2) C(81) C(82) -30.3(8) no
C(81) Zr(2) C(77) C(76) 85.4(7) no
C(81) Zr(2) C(77) C(78) -161.4(5) no
C(77) Zr(2) C(82) C(81) 155.4(6) no
C(77) Zr(2) C(82) C(83) 41.7(6) no
C(82) Zr(2) C(77) C(76) 69.6(6) no
C(82) Zr(2) C(77) C(78) -177.3(6) no
C(77) Zr(2) C(83) C(82) -135.8(6) no
C(77) Zr(2) C(83) C(84) 109.7(6) no
C(83) Zr(2) C(77) C(76) 91.5(5) no
C(83) Zr(2) C(77) C(78) -155.4(7) no
C(77) Zr(2) C(84) C(80) -179.6(5) no
C(77) Zr(2) C(84) C(83) -64.0(6) no
C(84) Zr(2) C(77) C(76) 121.9(5) no
C(84) Zr(2) C(77) C(78) -125.0(6) no
C(78) Zr(2) C(79) C(75) 115.1(9) no
C(78) Zr(2) C(79) C(78) 0.0(5) no
C(79) Zr(2) C(78) C(77) -115.2(8) no
C(79) Zr(2) C(78) C(79) 0.0(5) no
C(78) Zr(2) C(80) C(81) -150.0(5) no
C(78) Zr(2) C(80) C(84) -35.1(6) no
C(80) Zr(2) C(78) C(77) 74.9(6) no
C(80) Zr(2) C(78) C(79) -169.9(4) no
C(78) Zr(2) C(81) C(80) 61.1(9) no
C(78) Zr(2) C(81) C(82) -53.6(11) no
C(81) Zr(2) C(78) C(77) 37.0(11) no
C(81) Zr(2) C(78) C(79) 152.2(7) no
C(78) Zr(2) C(82) C(81) 153.5(5) no
C(78) Zr(2) C(82) C(83) 39.9(8) no
C(82) Zr(2) C(78) C(77) 3.5(9) no
C(82) Zr(2) C(78) C(79) 118.7(6) no
C(78) Zr(2) C(83) C(82) -149.1(5) no
C(78) Zr(2) C(83) C(84) 96.4(6) no
C(83) Zr(2) C(78) C(77) 23.9(7) no
C(83) Zr(2) C(78) C(79) 139.1(5) no
C(78) Zr(2) C(84) C(80) 153.3(5) no
C(78) Zr(2) C(84) C(83) -91.0(6) no
C(84) Zr(2) C(78) C(77) 57.1(6) no
C(84) Zr(2) C(78) C(79) 172.2(4) no
C(79) Zr(2) C(82) C(81) -165.3(6) no
C(79) Zr(2) C(82) C(83) 81.0(8) no
C(82) Zr(2) C(79) C(75) 25.3(10) no
C(82) Zr(2) C(79) C(78) -89.8(7) no
C(79) Zr(2) C(83) C(82) -125.1(5) no
C(79) Zr(2) C(83) C(84) 120.4(6) no
C(83) Zr(2) C(79) C(75) 64.6(8) no
C(83) Zr(2) C(79) C(78) -50.5(6) no
C(79) Zr(2) C(84) C(80) 158.9(4) no
C(79) Zr(2) C(84) C(83) -85.4(7) no
C(84) Zr(2) C(79) C(75) 104.6(7) no
C(84) Zr(2) C(79) C(78) -10.5(7) no
C(80) Zr(2) C(81) C(80) 0.0(5) no
C(80) Zr(2) C(81) C(82) -114.7(10) no
C(81) Zr(2) C(80) C(81) 0.0(5) no
C(81) Zr(2) C(80) C(84) 114.9(8) no
C(80) Zr(2) C(82) C(81) 37.0(5) no
C(80) Zr(2) C(82) C(83) -76.7(6) no
C(82) Zr(2) C(80) C(81) -37.3(5) no
C(82) Zr(2) C(80) C(84) 77.6(6) no
C(80) Zr(2) C(83) C(82) 78.6(6) no
C(80) Zr(2) C(83) C(84) -35.9(5) no
C(83) Zr(2) C(80) C(81) -77.8(5) no
C(83) Zr(2) C(80) C(84) 37.2(5) no
C(80) Zr(2) C(84) C(80) 0.0(5) no
C(80) Zr(2) C(84) C(83) 115.7(9) no
C(84) Zr(2) C(80) C(81) -114.9(8) no
C(84) Zr(2) C(80) C(84) 0.0(5) no
C(81) Zr(2) C(82) C(81) 0.0(7) no
C(81) Zr(2) C(82) C(83) -113.7(10) no
C(82) Zr(2) C(81) C(80) 114.7(11) no
C(82) Zr(2) C(81) C(82) 0.0(6) no
C(81) Zr(2) C(83) C(82) 37.9(5) no
C(81) Zr(2) C(83) C(84) -76.5(6) no
C(83) Zr(2) C(81) C(80) 77.2(6) no
C(83) Zr(2) C(81) C(82) -37.5(5) no
C(81) Zr(2) C(84) C(80) -37.5(5) no
C(81) Zr(2) C(84) C(83) 78.2(6) no
C(84) Zr(2) C(81) C(80) 36.3(5) no
C(84) Zr(2) C(81) C(82) -78.4(6) no
C(82) Zr(2) C(83) C(82) 0.0(6) no
C(82) Zr(2) C(83) C(84) -114.4(10) no
C(83) Zr(2) C(82) C(81) 113.7(10) no
C(83) Zr(2) C(82) C(83) 0.0(5) no
C(82) Zr(2) C(84) C(80) -78.5(6) no
C(82) Zr(2) C(84) C(83) 37.2(5) no
C(84) Zr(2) C(82) C(81) 76.2(6) no
C(84) Zr(2) C(82) C(83) -37.4(5) no
C(83) Zr(2) C(84) C(80) -115.7(10) no
C(83) Zr(2) C(84) C(83) 0.0(6) no
C(84) Zr(2) C(83) C(82) 114.4(10) no
C(84) Zr(2) C(83) C(84) 0.0(6) no
Zr(2) N(1) C(43) Zr(2) 0.00(3) no
Zr(2) N(1) C(43) C(44) -34.5(10) no
Zr(2) N(1) C(43) C(53) 133.0(13) no
Zr(2) N(1) C(45) C(46) 160.5(10) no
Zr(2) N(1) C(45) C(47) -79.3(15) no
Zr(2) N(1) C(45) C(48) 40.9(18) no
C(43) N(1) C(45) C(46) -50.5(13) no
C(43) N(1) C(45) C(47) 69.7(11) no
C(43) N(1) C(45) C(48) -170.1(8) no
C(45) N(1) C(43) Zr(2) -164.1(11) no
C(45) N(1) C(43) C(44) 161.4(10) no
C(45) N(1) C(43) C(53) -31.0(19) no
Zr(1) N(2) C(1) Zr(1) 0.00(3) no
Zr(1) N(2) C(1) C(2) -33.0(11) no
Zr(1) N(2) C(1) C(11) 133.8(15) no
Zr(1) N(2) C(3) C(4) 36(2) no
Zr(1) N(2) C(3) C(5) 154.2(10) no
Zr(1) N(2) C(3) C(6) -85.2(15) no
C(1) N(2) C(3) C(4) -176.6(9) no
C(1) N(2) C(3) C(5) -58.3(13) no
C(1) N(2) C(3) C(6) 62.2(14) no
C(3) N(2) C(1) Zr(1) -163.5(12) no
C(3) N(2) C(1) C(2) 163.5(10) no
C(3) N(2) C(1) C(11) -30(3) no
Zr(1) N(3) C(2) Zr(1) 0.00(3) no
Zr(1) N(3) C(2) C(1) 30.7(10) no
Zr(1) N(3) C(2) C(12) -134.4(13) no
Zr(1) N(3) C(7) C(8) -161.6(9) no
Zr(1) N(3) C(7) C(9) 75.9(13) no
Zr(1) N(3) C(7) C(10) -41.9(15) no
C(2) N(3) C(7) C(8) 49.4(11) no
C(2) N(3) C(7) C(9) -73.1(12) no
C(2) N(3) C(7) C(10) 169.1(8) no
C(7) N(3) C(2) Zr(1) 164.3(10) no
C(7) N(3) C(2) C(1) -165.0(9) no
C(7) N(3) C(2) C(12) 29.9(19) no
Zr(2) N(4) C(44) Zr(2) 0.00(3) no
Zr(2) N(4) C(44) C(43) 30.9(11) no
Zr(2) N(4) C(44) C(54) -134.7(13) no
Zr(2) N(4) C(49) C(50) -153.7(11) no
Zr(2) N(4) C(49) C(51) 83.3(17) no
Zr(2) N(4) C(49) C(52) -35.8(19) no
C(44) N(4) C(49) C(50) 55.7(14) no
C(44) N(4) C(49) C(51) -67.3(15) no
C(44) N(4) C(49) C(52) 173.7(10) no
C(49) N(4) C(44) Zr(2) 164.4(12) no
C(49) N(4) C(44) C(43) -164.7(10) no
C(49) N(4) C(44) C(54) 30(2) no
Zr(1) C(1) C(2) Zr(1) 0.00(2) no
Zr(1) C(1) C(2) N(3) -26.8(9) no
Zr(1) C(1) C(2) C(12) 144.0(6) no
Zr(1) C(1) C(11) C(12) -65.9(12) no
Zr(1) C(1) C(11) C(13) 111.4(16) no
N(2) C(1) C(2) Zr(1) 28.4(10) no
N(2) C(1) C(2) N(3) 1.6(18) no
N(2) C(1) C(2) C(12) 172.4(11) no
N(2) C(1) C(11) C(12) -169.2(17) no
N(2) C(1) C(11) C(13) 8(3) no
C(2) C(1) C(11) C(12) -0.1(8) no
C(2) C(1) C(11) C(13) 177.2(14) no
C(11) C(1) C(2) Zr(1) -143.8(7) no
C(11) C(1) C(2) N(3) -170.7(10) no
C(11) C(1) C(2) C(12) 0.1(8) no
Zr(1) C(2) C(12) C(11) 65.3(14) no
Zr(1) C(2) C(12) C(15) -116.4(16) no
N(3) C(2) C(12) C(11) 167.8(15) no
N(3) C(2) C(12) C(15) -14(3) no
C(1) C(2) C(12) C(11) -0.1(8) no
C(1) C(2) C(12) C(15) 178.3(16) no
C(1) C(11) C(12) C(2) 0.1(8) no
C(1) C(11) C(12) C(15) -178.6(12) no
C(13) C(11) C(12) C(2) -177.7(12) no
C(13) C(11) C(12) C(15) 4(2) no
C(13) C(14) C(17) C(18) -129.7(10) no
C(13) C(14) C(17) C(19) -12.3(12) no
C(13) C(14) C(17) C(20) 105.7(12) no
C(13) C(14) C(21) C(22) 96.4(11) no
C(13) C(14) C(21) C(23) -21.7(13) no
C(13) C(14) C(21) C(24) -141.6(9) no
C(17) C(14) C(21) C(22) -82.7(12) no
C(17) C(14) C(21) C(23) 159.2(8) no
C(17) C(14) C(21) C(24) 39.3(12) no
C(21) C(14) C(17) C(18) 49.3(13) no
C(21) C(14) C(17) C(19) 166.8(8) no
C(21) C(14) C(17) C(20) -75.2(12) no
C(15) C(16) C(25) C(26) -18.0(16) no
C(15) C(16) C(25) C(27) 99.6(13) no
C(15) C(16) C(25) C(28) -136.3(11) no
C(15) C(16) C(29) C(30) -137.4(11) no
C(15) C(16) C(29) C(31) -19.4(16) no
C(15) C(16) C(29) C(32) 98.1(13) no
C(25) C(16) C(29) C(30) 42.9(16) no
C(25) C(16) C(29) C(31) 160.8(11) no
C(25) C(16) C(29) C(32) -81.6(13) no
C(29) C(16) C(25) C(26) 161.7(10) no
C(29) C(16) C(25) C(27) -80.6(13) no
C(29) C(16) C(25) C(28) 43.5(16) no
Zr(1) C(33) C(34) Zr(1) 0.00(2) no
Zr(1) C(33) C(34) C(35) 67.5(7) no
Zr(1) C(33) C(37) Zr(1) 0.00(3) no
Zr(1) C(33) C(37) C(36) -66.9(8) no
C(34) C(33) C(37) Zr(1) 66.5(8) no
C(34) C(33) C(37) C(36) -0.4(13) no
C(37) C(33) C(34) Zr(1) -66.9(9) no
C(37) C(33) C(34) C(35) 0.5(13) no
Zr(1) C(34) C(35) Zr(1) 0.00(3) no
Zr(1) C(34) C(35) C(36) 67.7(8) no
C(33) C(34) C(35) Zr(1) -68.2(9) no
C(33) C(34) C(35) C(36) -0.5(13) no
Zr(1) C(35) C(36) Zr(1) 0.00(4) no
Zr(1) C(35) C(36) C(37) 67.9(8) no
C(34) C(35) C(36) Zr(1) -67.6(10) no
C(34) C(35) C(36) C(37) 0.3(14) no
Zr(1) C(36) C(37) Zr(1) 0.00(4) no
Zr(1) C(36) C(37) C(33) 67.9(8) no
C(35) C(36) C(37) Zr(1) -67.8(9) no
C(35) C(36) C(37) C(33) 0.1(14) no
Zr(1) C(38) C(39) Zr(1) 0.000(19) no
Zr(1) C(38) C(39) C(40) -67.4(6) no
Zr(1) C(38) C(42) Zr(1) 0.00(3) no
Zr(1) C(38) C(42) C(41) 67.5(6) no
C(39) C(38) C(42) Zr(1) -65.9(7) no
C(39) C(38) C(42) C(41) 1.6(11) no
C(42) C(38) C(39) Zr(1) 65.5(8) no
C(42) C(38) C(39) C(40) -2.0(11) no
Zr(1) C(39) C(40) Zr(1) 0.00(4) no
Zr(1) C(39) C(40) C(41) -66.1(6) no
C(38) C(39) C(40) Zr(1) 67.7(7) no
C(38) C(39) C(40) C(41) 1.6(11) no
Zr(1) C(40) C(41) Zr(1) 0.00(3) no
Zr(1) C(40) C(41) C(42) -67.0(6) no
C(39) C(40) C(41) Zr(1) 66.3(7) no
C(39) C(40) C(41) C(42) -0.6(11) no
Zr(1) C(41) C(42) Zr(1) 0.00(5) no
Zr(1) C(41) C(42) C(38) -68.6(6) no
C(40) C(41) C(42) Zr(1) 68.0(7) no
C(40) C(41) C(42) C(38) -0.6(11) no
Zr(2) C(43) C(44) Zr(2) -0.00(7) no
Zr(2) C(43) C(44) N(4) -27.5(9) no
Zr(2) C(43) C(44) C(54) 143.5(6) no
Zr(2) C(43) C(53) C(54) -69.5(11) no
Zr(2) C(43) C(53) C(55) 109.3(16) no
N(1) C(43) C(44) Zr(2) 30.5(11) no
N(1) C(43) C(44) N(4) 3.0(18) no
N(1) C(43) C(44) C(54) 173.9(10) no
N(1) C(43) C(53) C(54) -171.8(15) no
N(1) C(43) C(53) C(55) 7(3) no
C(44) C(43) C(53) C(54) -1.7(8) no
C(44) C(43) C(53) C(55) 177.1(14) no
C(53) C(43) C(44) Zr(2) -141.7(7) no
C(53) C(43) C(44) N(4) -169.1(10) no
C(53) C(43) C(44) C(54) 1.8(8) no
Zr(2) C(44) C(54) C(53) 64.0(16) no
Zr(2) C(44) C(54) C(57) -120.4(16) no
N(4) C(44) C(54) C(53) 166.4(14) no
N(4) C(44) C(54) C(57) -18(3) no
C(43) C(44) C(54) C(53) -1.8(8) no
C(43) C(44) C(54) C(57) 173.9(18) no
C(43) C(53) C(54) C(44) 1.7(8) no
C(43) C(53) C(54) C(57) -175.2(12) no
C(55) C(53) C(54) C(44) -177.3(14) no
C(55) C(53) C(54) C(57) 6(3) no
C(55) C(56) C(59) C(60) 116.8(13) no
C(55) C(56) C(59) C(61) 0.1(14) no
C(55) C(56) C(59) C(62) -118.1(12) no
C(55) C(56) C(63) C(64) -29(3) no
C(55) C(56) C(63) C(65) -160.6(15) no
C(55) C(56) C(63) C(66) 89(3) no
C(55) C(56) C(63) C(91) -111(3) no
C(55) C(56) C(63) C(92) -170.3(19) no
C(55) C(56) C(91) C(63) 83(3) no
C(55) C(56) C(91) C(64) 27(3) no
C(55) C(56) C(91) C(65) 163.8(18) no
C(55) C(56) C(91) C(90) -82(2) no
C(55) C(56) C(91) C(92) 145.1(19) no
C(59) C(56) C(63) C(64) 166.2(16) no
C(59) C(56) C(63) C(65) 35(3) no
C(59) C(56) C(63) C(66) -76(3) no
C(59) C(56) C(63) C(91) 85(3) no
C(59) C(56) C(63) C(92) 25(4) no
C(63) C(56) C(59) C(60) -79(2) no
C(63) C(56) C(59) C(61) 163.8(18) no
C(63) C(56) C(59) C(62) 46(3) no
C(59) C(56) C(91) C(63) -113(2) no
C(59) C(56) C(91) C(64) -169.1(12) no
C(59) C(56) C(91) C(65) -32(3) no
C(59) C(56) C(91) C(90) 82(3) no
C(59) C(56) C(91) C(92) -51(3) no
C(91) C(56) C(59) C(60) -46.9(18) no
C(91) C(56) C(59) C(61) -163.6(15) no
C(91) C(56) C(59) C(62) 78.1(18) no
C(63) C(56) C(91) C(63) 0(3) no
C(63) C(56) C(91) C(64) -56(3) no
C(63) C(56) C(91) C(65) 81(4) no
C(63) C(56) C(91) C(90) -165(5) no
C(63) C(56) C(91) C(92) 62(4) no
C(91) C(56) C(63) C(64) 82(4) no
C(91) C(56) C(63) C(65) -50(3) no
C(91) C(56) C(63) C(66) -161(5) no
C(91) C(56) C(63) C(91) 0(3) no
C(91) C(56) C(63) C(92) -60(4) no
C(57) C(58) C(67) C(68) 114.0(14) no
C(57) C(58) C(67) C(69) -120.4(14) no
C(57) C(58) C(67) C(70) -1(2) no
C(57) C(58) C(71) C(72) -159(4) no
C(57) C(58) C(71) C(73) 6(5) no
C(57) C(58) C(71) C(74) 97(3) no
C(57) C(58) C(71) C(94) -104(3) no
C(57) C(58) C(71) C(95) 151(3) no
C(57) C(58) C(93) C(72) -144(4) no
C(57) C(58) C(93) C(73) -29(7) no
C(57) C(58) C(93) C(74) 94(5) no
C(57) C(58) C(93) C(94) -110(3) no
C(57) C(58) C(93) C(95) 174(5) no
C(67) C(58) C(71) C(72) 16(7) no
C(67) C(58) C(71) C(73) -180(3) no
C(67) C(58) C(71) C(74) -88(3) no
C(67) C(58) C(71) C(94) 71(4) no
C(67) C(58) C(71) C(95) -34(5) no
C(71) C(58) C(67) C(68) -61(3) no
C(71) C(58) C(67) C(69) 65(3) no
C(71) C(58) C(67) C(70) -176(3) no
C(67) C(58) C(93) C(72) 51(7) no
C(67) C(58) C(93) C(73) 165(3) no
C(67) C(58) C(93) C(74) -71(6) no
C(67) C(58) C(93) C(94) 84(4) no
C(67) C(58) C(93) C(95) 9(9) no
C(93) C(58) C(67) C(68) -81(5) no
C(93) C(58) C(67) C(69) 44(5) no
C(93) C(58) C(67) C(70) 164(5) no
C(56) C(63) C(64) C(91) -83(3) no
C(56) C(63) C(65) C(91) 69(3) no
C(56) C(63) C(66) C(92) 124(3) no
C(56) C(63) C(91) C(56) 0.0(5) no
C(56) C(63) C(91) C(64) 117(2) no
C(56) C(63) C(91) C(65) -120(2) no
C(56) C(63) C(91) C(92) -128.2(18) no
C(56) C(63) C(92) C(66) -115(5) no
C(56) C(63) C(92) C(91) 69(5) no
C(64) C(63) C(65) C(91) -64(3) no
C(65) C(63) C(64) C(91) 48(3) no
C(64) C(63) C(66) C(92) -109(3) no
C(66) C(63) C(64) C(91) 153(5) no
C(64) C(63) C(91) C(56) -117(2) no
C(64) C(63) C(91) C(64) 0.0(8) no
C(64) C(63) C(91) C(65) 123(3) no
C(64) C(63) C(91) C(92) 114.3(19) no
C(91) C(63) C(64) C(91) 0(3) no
C(64) C(63) C(92) C(66) 101(3) no
C(64) C(63) C(92) C(91) -74(3) no
C(92) C(63) C(64) C(91) 63(5) no
C(65) C(63) C(66) C(92) 6.2(19) no
C(66) C(63) C(65) C(91) -171(4) no
C(65) C(63) C(91) C(56) 120(3) no
C(65) C(63) C(91) C(64) -123(3) no
C(65) C(63) C(91) C(65) 0(3) no
C(65) C(63) C(91) C(92) -9(3) no
C(91) C(63) C(65) C(91) 0(3) no
C(66) C(63) C(91) C(56) 138(10) no
C(66) C(63) C(91) C(64) -104(9) no
C(66) C(63) C(91) C(65) 19(10) no
C(66) C(63) C(91) C(92) 10(9) no
C(91) C(63) C(66) C(92) -9(8) no
C(66) C(63) C(92) C(66) 0.0(11) no
C(66) C(63) C(92) C(91) -175(4) no
C(92) C(63) C(66) C(92) 0(4) no
C(91) C(63) C(92) C(66) 175(5) no
C(91) C(63) C(92) C(91) 0(3) no
C(92) C(63) C(91) C(56) 128(4) no
C(92) C(63) C(91) C(64) -114(4) no
C(92) C(63) C(91) C(65) 9(4) no
C(92) C(63) C(91) C(92) 0(4) no
C(63) C(64) C(91) C(56) 55(4) no
C(63) C(64) C(91) C(63) 0(3) no
C(63) C(64) C(91) C(65) -80(4) no
C(63) C(64) C(91) C(90) 173(6) no
C(63) C(64) C(91) C(92) -71(4) no
C(63) C(65) C(91) C(56) -64(5) no
C(63) C(65) C(91) C(63) 0(3) no
C(63) C(65) C(91) C(64) 64(4) no
C(63) C(65) C(91) C(90) 174(5) no
C(63) C(66) C(92) C(63) 0.0(18) no
C(63) C(66) C(92) C(91) 3(2) no
C(58) C(71) C(72) C(94) 85(5) no
C(58) C(71) C(72) C(95) -94(5) no
C(58) C(71) C(74) C(95) 122(3) no
C(58) C(71) C(94) C(72) -123(4) no
C(58) C(71) C(95) C(72) 115(8) no
C(58) C(71) C(95) C(74) -75(9) no
C(73) C(71) C(72) C(94) -79(4) no
C(73) C(71) C(72) C(95) 103(5) no
C(72) C(71) C(74) C(95) -6.3(18) no
C(74) C(71) C(72) C(94) -174(3) no
C(74) C(71) C(72) C(95) 8(3) no
C(72) C(71) C(94) C(72) 0.0(16) no
C(94) C(71) C(72) C(94) 0(3) no
C(94) C(71) C(72) C(95) -178(4) no
C(72) C(71) C(95) C(72) 0.0(19) no
C(72) C(71) C(95) C(74) 171(13) no
C(95) C(71) C(72) C(94) 178(12) no
C(95) C(71) C(72) C(95) 0(11) no
C(73) C(71) C(74) C(95) -126(3) no
C(73) C(71) C(94) C(72) 120(4) no
C(73) C(71) C(95) C(72) -102(10) no
C(73) C(71) C(95) C(74) 68(7) no
C(74) C(71) C(94) C(72) 12(8) no
C(94) C(71) C(74) C(95) -16(7) no
C(74) C(71) C(95) C(72) -171(13) no
C(74) C(71) C(95) C(74) 0.0(7) no
C(95) C(71) C(74) C(95) 0(9) no
C(94) C(71) C(95) C(72) 1(9) no
C(94) C(71) C(95) C(74) 172(6) no
C(95) C(71) C(94) C(72) -1(8) no
C(71) C(72) C(94) C(71) 0(3) no
C(71) C(72) C(94) C(93) 3(3) no
C(71) C(72) C(95) C(71) 0(3) no
C(71) C(72) C(95) C(74) -13(18) no
C(71) C(72) C(95) C(93) -4(5) no
C(93) C(72) C(94) C(71) -3(3) no
C(93) C(72) C(94) C(93) 0(3) no
C(94) C(72) C(93) C(58) 61(6) no
C(94) C(72) C(93) C(73) -56(5) no
C(94) C(72) C(93) C(74) -175(5) no
C(94) C(72) C(93) C(94) 0(3) no
C(94) C(72) C(93) C(95) 177(4) no
C(93) C(72) C(95) C(71) 4(5) no
C(93) C(72) C(95) C(74) -9(15) no
C(93) C(72) C(95) C(93) 0(4) no
C(95) C(72) C(93) C(58) -116(14) no
C(95) C(72) C(93) C(73) 127(13) no
C(95) C(72) C(93) C(74) 8(13) no
C(95) C(72) C(93) C(94) -177(13) no
C(95) C(72) C(93) C(95) 0(13) no
C(94) C(72) C(95) C(71) -3(24) no
C(94) C(72) C(95) C(74) -16(41) no
C(94) C(72) C(95) C(93) -7(28) no
C(95) C(72) C(94) C(71) 3(24) no
C(95) C(72) C(94) C(93) 6(24) no
C(71) C(74) C(95) C(71) 0(3) no
C(71) C(74) C(95) C(72) 12(16) no
C(71) C(74) C(95) C(93) 1(3) no
C(93) C(74) C(95) C(71) -1(4) no
C(93) C(74) C(95) C(72) 11(18) no
C(93) C(74) C(95) C(93) 0(4) no
C(95) C(74) C(93) C(58) 116(10) no
C(95) C(74) C(93) C(72) -5(9) no
C(95) C(74) C(93) C(73) -122(10) no
C(95) C(74) C(93) C(94) -11(11) no
C(95) C(74) C(93) C(95) 0(8) no
Zr(2) C(75) C(76) Zr(2) -0.00(7) no
Zr(2) C(75) C(76) C(77) -65.0(7) no
Zr(2) C(75) C(79) Zr(2) -0.00(7) no
Zr(2) C(75) C(79) C(78) 67.7(7) no
C(76) C(75) C(79) Zr(2) -67.5(9) no
C(76) C(75) C(79) C(78) 0.2(13) no
C(79) C(75) C(76) Zr(2) 66.1(9) no
C(79) C(75) C(76) C(77) 1.1(13) no
Zr(2) C(76) C(77) Zr(2) 0.00(5) no
Zr(2) C(76) C(77) C(78) -67.7(7) no
C(75) C(76) C(77) Zr(2) 65.7(9) no
C(75) C(76) C(77) C(78) -1.9(13) no
Zr(2) C(77) C(78) Zr(2) 0.00(3) no
Zr(2) C(77) C(78) C(79) -66.1(7) no
C(76) C(77) C(78) Zr(2) 68.2(9) no
C(76) C(77) C(78) C(79) 2.1(13) no
Zr(2) C(78) C(79) Zr(2) 0.000(19) no
Zr(2) C(78) C(79) C(75) -67.1(7) no
C(77) C(78) C(79) Zr(2) 65.7(9) no
C(77) C(78) C(79) C(75) -1.4(13) no
Zr(2) C(80) C(81) Zr(2) -0.00(5) no
Zr(2) C(80) C(81) C(82) 65.4(7) no
Zr(2) C(80) C(84) Zr(2) 0.00(7) no
Zr(2) C(80) C(84) C(83) -67.9(7) no
C(81) C(80) C(84) Zr(2) 66.1(9) no
C(81) C(80) C(84) C(83) -1.8(13) no
C(84) C(80) C(81) Zr(2) -64.9(9) no
C(84) C(80) C(81) C(82) 0.5(13) no
Zr(2) C(81) C(82) Zr(2) 0.00(5) no
Zr(2) C(81) C(82) C(83) 67.1(7) no
C(80) C(81) C(82) Zr(2) -66.1(8) no
C(80) C(81) C(82) C(83) 1.0(13) no
Zr(2) C(82) C(83) Zr(2) 0.00(3) no
Zr(2) C(82) C(83) C(84) 65.7(6) no
C(81) C(82) C(83) Zr(2) -67.8(8) no
C(81) C(82) C(83) C(84) -2.0(12) no
Zr(2) C(83) C(84) Zr(2) 0.00(3) no
Zr(2) C(83) C(84) C(80) 69.0(7) no
C(82) C(83) C(84) Zr(2) -66.6(9) no
C(82) C(83) C(84) C(80) 2.4(13) no
C(56) C(91) C(92) C(63) -54(4) no
C(56) C(91) C(92) C(66) -58(3) no
C(63) C(91) C(92) C(63) 0(3) no
C(63) C(91) C(92) C(66) -3(4) no
C(64) C(91) C(92) C(63) 61(3) no
C(64) C(91) C(92) C(66) 57(5) no
C(90) C(91) C(92) C(63) 172(4) no
C(90) C(91) C(92) C(66) 168(3) no
C(58) C(93) C(94) C(72) -124(5) no
C(58) C(93) C(95) C(72) 82(12) no
C(58) C(93) C(95) C(74) -105(9) no
C(72) C(93) C(94) C(72) 0.0(17) no
C(72) C(93) C(95) C(72) 0.0(17) no
C(72) C(93) C(95) C(74) 172(13) no
C(73) C(93) C(94) C(72) 126(4) no
C(73) C(93) C(95) C(72) -70(15) no
C(73) C(93) C(95) C(74) 102(8) no
C(74) C(93) C(94) C(72) 9(10) no
C(74) C(93) C(95) C(72) -172(13) no
C(74) C(93) C(95) C(74) 0.0(8) no
C(94) C(93) C(95) C(72) 2(8) no
C(94) C(93) C(95) C(74) 174(6) no
C(95) C(93) C(94) C(72) -2(9) no
